data_4309064
loop_
_publ_author_name
'Tomona Yutaka'
'Shinya Obara'
'Satoshi Ogawa'
'Koichi Nozaki'
'Noriaki Ikeda'
'Takeshi Ohno'
'Youichi Ishii'
'Ken Sakai'
'Masa-aki Haga'

_publ_section_title
;
Syntheses and Properties of Emissive Iridium(III) Complexes with Tridentate
Benzimidazole Derivatives
;
_journal_name_full 'Inorganic Chemistry'
_journal_page_first 4737
_journal_page_last 4746
_journal_paper_doi 10.1021/ic048622z
_journal_volume 44
_journal_year 2005
_chemical_formula_moiety 'C93 H77 B2 Ir N10 '
_chemical_formula_sum 'C93 H77 B2 Ir N10'
_chemical_formula_weight 1548.54
_space_group_IT_number 14
_symmetry_cell_setting monoclinic
_symmetry_Int_Tables_number 14
_symmetry_space_group_name_Hall '-P 2yn'
_symmetry_space_group_name_H-M 'P 1 21/n 1'
_audit_creation_date 2004-07-05
_audit_creation_method 'by CrystalStructure v3.5.1'
_cell_angle_alpha 90
_cell_angle_beta 94.187(4)
_cell_angle_gamma 90
_cell_formula_units_Z 4
_cell_length_a 17.204(5)
_cell_length_b 20.227(6)
_cell_length_c 21.092(6)
_cell_measurement_reflns_used 20697
_cell_measurement_temperature 123.1
_cell_measurement_theta_max 27.5
_cell_measurement_theta_min 3.0
_cell_volume 7320(4)
_computing_cell_refinement CrystalClear
_computing_data_collection CrystalClear
_computing_data_reduction CrystalStructure
_computing_publication_material 'CrystalStructure Ver. 3.5.1'
_computing_structure_refinement CRYSTALS
_computing_structure_solution 'DIRDIF99 (PATTY)'
_diffrn_detector_area_resol_mean 7.31
_diffrn_measured_fraction_theta_full 0.9768
_diffrn_measured_fraction_theta_max 0.9768
_diffrn_measurement_device_type 'Rigaku Mercury'
_diffrn_measurement_method \w
_diffrn_radiation_type 'Mo K\a'
_diffrn_radiation_wavelength 0.7107
_diffrn_reflns_av_R_equivalents 0.069
_diffrn_reflns_limit_h_max 20
_diffrn_reflns_limit_h_min -22
_diffrn_reflns_limit_k_max 16
_diffrn_reflns_limit_k_min -26
_diffrn_reflns_limit_l_max 26
_diffrn_reflns_limit_l_min -27
_diffrn_reflns_number 107766
_diffrn_reflns_theta_full 27.48
_diffrn_reflns_theta_max 27.48
_exptl_absorpt_coefficient_mu 1.886
_exptl_absorpt_correction_T_max 0.568
_exptl_absorpt_correction_T_min 0.359
_exptl_absorpt_correction_type numerical
_exptl_absorpt_process_details
;
    Higashi, T. (1999). Program for Absorption Correction.
    Rigaku Corporation, Tokyo, Japan.
;
_exptl_crystal_colour brown
_exptl_crystal_density_diffrn 1.405
_exptl_crystal_density_method 'not measured'
_exptl_crystal_description prism
_exptl_crystal_F_000 3168.00
_exptl_crystal_size_max 0.80
_exptl_crystal_size_mid 0.70
_exptl_crystal_size_min 0.30
_refine_diff_density_max 3.15
_refine_diff_density_min -2.03
_refine_ls_extinction_method none
_refine_ls_goodness_of_fit_ref 1.011
_refine_ls_hydrogen_treatment refall
_refine_ls_number_parameters 1032
_refine_ls_number_reflns 16467
_refine_ls_R_factor_gt 0.0360
_refine_ls_shift/su_max 0.0000
_refine_ls_structure_factor_coef Fsqd
_refine_ls_weighting_details 'w = 1/[0.3340\s(Fo^2^)]/(4Fo^2^)'
_refine_ls_weighting_scheme calc
_refine_ls_wR_factor_ref 0.1120
_reflns_number_gt 7964
_reflns_number_total 16879
_reflns_threshold_expression F^2^>2.0\s(F^2^)
_cod_data_source_file ic048622zsi20050115_032618.cif
_cod_data_source_block '__040703'
_cod_original_cell_volume 7319.6(34)
_cod_original_formula_sum 'C93 H77 B2 Ir N10 '
_cod_database_code 4309064

loop_
_symmetry_equiv_pos_as_xyz
x,y,z
-x,-y,-z
-x+1/2,y+1/2,-z+1/2
x+1/2,-y+1/2,z+1/2

loop_
_atom_site_label
_atom_site_type_symbol
_atom_site_fract_x
_atom_site_fract_y
_atom_site_fract_z
_atom_site_U_iso_or_equiv
_atom_site_adp_type
_atom_site_occupancy
_atom_site_symmetry_multiplicity
_atom_site_calc_flag
_atom_site_refinement_flags
_atom_site_disorder_assembly
_atom_site_disorder_group
Ir(1) Ir 0.134380(10) 0.111090(10) 0.189580(10) 0.02064(6) Uani 1.00 1 d . . .
N(1) N 0.0666(2) 0.1001(2) 0.1058(2) 0.0200(11) Uani 1.00 1 d . . .
N(2) N -0.0445(2) 0.0658(2) 0.0566(2) 0.0250(12) Uani 1.00 1 d . . .
N(3) N 0.1616(2) 0.1082(2) 0.2863(2) 0.0243(12) Uani 1.00 1 d . . .
N(4) N 0.1226(3) 0.0947(2) 0.3834(2) 0.030(1) Uani 1.00 1 d . . .
N(5) N 0.1061(3) 0.2090(2) 0.1977(2) 0.0239(12) Uani 1.00 1 d . . .
N(6) N 0.1401(2) 0.3139(2) 0.1894(2) 0.0222(12) Uani 1.00 1 d . . .
N(7) N 0.2289(3) 0.1558(2) 0.1555(2) 0.030(1) Uani 1.00 1 d . . .
N(8) N 0.2036(2) 0.0311(2) 0.1699(2) 0.0235(12) Uani 1.00 1 d . . .
N(9) N 0.3140(3) -0.0067(2) 0.1334(2) 0.0282(13) Uani 1.00 1 d . . .
N(10) N 0.0789(5) 0.5336(4) 0.2364(4) 0.085(3) Uani 1.00 1 d . . .
C(1) C 0.0694(3) 0.1122(3) 0.0417(3) 0.022(1) Uani 1.00 1 d . . .
C(2) C 0.1261(3) 0.1426(3) 0.0073(3) 0.027(2) Uani 1.00 1 d . . .
C(3) C 0.1108(3) 0.1501(3) -0.0575(3) 0.034(2) Uani 1.00 1 d . . .
C(4) C 0.0409(3) 0.1271(3) -0.0873(3) 0.038(2) Uani 1.00 1 d . . .
C(5) C -0.0155(3) 0.0976(3) -0.0551(3) 0.034(2) Uani 1.00 1 d . . .
C(6) C -0.0004(3) 0.0907(3) 0.0104(3) 0.026(2) Uani 1.00 1 d . . .
C(7) C -0.1242(3) 0.0391(3) 0.0460(3) 0.034(2) Uani 1.00 1 d . . .
C(8) C -0.0040(3) 0.0728(3) 0.1132(3) 0.022(1) Uani 1.00 1 d . . .
C(9) C -0.0245(3) 0.0583(3) 0.1781(3) 0.026(2) Uani 1.00 1 d . . .
C(10) C 0.0366(3) 0.0719(2) 0.2213(2) 0.0169(13) Uani 1.00 1 d . . .
C(11) C 0.0297(3) 0.0669(3) 0.2853(3) 0.028(2) Uani 1.00 1 d . . .
C(12) C -0.0401(3) 0.0460(3) 0.3080(3) 0.038(2) Uani 1.00 1 d . . .
C(13) C -0.1025(3) 0.0313(3) 0.2645(3) 0.044(2) Uani 1.00 1 d . . .
C(14) C -0.0959(3) 0.0376(3) 0.1992(3) 0.032(2) Uani 1.00 1 d . . .
C(15) C 0.1022(3) 0.0891(3) 0.3199(3) 0.028(2) Uani 1.00 1 d . . .
C(16) C 0.0732(3) 0.0792(3) 0.4358(3) 0.042(2) Uani 1.00 1 d . . .
C(17) C 0.1989(3) 0.1164(3) 0.3909(3) 0.028(2) Uani 1.00 1 d . . .
C(18) C 0.2483(4) 0.1272(3) 0.4446(3) 0.040(2) Uani 1.00 1 d . . .
C(19) C 0.3217(4) 0.1485(3) 0.4342(3) 0.039(2) Uani 1.00 1 d . . .
C(20) C 0.3470(3) 0.1593(3) 0.3733(3) 0.036(2) Uani 1.00 1 d . . .
C(21) C 0.2971(3) 0.1478(3) 0.3193(3) 0.029(2) Uani 1.00 1 d . . .
C(22) C 0.2231(3) 0.1251(3) 0.3288(3) 0.026(2) Uani 1.00 1 d . . .
C(23) C 0.0485(3) 0.2469(3) 0.2237(2) 0.024(2) Uani 1.00 1 d . . .
C(24) C -0.0193(3) 0.2297(3) 0.2515(3) 0.031(2) Uani 1.00 1 d . . .
C(25) C -0.0640(4) 0.2806(3) 0.2728(3) 0.040(2) Uani 1.00 1 d . . .
C(26) C -0.0425(4) 0.3469(3) 0.2662(3) 0.041(2) Uani 1.00 1 d . . .
C(27) C 0.0247(3) 0.3652(3) 0.2399(3) 0.035(2) Uani 1.00 1 d . . .
C(28) C 0.0697(3) 0.3130(3) 0.2183(2) 0.025(2) Uani 1.00 1 d . . .
C(29) C 0.1820(3) 0.3737(3) 0.1740(3) 0.033(2) Uani 1.00 1 d . . .
C(30) C 0.1597(3) 0.2507(3) 0.1780(2) 0.023(1) Uani 1.00 1 d . . .
C(31) C 0.2292(3) 0.2236(3) 0.1513(2) 0.024(2) Uani 1.00 1 d . . .
C(32) C 0.2897(3) 0.2545(3) 0.1229(3) 0.029(2) Uani 1.00 1 d . . .
C(33) C 0.3487(3) 0.2169(3) 0.1005(3) 0.036(2) Uani 1.00 1 d . . .
C(34) C 0.3487(3) 0.1483(3) 0.1054(3) 0.032(2) Uani 1.00 1 d . . .
C(35) C 0.2872(3) 0.1179(3) 0.1335(3) 0.025(2) Uani 1.00 1 d . . .
C(36) C 0.2706(3) 0.0478(3) 0.1440(2) 0.024(2) Uani 1.00 1 d . . .
C(37) C 0.3930(3) -0.0088(3) 0.1103(3) 0.042(2) Uani 1.00 1 d . . .
C(38) C 0.2729(3) -0.0608(3) 0.1533(3) 0.029(2) Uani 1.00 1 d . . .
C(39) C 0.2923(4) -0.1279(3) 0.1533(3) 0.034(2) Uani 1.00 1 d . . .
C(40) C 0.2372(4) -0.1705(3) 0.1752(3) 0.038(2) Uani 1.00 1 d . . .
C(41) C 0.1668(4) -0.1476(3) 0.1963(3) 0.034(2) Uani 1.00 1 d . . .
C(42) C 0.1480(3) -0.0817(3) 0.1967(2) 0.028(2) Uani 1.00 1 d . . .
C(43) C 0.2038(3) -0.0375(3) 0.1747(2) 0.024(2) Uani 1.00 1 d . . .
C(44) C 0.0755(3) 0.3531(3) 0.5370(3) 0.034(2) Uani 1.00 1 d . . .
C(45) C 0.0273(3) 0.4056(3) 0.5200(3) 0.034(2) Uani 1.00 1 d . . .
C(46) C -0.0314(3) 0.4014(3) 0.4704(3) 0.040(2) Uani 1.00 1 d . . .
C(47) C -0.0430(4) 0.3432(4) 0.4370(3) 0.048(2) Uani 1.00 1 d . . .
C(48) C 0.0040(4) 0.2893(4) 0.4518(3) 0.060(3) Uani 1.00 1 d . . .
C(49) C 0.0618(4) 0.2945(3) 0.5016(3) 0.051(2) Uani 1.00 1 d . . .
C(50) C 0.1620(3) 0.4296(3) 0.6222(3) 0.031(2) Uani 1.00 1 d . . .
C(51) C 0.1658(3) 0.4495(3) 0.6855(3) 0.037(2) Uani 1.00 1 d . . .
C(52) C 0.1924(4) 0.5116(3) 0.7066(3) 0.042(2) Uani 1.00 1 d . . .
C(53) C 0.2168(3) 0.5563(3) 0.6632(3) 0.040(2) Uani 1.00 1 d . . .
C(54) C 0.2151(3) 0.5394(3) 0.5998(3) 0.037(2) Uani 1.00 1 d . . .
C(55) C 0.1877(3) 0.4769(3) 0.5802(3) 0.035(2) Uani 1.00 1 d . . .
C(56) C 0.1013(3) 0.3095(3) 0.6503(3) 0.034(2) Uani 1.00 1 d . . .
C(57) C 0.1236(4) 0.2444(3) 0.6647(3) 0.038(2) Uani 1.00 1 d . . .
C(58) C 0.0862(4) 0.2058(3) 0.7086(3) 0.043(2) Uani 1.00 1 d . . .
C(59) C 0.0246(4) 0.2295(4) 0.7389(3) 0.049(2) Uani 1.00 1 d . . .
C(60) C -0.0017(4) 0.2925(3) 0.7240(3) 0.047(2) Uani 1.00 1 d . . .
C(61) C 0.0358(3) 0.3317(3) 0.6813(3) 0.040(2) Uani 1.00 1 d . . .
C(62) C 0.2252(3) 0.3254(3) 0.5765(3) 0.032(2) Uani 1.00 1 d . . .
C(63) C 0.2858(4) 0.3084(3) 0.6214(3) 0.039(2) Uani 1.00 1 d . . .
C(64) C 0.3583(4) 0.2887(3) 0.6047(3) 0.043(2) Uani 1.00 1 d . . .
C(65) C 0.3746(4) 0.2855(3) 0.5424(3) 0.042(2) Uani 1.00 1 d . . .
C(66) C 0.3177(4) 0.3031(3) 0.4964(3) 0.042(2) Uani 1.00 1 d . . .
C(67) C 0.2438(3) 0.3220(3) 0.5133(3) 0.037(2) Uani 1.00 1 d . . .
C(68) C 0.7449(3) 0.6426(3) 0.0861(3) 0.026(2) Uani 1.00 1 d . . .
C(69) C 0.7231(3) 0.7081(3) 0.0703(3) 0.028(2) Uani 1.00 1 d . . .
C(70) C 0.7270(3) 0.7588(3) 0.1141(3) 0.033(2) Uani 1.00 1 d . . .
C(71) C 0.7541(3) 0.7472(3) 0.1773(3) 0.040(2) Uani 1.00 1 d . . .
C(72) C 0.7736(4) 0.6837(3) 0.1955(3) 0.043(2) Uani 1.00 1 d . . .
C(73) C 0.7675(3) 0.6319(3) 0.1506(3) 0.032(2) Uani 1.00 1 d . . .
C(74) C 0.8377(3) 0.5991(3) -0.0004(3) 0.027(2) Uani 1.00 1 d . . .
C(75) C 0.8705(3) 0.6628(3) -0.0038(3) 0.037(2) Uani 1.00 1 d . . .
C(76) C 0.9382(4) 0.6747(4) -0.0322(3) 0.054(2) Uani 1.00 1 d . . .
C(77) C 0.9804(4) 0.6250(4) -0.0572(3) 0.048(2) Uani 1.00 1 d . . .
C(78) C 0.9511(3) 0.5619(3) -0.0548(3) 0.040(2) Uani 1.00 1 d . . .
C(79) C 0.8811(3) 0.5490(3) -0.0281(3) 0.038(2) Uani 1.00 1 d . . .
C(80) C 0.7521(3) 0.5124(3) 0.0672(3) 0.026(2) Uani 1.00 1 d . . .
C(81) C 0.8192(3) 0.4780(3) 0.0906(3) 0.035(2) Uani 1.00 1 d . . .
C(82) C 0.8171(4) 0.4197(3) 0.1242(3) 0.039(2) Uani 1.00 1 d . . .
C(83) C 0.7462(4) 0.3919(3) 0.1364(3) 0.039(2) Uani 1.00 1 d . . .
C(84) C 0.6786(4) 0.4236(3) 0.1127(3) 0.036(2) Uani 1.00 1 d . . .
C(85) C 0.6817(3) 0.4824(3) 0.0794(2) 0.028(2) Uani 1.00 1 d . . .
C(86) C 0.6831(3) 0.5885(3) -0.0246(3) 0.027(2) Uani 1.00 1 d . . .
C(87) C 0.6914(3) 0.5590(3) -0.0836(3) 0.032(2) Uani 1.00 1 d . . .
C(88) C 0.6358(4) 0.5627(3) -0.1340(3) 0.036(2) Uani 1.00 1 d . . .
C(89) C 0.5667(3) 0.5959(3) -0.1265(3) 0.037(2) Uani 1.00 1 d . . .
C(90) C 0.5537(3) 0.6235(3) -0.0685(3) 0.041(2) Uani 1.00 1 d . . .
C(91) C 0.6114(3) 0.6196(3) -0.0190(3) 0.032(2) Uani 1.00 1 d . . .
C(92) C 0.0307(6) 0.5554(5) 0.2049(5) 0.072(4) Uani 1.00 1 d . . .
C(93) C -0.0313(5) 0.5858(5) 0.1599(5) 0.122(5) Uani 1.00 1 d . . .
B(1) B 0.1414(4) 0.3545(4) 0.5972(3) 0.033(2) Uani 1.00 1 d . . .
B(2) B 0.7539(3) 0.5850(3) 0.0322(3) 0.026(2) Uani 1.00 1 d . . .
H(1) H 0.1737(3) 0.1577(3) 0.0281(3) 0.032(2) Uiso 1.00 1 c . . .
H(2) H 0.1480(3) 0.1711(3) -0.0819(3) 0.042(2) Uiso 1.00 1 c . . .
H(3) H 0.0323(3) 0.1323(3) -0.1321(3) 0.045(2) Uiso 1.00 1 c . . .
H(4) H -0.0630(3) 0.0824(3) -0.0760(3) 0.041(2) Uiso 1.00 1 c . . .
H(5) H -0.1591(3) 0.0653(3) 0.0682(3) 0.041(2) Uiso 1.00 1 c . . .
H(6) H -0.1399(3) 0.0396(3) 0.0019(3) 0.041(2) Uiso 1.00 1 c . . .
H(7) H -0.1250(3) -0.0051(3) 0.0613(3) 0.041(2) Uiso 1.00 1 c . . .
H(8) H -0.0447(3) 0.0422(3) 0.3525(3) 0.046(2) Uiso 1.00 1 c . . .
H(9) H -0.1501(3) 0.0165(3) 0.2798(3) 0.053(2) Uiso 1.00 1 c . . .
H(10) H -0.1391(3) 0.0281(3) 0.1698(3) 0.039(2) Uiso 1.00 1 c . . .
H(11) H 0.0679(3) 0.1176(3) 0.4612(3) 0.051(2) Uiso 1.00 1 c . . .
H(12) H 0.0233(3) 0.0654(3) 0.4186(3) 0.051(2) Uiso 1.00 1 c . . .
H(13) H 0.0966(3) 0.0448(3) 0.4613(3) 0.051(2) Uiso 1.00 1 c . . .
H(14) H 0.2321(4) 0.1205(3) 0.4862(3) 0.047(2) Uiso 1.00 1 c . . .
H(15) H 0.3576(4) 0.1559(3) 0.4699(3) 0.046(2) Uiso 1.00 1 c . . .
H(16) H 0.3983(3) 0.1750(3) 0.3688(3) 0.043(2) Uiso 1.00 1 c . . .
H(17) H 0.3130(3) 0.1550(3) 0.2776(3) 0.034(2) Uiso 1.00 1 c . . .
H(18) H -0.0343(3) 0.1848(3) 0.2554(3) 0.038(2) Uiso 1.00 1 c . . .
H(19) H -0.1104(4) 0.2706(3) 0.2927(3) 0.049(2) Uiso 1.00 1 c . . .
H(20) H -0.0761(4) 0.3804(3) 0.2800(3) 0.049(2) Uiso 1.00 1 c . . .
H(21) H 0.0403(3) 0.4101(3) 0.2367(3) 0.041(2) Uiso 1.00 1 c . . .
H(22) H 0.2328(3) 0.3728(3) 0.1949(3) 0.040(2) Uiso 1.00 1 c . . .
H(23) H 0.1857(3) 0.3760(3) 0.1294(3) 0.040(2) Uiso 1.00 1 c . . .
H(24) H 0.1548(3) 0.4113(3) 0.1877(3) 0.040(2) Uiso 1.00 1 c . . .
H(25) H 0.2900(3) 0.3013(3) 0.1189(3) 0.034(2) Uiso 1.00 1 c . . .
H(26) H 0.3906(3) 0.2387(3) 0.0823(3) 0.043(2) Uiso 1.00 1 c . . .
H(27) H 0.3891(3) 0.1226(3) 0.0893(3) 0.039(2) Uiso 1.00 1 c . . .
H(28) H 0.4287(3) -0.0253(3) 0.1430(3) 0.052(2) Uiso 1.00 1 c . . .
H(29) H 0.3934(3) -0.0367(3) 0.0741(3) 0.052(2) Uiso 1.00 1 c . . .
H(30) H 0.4079(3) 0.0347(3) 0.0992(3) 0.052(2) Uiso 1.00 1 c . . .
H(31) H 0.3402(4) -0.1434(3) 0.1392(3) 0.040(2) Uiso 1.00 1 c . . .
H(32) H 0.2471(4) -0.2167(3) 0.1761(3) 0.046(2) Uiso 1.00 1 c . . .
H(33) H 0.1310(4) -0.1787(3) 0.2113(3) 0.041(2) Uiso 1.00 1 c . . .
H(34) H 0.0998(3) -0.0666(3) 0.2105(2) 0.034(2) Uiso 1.00 1 c . . .
H(35) H 0.0348(3) 0.4460(3) 0.5425(3) 0.041(2) Uiso 1.00 1 c . . .
H(36) H -0.0636(3) 0.4385(3) 0.4598(3) 0.048(2) Uiso 1.00 1 c . . .
H(37) H -0.0833(4) 0.3402(4) 0.4038(3) 0.057(2) Uiso 1.00 1 c . . .
H(38) H -0.0037(4) 0.2493(4) 0.4287(3) 0.071(3) Uiso 1.00 1 c . . .
H(39) H 0.0941(4) 0.2573(3) 0.5116(3) 0.059(2) Uiso 1.00 1 c . . .
H(40) H 0.1490(3) 0.4189(3) 0.7158(3) 0.044(2) Uiso 1.00 1 c . . .
H(41) H 0.1931(4) 0.5231(3) 0.7503(3) 0.049(2) Uiso 1.00 1 c . . .
H(42) H 0.2359(3) 0.5983(3) 0.6771(3) 0.047(2) Uiso 1.00 1 c . . .
H(43) H 0.2316(3) 0.5704(3) 0.5696(3) 0.045(2) Uiso 1.00 1 c . . .
H(44) H 0.1866(3) 0.4658(3) 0.5364(3) 0.042(2) Uiso 1.00 1 c . . .
H(45) H 0.1658(4) 0.2264(3) 0.6437(3) 0.046(2) Uiso 1.00 1 c . . .
H(46) H 0.1040(4) 0.1620(3) 0.7174(3) 0.051(2) Uiso 1.00 1 c . . .
H(47) H 0.0001(4) 0.2034(4) 0.7692(3) 0.059(2) Uiso 1.00 1 c . . .
H(48) H -0.0457(4) 0.3095(3) 0.7432(3) 0.057(2) Uiso 1.00 1 c . . .
H(49) H 0.0169(3) 0.3751(3) 0.6720(3) 0.048(2) Uiso 1.00 1 c . . .
H(50) H 0.2761(4) 0.3104(3) 0.6651(3) 0.046(2) Uiso 1.00 1 c . . .
H(51) H 0.3974(4) 0.2774(3) 0.6369(3) 0.051(2) Uiso 1.00 1 c . . .
H(52) H 0.4244(4) 0.2712(3) 0.5313(3) 0.051(2) Uiso 1.00 1 c . . .
H(53) H 0.3288(4) 0.3033(3) 0.4530(3) 0.051(2) Uiso 1.00 1 c . . .
H(54) H 0.2044(3) 0.3322(3) 0.4809(3) 0.044(2) Uiso 1.00 1 c . . .
H(55) H 0.7048(3) 0.7171(3) 0.0276(3) 0.034(2) Uiso 1.00 1 c . . .
H(56) H 0.7118(3) 0.8021(3) 0.1008(3) 0.040(2) Uiso 1.00 1 c . . .
H(57) H 0.7585(3) 0.7825(3) 0.2071(3) 0.048(2) Uiso 1.00 1 c . . .
H(58) H 0.7915(4) 0.6745(3) 0.2383(3) 0.051(2) Uiso 1.00 1 c . . .
H(59) H 0.7791(3) 0.5880(3) 0.1642(3) 0.039(2) Uiso 1.00 1 c . . .
H(60) H 0.8444(3) 0.6986(3) 0.0147(3) 0.045(2) Uiso 1.00 1 c . . .
H(61) H 0.9561(4) 0.7189(4) -0.0350(3) 0.065(3) Uiso 1.00 1 c . . .
H(62) H 1.0286(4) 0.6337(4) -0.0748(3) 0.059(2) Uiso 1.00 1 c . . .
H(63) H 0.9793(3) 0.5267(3) -0.0721(3) 0.048(2) Uiso 1.00 1 c . . .
H(64) H 0.8617(3) 0.5051(3) -0.0285(3) 0.045(2) Uiso 1.00 1 c . . .
H(65) H 0.8686(3) 0.4961(3) 0.0827(3) 0.042(2) Uiso 1.00 1 c . . .
H(66) H 0.8641(4) 0.3982(3) 0.1389(3) 0.046(2) Uiso 1.00 1 c . . .
H(67) H 0.7436(4) 0.3524(3) 0.1605(3) 0.047(2) Uiso 1.00 1 c . . .
H(68) H 0.6294(4) 0.4045(3) 0.1194(3) 0.043(2) Uiso 1.00 1 c . . .
H(69) H 0.6343(3) 0.5030(3) 0.0641(2) 0.034(2) Uiso 1.00 1 c . . .
H(70) H 0.7381(3) 0.5352(3) -0.0890(3) 0.038(2) Uiso 1.00 1 c . . .
H(71) H 0.6444(4) 0.5424(3) -0.1735(3) 0.043(2) Uiso 1.00 1 c . . .
H(72) H 0.5283(3) 0.5998(3) -0.1610(3) 0.044(2) Uiso 1.00 1 c . . .
H(73) H 0.5058(3) 0.6452(3) -0.0625(3) 0.049(2) Uiso 1.00 1 c . . .
H(74) H 0.6018(3) 0.6388(3) 0.0208(3) 0.038(2) Uiso 1.00 1 c . . .
H(75) H -0.0328(5) 0.6320(5) 0.1675(5) 0.145(5) Uiso 1.00 1 c . . .
H(76) H -0.0195(5) 0.5780(5) 0.1172(5) 0.145(5) Uiso 1.00 1 c . . .
H(77) H -0.0806(5) 0.5670(5) 0.1667(5) 0.145(5) Uiso 1.00 1 c . . .

loop_
_atom_site_aniso_label
_atom_site_aniso_U_11
_atom_site_aniso_U_22
_atom_site_aniso_U_33
_atom_site_aniso_U_12
_atom_site_aniso_U_13
_atom_site_aniso_U_23
Ir(1) 0.01756(11) 0.02612(12) 0.01848(11) -0.00090(9) 0.00287(8) 0.00233(10)
N(1) 0.017(2) 0.024(2) 0.019(2) -0.001(2) 0.003(2) 0.001(2)
N(2) 0.020(2) 0.029(3) 0.025(3) -0.002(2) -0.000(2) 0.000(2)
N(3) 0.025(2) 0.030(3) 0.019(2) 0.002(2) 0.001(2) 0.002(2)
N(4) 0.037(3) 0.040(3) 0.015(2) 0.003(2) 0.007(2) 0.006(2)
N(5) 0.031(3) 0.027(3) 0.014(2) -0.003(2) 0.004(2) 0.004(2)
N(6) 0.024(2) 0.028(3) 0.014(2) -0.002(2) 0.002(2) -0.002(2)
N(7) 0.023(3) 0.038(3) 0.028(3) 0.001(2) 0.001(2) -0.004(2)
N(8) 0.020(2) 0.025(3) 0.026(3) -0.003(2) 0.002(2) 0.001(2)
N(9) 0.022(3) 0.037(3) 0.027(3) 0.001(2) 0.007(2) 0.003(2)
N(10) 0.118(8) 0.055(5) 0.086(7) -0.008(5) 0.035(5) 0.008(4)
C(1) 0.024(3) 0.018(3) 0.024(3) 0.004(2) -0.000(2) -0.002(2)
C(2) 0.026(3) 0.031(3) 0.023(3) 0.001(3) 0.003(2) -0.000(3)
C(3) 0.035(4) 0.038(4) 0.031(4) -0.003(3) 0.009(3) 0.004(3)
C(4) 0.034(4) 0.050(4) 0.029(4) 0.004(3) -0.001(3) 0.003(3)
C(5) 0.034(3) 0.046(4) 0.021(3) -0.004(3) 0.001(3) -0.001(3)
C(6) 0.026(3) 0.032(3) 0.021(3) 0.004(2) 0.002(2) 0.002(2)
C(7) 0.024(3) 0.045(4) 0.032(4) -0.007(3) -0.006(3) -0.002(3)
C(8) 0.018(3) 0.025(3) 0.023(3) 0.002(2) -0.001(2) 0.005(2)
C(9) 0.026(3) 0.029(3) 0.022(3) -0.002(2) 0.005(2) 0.003(2)
C(10) 0.013(3) 0.019(3) 0.019(3) 0.000(2) 0.001(2) 0.000(2)
C(11) 0.028(3) 0.032(3) 0.027(3) -0.004(3) 0.008(3) 0.007(3)
C(12) 0.029(3) 0.063(4) 0.023(3) -0.004(3) 0.012(3) 0.014(3)
C(13) 0.024(3) 0.068(5) 0.040(4) -0.005(3) 0.010(3) 0.016(4)
C(14) 0.023(3) 0.051(4) 0.023(3) -0.001(3) 0.002(2) 0.011(3)
C(15) 0.032(3) 0.030(3) 0.022(3) 0.002(3) 0.005(3) 0.004(2)
C(16) 0.049(4) 0.059(4) 0.019(3) 0.002(3) 0.012(3) 0.002(3)
C(17) 0.038(3) 0.020(3) 0.024(3) -0.001(3) -0.004(3) 0.005(2)
C(18) 0.048(4) 0.041(4) 0.029(4) 0.001(3) -0.006(3) -0.002(3)
C(19) 0.052(4) 0.032(4) 0.030(4) -0.002(3) -0.017(3) -0.008(3)
C(20) 0.036(4) 0.040(4) 0.032(4) 0.000(3) -0.001(3) -0.005(3)
C(21) 0.031(3) 0.027(3) 0.028(3) 0.001(3) 0.004(3) -0.001(3)
C(22) 0.033(3) 0.023(3) 0.021(3) 0.010(2) -0.001(2) -0.001(2)
C(23) 0.026(3) 0.031(3) 0.016(3) 0.002(2) -0.002(2) -0.002(2)
C(24) 0.031(3) 0.040(4) 0.023(3) 0.004(3) 0.007(3) 0.007(3)
C(25) 0.032(4) 0.052(4) 0.038(4) 0.010(3) 0.012(3) 0.002(3)
C(26) 0.042(4) 0.046(4) 0.036(4) 0.016(3) 0.011(3) -0.005(3)
C(27) 0.045(4) 0.028(3) 0.031(4) 0.008(3) 0.006(3) 0.003(3)
C(28) 0.023(3) 0.035(3) 0.016(3) 0.006(2) 0.004(2) -0.001(2)
C(29) 0.036(4) 0.033(3) 0.030(3) -0.001(3) 0.006(3) 0.002(3)
C(30) 0.026(3) 0.029(3) 0.014(3) 0.004(2) -0.004(2) 0.007(2)
C(31) 0.023(3) 0.029(3) 0.019(3) -0.004(2) 0.001(2) 0.003(2)
C(32) 0.027(3) 0.037(4) 0.022(3) 0.001(3) 0.003(2) 0.003(3)
C(33) 0.028(3) 0.040(4) 0.040(4) -0.009(3) 0.012(3) 0.010(3)
C(34) 0.026(3) 0.036(4) 0.034(4) 0.006(3) 0.005(3) 0.003(3)
C(35) 0.018(3) 0.036(3) 0.022(3) 0.004(2) 0.005(2) -0.001(3)
C(36) 0.019(3) 0.032(3) 0.020(3) -0.001(2) 0.002(2) 0.001(2)
C(37) 0.028(3) 0.048(4) 0.053(4) 0.014(3) 0.015(3) 0.001(3)
C(38) 0.031(3) 0.028(3) 0.027(3) 0.002(3) 0.001(3) 0.000(3)
C(39) 0.036(4) 0.040(4) 0.025(3) 0.008(3) -0.005(3) -0.005(3)
C(40) 0.050(4) 0.025(3) 0.038(4) 0.003(3) -0.006(3) -0.005(3)
C(41) 0.051(4) 0.020(3) 0.030(3) -0.008(3) -0.006(3) 0.005(3)
C(42) 0.034(3) 0.035(3) 0.015(3) -0.003(3) -0.003(2) 0.000(2)
C(43) 0.027(3) 0.028(3) 0.016(3) -0.004(2) -0.001(2) -0.003(2)
C(44) 0.035(4) 0.035(4) 0.033(4) -0.010(3) 0.001(3) 0.003(3)
C(45) 0.024(3) 0.049(4) 0.030(3) -0.004(3) 0.004(3) -0.002(3)
C(46) 0.024(3) 0.053(4) 0.043(4) 0.001(3) 0.009(3) 0.009(3)
C(47) 0.030(4) 0.069(5) 0.044(4) -0.015(4) -0.008(3) -0.001(4)
C(48) 0.063(5) 0.060(5) 0.054(5) -0.013(4) -0.020(4) -0.015(4)
C(49) 0.060(5) 0.040(4) 0.048(4) -0.003(3) -0.021(4) 0.001(3)
C(50) 0.031(3) 0.030(3) 0.030(3) 0.001(3) -0.003(3) 0.002(3)
C(51) 0.039(4) 0.039(4) 0.031(4) 0.009(3) -0.007(3) -0.005(3)
C(52) 0.043(4) 0.034(4) 0.046(4) 0.007(3) -0.011(3) -0.009(3)
C(53) 0.027(3) 0.032(4) 0.060(5) 0.011(3) -0.004(3) -0.010(3)
C(54) 0.022(3) 0.037(4) 0.054(4) 0.002(3) 0.007(3) 0.009(3)
C(55) 0.027(3) 0.038(4) 0.041(4) -0.002(3) 0.002(3) 0.001(3)
C(56) 0.035(4) 0.035(3) 0.030(3) -0.007(3) -0.011(3) -0.005(3)
C(57) 0.043(4) 0.031(4) 0.040(4) -0.007(3) 0.010(3) -0.012(3)
C(58) 0.050(4) 0.035(4) 0.043(4) -0.009(3) 0.009(3) 0.000(3)
C(59) 0.047(4) 0.054(5) 0.046(4) -0.014(4) 0.001(4) 0.006(4)
C(60) 0.037(4) 0.061(5) 0.044(4) -0.005(3) 0.005(3) 0.003(4)
C(61) 0.032(4) 0.052(4) 0.036(4) 0.000(3) -0.002(3) 0.001(3)
C(62) 0.047(4) 0.018(3) 0.030(3) -0.005(3) -0.007(3) -0.002(3)
C(63) 0.045(4) 0.040(4) 0.031(4) -0.001(3) -0.007(3) 0.001(3)
C(64) 0.043(4) 0.043(4) 0.042(4) -0.001(3) -0.013(3) -0.000(3)
C(65) 0.030(4) 0.036(4) 0.061(5) 0.004(3) 0.005(3) -0.003(3)
C(66) 0.049(4) 0.048(4) 0.029(4) 0.007(3) 0.011(3) -0.013(3)
C(67) 0.038(4) 0.041(4) 0.032(4) 0.006(3) -0.003(3) -0.007(3)
C(68) 0.018(3) 0.033(3) 0.025(3) 0.001(2) 0.000(2) 0.001(3)
C(69) 0.030(3) 0.031(3) 0.024(3) -0.001(3) 0.003(3) 0.003(3)
C(70) 0.025(3) 0.032(3) 0.042(4) 0.004(3) 0.003(3) 0.001(3)
C(71) 0.038(4) 0.043(4) 0.040(4) 0.005(3) 0.004(3) -0.009(3)
C(72) 0.051(4) 0.047(4) 0.030(4) 0.014(3) 0.005(3) -0.002(3)
C(73) 0.041(4) 0.033(3) 0.023(3) 0.011(3) 0.004(3) -0.002(3)
C(74) 0.019(3) 0.040(4) 0.021(3) -0.001(2) 0.002(2) -0.001(3)
C(75) 0.034(4) 0.038(4) 0.041(4) -0.009(3) 0.009(3) -0.012(3)
C(76) 0.040(4) 0.057(5) 0.066(5) -0.020(4) 0.019(4) -0.016(4)
C(77) 0.025(3) 0.085(6) 0.037(4) -0.014(4) 0.011(3) -0.005(4)
C(78) 0.027(3) 0.053(4) 0.040(4) 0.012(3) 0.007(3) -0.002(3)
C(79) 0.034(4) 0.048(4) 0.031(4) 0.006(3) 0.004(3) 0.006(3)
C(80) 0.031(3) 0.027(3) 0.022(3) 0.000(3) 0.004(2) -0.008(2)
C(81) 0.030(3) 0.041(4) 0.034(4) 0.001(3) -0.001(3) -0.004(3)
C(82) 0.041(4) 0.043(4) 0.032(4) 0.008(3) -0.005(3) 0.010(3)
C(83) 0.059(4) 0.032(3) 0.027(3) 0.000(3) 0.005(3) 0.005(3)
C(84) 0.047(4) 0.031(3) 0.030(3) -0.011(3) 0.005(3) -0.002(3)
C(85) 0.038(4) 0.027(3) 0.020(3) -0.004(3) 0.004(3) -0.003(2)
C(86) 0.027(3) 0.025(3) 0.029(3) -0.006(2) 0.003(3) 0.007(3)
C(87) 0.038(4) 0.029(3) 0.028(3) -0.005(3) 0.001(3) 0.006(3)
C(88) 0.044(4) 0.037(4) 0.026(3) -0.007(3) 0.001(3) 0.005(3)
C(89) 0.033(4) 0.043(4) 0.034(4) -0.010(3) -0.010(3) 0.013(3)
C(90) 0.024(3) 0.057(4) 0.042(4) -0.003(3) 0.000(3) 0.009(3)
C(91) 0.028(3) 0.038(4) 0.029(3) -0.003(3) 0.002(3) 0.001(3)
C(92) 0.078(7) 0.060(6) 0.081(8) -0.037(5) 0.035(6) -0.025(5)
C(93) 0.055(6) 0.148(10) 0.160(11) -0.012(6) -0.017(7) -0.090(8)
B(1) 0.036(4) 0.038(4) 0.026(4) -0.008(3) 0.004(3) 0.001(3)
B(2) 0.018(3) 0.034(4) 0.025(4) -0.002(3) 0.006(3) -0.002(3)

loop_
_atom_type_symbol
_atom_type_description
_atom_type_scat_dispersion_real
_atom_type_scat_dispersion_imag
_atom_type_scat_source
C C 0.003 0.002
;
International Tables for Crystallography
(1992, Vol. C, Tables 4.2.6.8 and 6.1.1.4)
;
H H 0.000 0.000
;
International Tables for Crystallography
(1992, Vol. C, Table 6.1.1.4)
;
B B 0.001 0.001
;
International Tables for Crystallography
(1992, Vol. C, Tables 4.2.6.8 and 6.1.1.4)
;
Ir Ir -1.444 7.990
;
International Tables for Crystallography
(1992, Vol. C, Tables 4.2.6.8 and 6.1.1.4)
;
N N 0.006 0.003
;
International Tables for Crystallography
(1992, Vol. C, Tables 4.2.6.8 and 6.1.1.4)
;

loop_
_geom_angle_atom_site_label_1
_geom_angle_atom_site_label_2
_geom_angle_atom_site_label_3
_geom_angle
_geom_angle_publ_flag
_geom_angle_site_symmetry_1
_geom_angle_site_symmetry_2
_geom_angle_site_symmetry_3
N(1) Ir(1) N(3) 157.1(2) yes . . .
N(1) Ir(1) N(5) 93.0(2) yes . . .
N(1) Ir(1) N(7) 99.3(2) yes . . .
N(1) Ir(1) N(8) 92.4(2) yes . . .
N(1) Ir(1) C(10) 79.0(2) yes . . .
N(3) Ir(1) N(5) 89.0(2) yes . . .
N(3) Ir(1) N(7) 103.4(2) yes . . .
N(3) Ir(1) N(8) 94.8(2) yes . . .
N(3) Ir(1) C(10) 78.2(2) yes . . .
N(5) Ir(1) N(7) 78.5(2) yes . . .
N(5) Ir(1) N(8) 156.3(2) yes . . .
N(5) Ir(1) C(10) 98.2(2) yes . . .
N(7) Ir(1) N(8) 77.9(2) yes . . .
N(7) Ir(1) C(10) 176.3(2) yes . . .
N(8) Ir(1) C(10) 105.4(2) yes . . .
C(1) N(1) C(8) 106.3(4) yes . . .
C(1) N(1) Ir(1) 140.0(3) yes . . .
C(8) N(1) Ir(1) 113.7(3) yes . . .
C(6) N(2) C(7) 125.6(4) yes . . .
C(6) N(2) C(8) 108.2(4) yes . . .
C(7) N(2) C(8) 126.1(4) yes . . .
C(15) N(3) C(22) 107.8(4) yes . . .
C(15) N(3) Ir(1) 113.9(3) yes . . .
C(22) N(3) Ir(1) 138.2(4) yes . . .
C(15) N(4) C(16) 126.7(5) yes . . .
C(15) N(4) C(17) 108.2(5) yes . . .
C(16) N(4) C(17) 125.1(4) yes . . .
C(23) N(5) C(30) 107.5(4) yes . . .
C(23) N(5) Ir(1) 138.0(4) yes . . .
C(30) N(5) Ir(1) 114.2(3) yes . . .
C(28) N(6) C(29) 124.6(4) yes . . .
C(28) N(6) C(30) 107.6(4) yes . . .
C(29) N(6) C(30) 127.8(4) yes . . .
C(31) N(7) C(35) 122.1(5) yes . . .
C(31) N(7) Ir(1) 118.2(3) yes . . .
C(35) N(7) Ir(1) 119.6(4) yes . . .
C(36) N(8) C(43) 106.3(4) yes . . .
C(36) N(8) Ir(1) 113.9(3) yes . . .
C(43) N(8) Ir(1) 139.8(4) yes . . .
C(36) N(9) C(37) 127.4(5) yes . . .
C(36) N(9) C(38) 107.0(4) yes . . .
C(37) N(9) C(38) 125.4(5) yes . . .
C(2) C(1) C(6) 119.9(5) yes . . .
C(2) C(1) N(1) 131.4(5) yes . . .
C(6) C(1) N(1) 108.6(4) yes . . .
C(3) C(2) H(1) 121.2(6) no . . .
C(3) C(2) C(1) 118.1(5) yes . . .
H(1) C(2) C(1) 120.7(6) no . . .
C(4) C(3) H(2) 119.9(7) no . . .
C(4) C(3) C(2) 120.3(5) yes . . .
H(2) C(3) C(2) 119.8(6) no . . .
C(5) C(4) H(3) 118.6(7) no . . .
C(5) C(4) C(3) 123.0(6) yes . . .
H(3) C(4) C(3) 118.5(7) no . . .
C(6) C(5) H(4) 121.2(7) no . . .
C(6) C(5) C(4) 116.7(5) yes . . .
H(4) C(5) C(4) 122.0(6) no . . .
N(2) C(6) C(1) 106.2(4) yes . . .
N(2) C(6) C(5) 131.9(5) yes . . .
C(1) C(6) C(5) 121.9(5) yes . . .
H(5) C(7) H(6) 109.5(7) no . . .
H(5) C(7) H(7) 109.5(7) no . . .
H(5) C(7) N(2) 109.5(6) no . . .
H(6) C(7) H(7) 109.5(7) no . . .
H(6) C(7) N(2) 109.7(6) no . . .
H(7) C(7) N(2) 109.2(5) no . . .
C(9) C(8) N(1) 118.0(4) yes . . .
C(9) C(8) N(2) 131.4(5) yes . . .
N(1) C(8) N(2) 110.7(4) yes . . .
C(10) C(9) C(14) 119.8(5) yes . . .
C(10) C(9) C(8) 110.8(5) yes . . .
C(14) C(9) C(8) 129.2(5) yes . . .
C(11) C(10) Ir(1) 119.4(4) yes . . .
C(11) C(10) C(9) 121.7(5) yes . . .
Ir(1) C(10) C(9) 118.4(4) yes . . .
C(12) C(11) C(15) 130.2(5) yes . . .
C(12) C(11) C(10) 120.1(5) yes . . .
C(15) C(11) C(10) 109.6(5) yes . . .
C(13) C(12) H(8) 121.2(7) no . . .
C(13) C(12) C(11) 118.8(5) yes . . .
H(8) C(12) C(11) 120.1(6) no . . .
C(14) C(13) H(9) 119.8(7) no . . .
C(14) C(13) C(12) 121.1(5) yes . . .
H(9) C(13) C(12) 119.0(7) no . . .
H(10) C(14) C(9) 121.0(6) no . . .
H(10) C(14) C(13) 120.6(6) no . . .
C(9) C(14) C(13) 118.4(5) yes . . .
N(3) C(15) N(4) 110.2(5) yes . . .
N(3) C(15) C(11) 118.5(5) yes . . .
N(4) C(15) C(11) 131.3(5) yes . . .
H(11) C(16) H(12) 109.5(8) no . . .
H(11) C(16) H(13) 109.5(7) no . . .
H(11) C(16) N(4) 109.5(7) no . . .
H(12) C(16) H(13) 109.5(8) no . . .
H(12) C(16) N(4) 109.3(6) no . . .
H(13) C(16) N(4) 109.7(6) no . . .
C(18) C(17) C(22) 122.3(5) yes . . .
C(18) C(17) N(4) 131.7(5) yes . . .
C(22) C(17) N(4) 106.0(5) yes . . .
C(19) C(18) H(14) 122.0(7) no . . .
C(19) C(18) C(17) 116.0(6) yes . . .
H(14) C(18) C(17) 122.1(7) no . . .
C(20) C(19) H(15) 118.4(7) no . . .
C(20) C(19) C(18) 123.2(6) yes . . .
H(15) C(19) C(18) 118.4(7) no . . .
C(21) C(20) H(16) 119.7(7) no . . .
C(21) C(20) C(19) 120.6(5) yes . . .
H(16) C(20) C(19) 119.7(6) no . . .
C(22) C(21) H(17) 121.0(6) no . . .
C(22) C(21) C(20) 117.1(5) yes . . .
H(17) C(21) C(20) 122.0(6) no . . .
N(3) C(22) C(17) 107.9(5) yes . . .
N(3) C(22) C(21) 131.2(5) yes . . .
C(17) C(22) C(21) 120.9(5) yes . . .
C(24) C(23) C(28) 120.5(5) yes . . .
C(24) C(23) N(5) 132.2(5) yes . . .
C(28) C(23) N(5) 107.3(4) yes . . .
C(25) C(24) H(18) 121.6(6) no . . .
C(25) C(24) C(23) 117.2(5) yes . . .
H(18) C(24) C(23) 121.2(6) no . . .
C(26) C(25) H(19) 118.9(7) no . . .
C(26) C(25) C(24) 121.6(6) yes . . .
H(19) C(25) C(24) 119.5(7) no . . .
C(27) C(26) H(20) 118.9(7) no . . .
C(27) C(26) C(25) 122.4(6) yes . . .
H(20) C(26) C(25) 118.7(7) no . . .
C(28) C(27) H(21) 122.1(7) no . . .
C(28) C(27) C(26) 115.4(5) yes . . .
H(21) C(27) C(26) 122.5(7) no . . .
N(6) C(28) C(23) 106.8(5) yes . . .
N(6) C(28) C(27) 130.4(5) yes . . .
C(23) C(28) C(27) 122.8(5) yes . . .
H(22) C(29) H(23) 109.5(8) no . . .
H(22) C(29) H(24) 109.5(7) no . . .
H(22) C(29) N(6) 109.5(6) no . . .
H(23) C(29) H(24) 109.5(7) no . . .
H(23) C(29) N(6) 109.4(6) no . . .
H(24) C(29) N(6) 109.6(6) no . . .
C(31) C(30) N(5) 119.0(5) yes . . .
C(31) C(30) N(6) 130.2(5) yes . . .
N(5) C(30) N(6) 110.8(4) yes . . .
C(32) C(31) N(7) 118.9(5) yes . . .
C(32) C(31) C(30) 131.1(5) yes . . .
N(7) C(31) C(30) 110.0(4) yes . . .
C(33) C(32) H(25) 120.6(6) no . . .
C(33) C(32) C(31) 119.7(5) yes . . .
H(25) C(32) C(31) 119.7(6) no . . .
C(34) C(33) H(26) 119.7(7) no . . .
C(34) C(33) C(32) 121.3(5) yes . . .
H(26) C(33) C(32) 118.9(7) no . . .
C(35) C(34) H(27) 120.5(6) no . . .
C(35) C(34) C(33) 118.4(5) yes . . .
H(27) C(34) C(33) 121.1(7) no . . .
C(36) C(35) N(7) 109.6(4) yes . . .
C(36) C(35) C(34) 130.8(5) yes . . .
N(7) C(35) C(34) 119.6(5) yes . . .
N(8) C(36) N(9) 111.0(5) yes . . .
N(8) C(36) C(35) 118.9(5) yes . . .
N(9) C(36) C(35) 130.1(5) yes . . .
H(28) C(37) H(29) 109.5(8) no . . .
H(28) C(37) H(30) 109.5(8) no . . .
H(28) C(37) N(9) 109.4(7) no . . .
H(29) C(37) H(30) 109.5(8) no . . .
H(29) C(37) N(9) 110.0(6) no . . .
H(30) C(37) N(9) 109.0(6) no . . .
C(39) C(38) C(43) 122.7(5) yes . . .
C(39) C(38) N(9) 129.8(5) yes . . .
C(43) C(38) N(9) 107.4(5) yes . . .
C(40) C(39) H(31) 122.1(7) no . . .
C(40) C(39) C(38) 115.7(5) yes . . .
H(31) C(39) C(38) 122.2(7) no . . .
C(41) C(40) H(32) 118.6(7) no . . .
C(41) C(40) C(39) 122.0(5) yes . . .
H(32) C(40) C(39) 119.4(7) no . . .
C(42) C(41) H(33) 118.9(7) no . . .
C(42) C(41) C(40) 122.2(5) yes . . .
H(33) C(41) C(40) 119.0(6) no . . .
C(43) C(42) H(34) 121.8(6) no . . .
C(43) C(42) C(41) 116.5(5) yes . . .
H(34) C(42) C(41) 121.7(6) no . . .
N(8) C(43) C(38) 108.2(5) yes . . .
N(8) C(43) C(42) 130.9(5) yes . . .
C(38) C(43) C(42) 120.8(5) yes . . .
C(45) C(44) C(49) 115.8(5) yes . . .
C(45) C(44) B(1) 123.8(5) yes . . .
C(49) C(44) B(1) 120.3(5) yes . . .
C(46) C(45) H(35) 119.4(7) no . . .
C(46) C(45) C(44) 122.3(6) yes . . .
H(35) C(45) C(44) 118.4(6) no . . .
C(47) C(46) H(36) 119.5(7) no . . .
C(47) C(46) C(45) 120.2(6) yes . . .
H(36) C(46) C(45) 120.3(7) no . . .
C(48) C(47) H(37) 120.1(8) no . . .
C(48) C(47) C(46) 119.8(6) yes . . .
H(37) C(47) C(46) 120.1(8) no . . .
C(49) C(48) H(38) 121.0(8) no . . .
C(49) C(48) C(47) 119.0(6) yes . . .
H(38) C(48) C(47) 119.9(8) no . . .
H(39) C(49) C(44) 118.4(7) no . . .
H(39) C(49) C(48) 118.7(8) no . . .
C(44) C(49) C(48) 122.9(6) yes . . .
C(51) C(50) C(55) 114.5(5) yes . . .
C(51) C(50) B(1) 124.9(5) yes . . .
C(55) C(50) B(1) 120.2(5) yes . . .
C(52) C(51) H(40) 118.8(7) no . . .
C(52) C(51) C(50) 123.8(6) yes . . .
H(40) C(51) C(50) 117.4(7) no . . .
C(53) C(52) H(41) 120.2(7) no . . .
C(53) C(52) C(51) 119.2(6) yes . . .
H(41) C(52) C(51) 120.6(7) no . . .
C(54) C(53) H(42) 120.1(8) no . . .
C(54) C(53) C(52) 119.9(6) yes . . .
H(42) C(53) C(52) 119.9(8) no . . .
C(55) C(54) H(43) 120.4(7) no . . .
C(55) C(54) C(53) 119.4(6) yes . . .
H(43) C(54) C(53) 120.1(7) no . . .
H(44) C(55) C(50) 118.0(7) no . . .
H(44) C(55) C(54) 118.8(7) no . . .
C(50) C(55) C(54) 123.2(6) yes . . .
C(57) C(56) C(61) 114.5(5) yes . . .
C(57) C(56) B(1) 123.3(5) yes . . .
C(61) C(56) B(1) 122.0(5) yes . . .
C(58) C(57) H(45) 119.8(7) no . . .
C(58) C(57) C(56) 122.3(6) yes . . .
H(45) C(57) C(56) 117.9(7) no . . .
C(59) C(58) H(46) 119.1(8) no . . .
C(59) C(58) C(57) 121.5(6) yes . . .
H(46) C(58) C(57) 119.4(7) no . . .
C(60) C(59) H(47) 120.9(8) no . . .
C(60) C(59) C(58) 118.1(6) yes . . .
H(47) C(59) C(58) 121.1(8) no . . .
C(61) C(60) H(48) 119.4(8) no . . .
C(61) C(60) C(59) 120.9(6) yes . . .
H(48) C(60) C(59) 119.7(8) no . . .
H(49) C(61) C(56) 118.0(7) no . . .
H(49) C(61) C(60) 119.4(7) no . . .
C(56) C(61) C(60) 122.6(6) yes . . .
C(63) C(62) C(67) 115.0(5) yes . . .
C(63) C(62) B(1) 122.2(5) yes . . .
C(67) C(62) B(1) 122.6(5) yes . . .
C(64) C(63) H(50) 119.1(7) no . . .
C(64) C(63) C(62) 122.8(6) yes . . .
H(50) C(63) C(62) 118.2(7) no . . .
C(65) C(64) H(51) 119.4(7) no . . .
C(65) C(64) C(63) 120.9(6) yes . . .
H(51) C(64) C(63) 119.6(8) no . . .
C(66) C(65) H(52) 120.8(8) no . . .
C(66) C(65) C(64) 118.7(6) yes . . .
H(52) C(65) C(64) 120.5(7) no . . .
C(67) C(66) H(53) 119.8(7) no . . .
C(67) C(66) C(65) 120.3(6) yes . . .
H(53) C(66) C(65) 119.9(7) no . . .
H(54) C(67) C(62) 118.4(7) no . . .
H(54) C(67) C(66) 119.3(7) no . . .
C(62) C(67) C(66) 122.3(5) yes . . .
C(69) C(68) C(73) 115.0(5) yes . . .
C(69) C(68) B(2) 122.7(5) yes . . .
C(73) C(68) B(2) 121.9(5) yes . . .
C(70) C(69) H(55) 119.3(6) no . . .
C(70) C(69) C(68) 122.9(5) yes . . .
H(55) C(69) C(68) 117.8(6) no . . .
C(71) C(70) H(56) 119.9(7) no . . .
C(71) C(70) C(69) 120.6(5) yes . . .
H(56) C(70) C(69) 119.4(7) no . . .
C(72) C(71) H(57) 120.8(7) no . . .
C(72) C(71) C(70) 118.6(6) yes . . .
H(57) C(71) C(70) 120.6(7) no . . .
C(73) C(72) H(58) 119.7(7) no . . .
C(73) C(72) C(71) 120.1(6) yes . . .
H(58) C(72) C(71) 120.2(7) no . . .
H(59) C(73) C(68) 118.2(6) no . . .
H(59) C(73) C(72) 119.2(6) no . . .
C(68) C(73) C(72) 122.6(5) yes . . .
C(75) C(74) C(79) 114.1(5) yes . . .
C(75) C(74) B(2) 122.6(5) yes . . .
C(79) C(74) B(2) 123.3(5) yes . . .
C(76) C(75) H(60) 119.3(7) no . . .
C(76) C(75) C(74) 122.5(6) yes . . .
H(60) C(75) C(74) 118.1(7) no . . .
C(77) C(76) H(61) 119.0(8) no . . .
C(77) C(76) C(75) 122.2(7) yes . . .
H(61) C(76) C(75) 118.8(8) no . . .
C(78) C(77) H(62) 121.2(8) no . . .
C(78) C(77) C(76) 117.5(6) yes . . .
H(62) C(77) C(76) 121.3(8) no . . .
C(79) C(78) H(63) 119.8(7) no . . .
C(79) C(78) C(77) 121.3(6) yes . . .
H(63) C(78) C(77) 118.9(7) no . . .
H(64) C(79) C(74) 118.6(7) no . . .
H(64) C(79) C(78) 119.2(7) no . . .
C(74) C(79) C(78) 122.3(6) yes . . .
C(81) C(80) C(85) 115.0(5) yes . . .
C(81) C(80) B(2) 123.9(5) yes . . .
C(85) C(80) B(2) 120.9(5) yes . . .
C(82) C(81) H(65) 118.5(7) no . . .
C(82) C(81) C(80) 123.5(5) yes . . .
H(65) C(81) C(80) 118.0(7) no . . .
C(83) C(82) H(66) 119.6(7) no . . .
C(83) C(82) C(81) 120.0(6) yes . . .
H(66) C(82) C(81) 120.4(7) no . . .
C(84) C(83) H(67) 120.6(7) no . . .
C(84) C(83) C(82) 118.2(5) yes . . .
H(67) C(83) C(82) 121.2(7) no . . .
C(85) C(84) H(68) 119.4(7) no . . .
C(85) C(84) C(83) 121.1(6) yes . . .
H(68) C(84) C(83) 119.5(7) no . . .
H(69) C(85) C(80) 118.8(6) no . . .
H(69) C(85) C(84) 119.1(6) no . . .
C(80) C(85) C(84) 122.1(5) yes . . .
C(87) C(86) C(91) 114.7(5) yes . . .
C(87) C(86) B(2) 120.8(5) yes . . .
C(91) C(86) B(2) 124.6(5) yes . . .
C(88) C(87) H(70) 118.7(6) no . . .
C(88) C(87) C(86) 123.5(5) yes . . .
H(70) C(87) C(86) 117.8(6) no . . .
C(89) C(88) H(71) 120.0(7) no . . .
C(89) C(88) C(87) 119.4(5) yes . . .
H(71) C(88) C(87) 120.6(7) no . . .
C(90) C(89) H(72) 120.0(7) no . . .
C(90) C(89) C(88) 119.7(5) yes . . .
H(72) C(89) C(88) 120.3(7) no . . .
C(91) C(90) H(73) 120.3(7) no . . .
C(91) C(90) C(89) 119.4(5) yes . . .
H(73) C(90) C(89) 120.3(7) no . . .
H(74) C(91) C(86) 118.1(6) no . . .
H(74) C(91) C(90) 118.7(6) no . . .
C(86) C(91) C(90) 123.2(5) yes . . .
C(93) C(92) N(10) 176(1) yes . . .
H(75) C(93) H(76) 109(1) no . . .
H(75) C(93) H(77) 109(1) no . . .
H(75) C(93) C(92) 108(1) no . . .
H(76) C(93) H(77) 109(1) no . . .
H(76) C(93) C(92) 109(1) no . . .
H(77) C(93) C(92) 109(1) no . . .
C(44) B(1) C(50) 112.8(5) yes . . .
C(44) B(1) C(56) 102.5(5) yes . . .
C(44) B(1) C(62) 111.0(5) yes . . .
C(50) B(1) C(56) 112.8(5) yes . . .
C(50) B(1) C(62) 104.1(5) yes . . .
C(56) B(1) C(62) 113.8(5) yes . . .
C(68) B(2) C(74) 107.0(4) yes . . .
C(68) B(2) C(80) 108.5(4) yes . . .
C(68) B(2) C(86) 111.8(4) yes . . .
C(74) B(2) C(80) 112.4(4) yes . . .
C(74) B(2) C(86) 108.0(4) yes . . .
C(80) B(2) C(86) 109.2(4) yes . . .

loop_
_geom_bond_atom_site_label_1
_geom_bond_atom_site_label_2
_geom_bond_distance
_geom_bond_publ_flag
_geom_bond_site_symmetry_1
_geom_bond_site_symmetry_2
Ir(1) N(1) 2.056(4) yes . .
Ir(1) N(3) 2.060(4) yes . .
Ir(1) N(5) 2.049(4) yes . .
Ir(1) N(7) 2.037(4) yes . .
Ir(1) N(8) 2.068(4) yes . .
Ir(1) C(10) 2.018(5) yes . .
N(1) C(1) 1.379(7) yes . .
N(1) C(8) 1.353(6) yes . .
N(2) C(6) 1.375(7) yes . .
N(2) C(7) 1.476(7) yes . .
N(2) C(8) 1.346(7) yes . .
N(3) C(15) 1.342(7) yes . .
N(3) C(22) 1.379(7) yes . .
N(4) C(15) 1.364(7) yes . .
N(4) C(16) 1.476(7) yes . .
N(4) C(17) 1.383(7) yes . .
N(5) C(23) 1.396(7) yes . .
N(5) C(30) 1.338(7) yes . .
N(6) C(28) 1.395(7) yes . .
N(6) C(29) 1.456(7) yes . .
N(6) C(30) 1.350(7) yes . .
N(7) C(31) 1.376(7) yes . .
N(7) C(35) 1.369(7) yes . .
N(8) C(36) 1.354(7) yes . .
N(8) C(43) 1.393(7) yes . .
N(9) C(36) 1.359(7) yes . .
N(9) C(37) 1.477(7) yes . .
N(9) C(38) 1.384(7) yes . .
N(10) C(92) 1.11(1) yes . .
C(1) C(2) 1.401(8) yes . .
C(1) C(6) 1.397(7) yes . .
C(2) C(3) 1.381(8) yes . .
C(2) H(1) 0.950(7) no . .
C(3) C(4) 1.395(8) yes . .
C(3) H(2) 0.950(8) no . .
C(4) C(5) 1.362(8) yes . .
C(4) H(3) 0.950(9) no . .
C(5) C(6) 1.394(8) yes . .
C(5) H(4) 0.950(8) no . .
C(7) H(5) 0.950(8) no . .
C(7) H(6) 0.950(8) no . .
C(7) H(7) 0.950(8) no . .
C(8) C(9) 1.468(8) yes . .
C(9) C(10) 1.368(7) yes . .
C(9) C(14) 1.401(8) yes . .
C(10) C(11) 1.366(7) yes . .
C(11) C(12) 1.391(8) yes . .
C(11) C(15) 1.470(7) yes . .
C(12) C(13) 1.392(8) yes . .
C(12) H(8) 0.950(8) no . .
C(13) C(14) 1.397(8) yes . .
C(13) H(9) 0.950(9) no . .
C(14) H(10) 0.950(7) no . .
C(16) H(11) 0.950(9) no . .
C(16) H(12) 0.950(8) no . .
C(16) H(13) 0.950(8) no . .
C(17) C(18) 1.382(8) yes . .
C(17) C(22) 1.414(8) yes . .
C(18) C(19) 1.369(9) yes . .
C(18) H(14) 0.950(9) no . .
C(19) C(20) 1.402(9) yes . .
C(19) H(15) 0.950(8) no . .
C(20) C(21) 1.394(8) yes . .
C(20) H(16) 0.950(8) no . .
C(21) C(22) 1.382(8) yes . .
C(21) H(17) 0.950(8) no . .
C(23) C(24) 1.388(8) yes . .
C(23) C(28) 1.393(8) yes . .
C(24) C(25) 1.379(9) yes . .
C(24) H(18) 0.950(9) no . .
C(25) C(26) 1.403(9) yes . .
C(25) H(19) 0.950(9) no . .
C(26) C(27) 1.369(9) yes . .
C(26) H(20) 0.950(9) no . .
C(27) C(28) 1.405(8) yes . .
C(27) H(21) 0.950(8) no . .
C(29) H(22) 0.950(8) no . .
C(29) H(23) 0.950(8) no . .
C(29) H(24) 0.950(8) no . .
C(30) C(31) 1.463(7) yes . .
C(31) C(32) 1.387(8) yes . .
C(32) C(33) 1.378(8) yes . .
C(32) H(25) 0.950(8) no . .
C(33) C(34) 1.392(8) yes . .
C(33) H(26) 0.950(8) no . .
C(34) C(35) 1.394(8) yes . .
C(34) H(27) 0.950(8) no . .
C(35) C(36) 1.465(8) yes . .
C(37) H(28) 0.950(8) no . .
C(37) H(29) 0.950(9) no . .
C(37) H(30) 0.950(9) no . .
C(38) C(39) 1.397(8) yes . .
C(38) C(43) 1.384(8) yes . .
C(39) C(40) 1.386(9) yes . .
C(39) H(31) 0.950(9) no . .
C(40) C(41) 1.399(9) yes . .
C(40) H(32) 0.950(8) no . .
C(41) C(42) 1.372(8) yes . .
C(41) H(33) 0.950(8) no . .
C(42) C(43) 1.414(8) yes . .
C(42) H(34) 0.950(8) no . .
C(44) C(45) 1.380(8) yes . .
C(44) C(49) 1.411(9) yes . .
C(44) B(1) 1.640(9) yes . .
C(45) C(46) 1.401(8) yes . .
C(45) H(35) 0.950(9) no . .
C(46) C(47) 1.38(1) yes . .
C(46) H(36) 0.950(9) no . .
C(47) C(48) 1.38(1) yes . .
C(47) H(37) 0.950(9) no . .
C(48) C(49) 1.396(9) yes . .
C(48) H(38) 0.95(1) no . .
C(49) H(39) 0.950(9) no . .
C(50) C(51) 1.393(8) yes . .
C(50) C(55) 1.398(8) yes . .
C(50) B(1) 1.637(9) yes . .
C(51) C(52) 1.398(9) yes . .
C(51) H(40) 0.950(9) no . .
C(52) C(53) 1.374(9) yes . .
C(52) H(41) 0.95(1) no . .
C(53) C(54) 1.38(1) yes . .
C(53) H(42) 0.950(9) no . .
C(54) C(55) 1.401(8) yes . .
C(54) H(43) 0.950(9) no . .
C(55) H(44) 0.950(9) no . .
C(56) C(57) 1.400(8) yes . .
C(56) C(61) 1.416(9) yes . .
C(56) B(1) 1.635(9) yes . .
C(57) C(58) 1.403(9) yes . .
C(57) H(45) 0.950(9) no . .
C(58) C(59) 1.365(9) yes . .
C(58) H(46) 0.950(9) no . .
C(59) C(60) 1.38(1) yes . .
C(59) H(47) 0.95(1) no . .
C(60) C(61) 1.394(9) yes . .
C(60) H(48) 0.950(9) no . .
C(61) H(49) 0.950(9) no . .
C(62) C(63) 1.399(8) yes . .
C(62) C(67) 1.394(8) yes . .
C(62) B(1) 1.645(9) yes . .
C(63) C(64) 1.379(9) yes . .
C(63) H(50) 0.950(9) no . .
C(64) C(65) 1.36(1) yes . .
C(64) H(51) 0.950(9) no . .
C(65) C(66) 1.375(9) yes . .
C(65) H(52) 0.950(9) no . .
C(66) C(67) 1.398(9) yes . .
C(66) H(53) 0.950(9) no . .
C(67) H(54) 0.950(8) no . .
C(68) C(69) 1.409(8) yes . .
C(68) C(73) 1.404(8) yes . .
C(68) B(2) 1.642(8) yes . .
C(69) C(70) 1.377(8) yes . .
C(69) H(55) 0.950(8) no . .
C(70) C(71) 1.401(8) yes . .
C(70) H(56) 0.950(8) no . .
C(71) C(72) 1.376(9) yes . .
C(71) H(57) 0.950(9) no . .
C(72) C(73) 1.410(8) yes . .
C(72) H(58) 0.950(9) no . .
C(73) H(59) 0.950(8) no . .
C(74) C(75) 1.412(8) yes . .
C(74) C(79) 1.411(8) yes . .
C(74) B(2) 1.667(8) yes . .
C(75) C(76) 1.369(9) yes . .
C(75) H(60) 0.950(9) no . .
C(76) C(77) 1.37(1) yes . .
C(76) H(61) 0.95(1) no . .
C(77) C(78) 1.38(1) yes . .
C(77) H(62) 0.950(9) no . .
C(78) C(79) 1.390(8) yes . .
C(78) H(63) 0.950(9) no . .
C(79) H(64) 0.950(9) no . .
C(80) C(81) 1.405(8) yes . .
C(80) C(85) 1.396(8) yes . .
C(80) B(2) 1.646(8) yes . .
C(81) C(82) 1.378(8) yes . .
C(81) H(65) 0.950(8) no . .
C(82) C(83) 1.384(9) yes . .
C(82) H(66) 0.950(9) no . .
C(83) C(84) 1.388(9) yes . .
C(83) H(67) 0.950(8) no . .
C(84) C(85) 1.386(8) yes . .
C(84) H(68) 0.950(9) no . .
C(85) H(69) 0.950(8) no . .
C(86) C(87) 1.396(8) yes . .
C(86) C(91) 1.397(8) yes . .
C(86) B(2) 1.647(8) yes . .
C(87) C(88) 1.380(8) yes . .
C(87) H(70) 0.950(8) no . .
C(88) C(89) 1.385(8) yes . .
C(88) H(71) 0.950(8) no . .
C(89) C(90) 1.377(9) yes . .
C(89) H(72) 0.950(8) no . .
C(90) C(91) 1.389(8) yes . .
C(90) H(73) 0.950(9) no . .
C(91) H(74) 0.950(8) no . .
C(92) C(93) 1.51(1) yes . .
C(93) H(75) 0.95(1) no . .
C(93) H(76) 0.95(1) no . .
C(93) H(77) 0.95(1) no . .

loop_
_geom_contact_atom_site_label_1
_geom_contact_atom_site_label_2
_geom_contact_distance
_geom_contact_publ_flag
_geom_contact_site_symmetry_1
_geom_contact_site_symmetry_2
Ir(1) N(1) 2.056(4) yes . 55501
Ir(1) N(3) 2.060(4) yes . 55501
Ir(1) N(5) 2.049(4) yes . 55501
Ir(1) N(7) 2.037(4) yes . 55501
Ir(1) N(8) 2.068(4) yes . 55501
Ir(1) C(1) 3.236(5) yes . 55501
Ir(1) C(8) 2.880(5) yes . 55501
Ir(1) C(9) 2.928(5) yes . 55501
Ir(1) C(11) 2.941(6) yes . 55501
Ir(1) C(15) 2.877(6) yes . 55501
Ir(1) C(22) 3.222(5) yes . 55501
Ir(1) C(23) 3.224(5) yes . 55501
Ir(1) C(30) 2.870(5) yes . 55501
Ir(1) C(31) 2.947(5) yes . 55501
Ir(1) C(35) 2.963(5) yes . 55501
Ir(1) C(36) 2.895(5) yes . 55501
Ir(1) C(43) 3.259(5) yes . 55501
Ir(1) H(17) 3.584(5) no . 55501
N(1) Ir(1) 2.056(4) yes . 55501
N(1) N(2) 2.219(6) yes . 55501
N(1) N(5) 2.979(6) yes . 55501
N(1) N(7) 3.119(6) yes . 55501
N(1) N(8) 2.977(6) yes . 55501
N(1) C(2) 2.534(7) yes . 55501
N(1) C(5) 3.581(7) yes . 55501
N(1) C(6) 2.254(6) yes . 55501
N(1) C(9) 2.418(7) yes . 55501
N(1) C(10) 2.591(6) yes . 55501
N(1) H(1) 2.806(7) no . 55501
N(2) N(1) 2.219(6) yes . 55501
N(2) C(1) 2.216(7) yes . 55501
N(2) C(2) 3.545(7) yes . 55501
N(2) C(5) 2.528(7) yes . 55501
N(2) C(5) 3.464(7) yes . 55503
N(2) C(6) 3.574(7) yes . 55503
N(2) C(9) 2.564(7) yes . 55501
N(2) C(14) 3.246(7) yes . 55501
N(2) H(4) 2.813(7) no . 55501
N(2) H(4) 3.531(7) no . 55503
N(2) H(5) 2.004(7) no . 55501
N(2) H(6) 2.006(6) no . 55501
N(2) H(7) 2.000(7) no . 55501
N(2) H(10) 3.081(7) no . 55501
N(3) Ir(1) 2.060(4) yes . 55501
N(3) N(4) 2.219(6) yes . 55501
N(3) N(5) 2.880(6) yes . 55501
N(3) N(7) 3.216(6) yes . 55501
N(3) N(8) 3.039(6) yes . 55501
N(3) C(10) 2.572(6) yes . 55501
N(3) C(11) 2.418(7) yes . 55501
N(3) C(17) 2.259(7) yes . 55501
N(3) C(18) 3.576(7) yes . 55501
N(3) C(21) 2.515(7) yes . 55501
N(3) H(17) 2.789(7) no . 55501
N(4) N(3) 2.219(6) yes . 55501
N(4) C(11) 2.583(7) yes . 55501
N(4) C(12) 3.268(7) yes . 55501
N(4) C(18) 2.523(8) yes . 55501
N(4) C(21) 3.549(7) yes . 55501
N(4) C(22) 2.234(7) yes . 55501
N(4) H(8) 3.092(7) no . 55501
N(4) H(11) 2.004(7) no . 55501
N(4) H(12) 2.001(8) no . 55501
N(4) H(13) 2.006(7) no . 55501
N(4) H(14) 2.815(7) no . 55501
N(5) Ir(1) 2.049(4) yes . 55501
N(5) N(1) 2.979(6) yes . 55501
N(5) N(3) 2.880(6) yes . 55501
N(5) N(6) 2.212(6) yes . 55501
N(5) N(7) 2.586(6) yes . 55501
N(5) C(10) 3.074(6) yes . 55501
N(5) C(15) 3.542(7) yes . 55501
N(5) C(24) 2.545(7) yes . 55501
N(5) C(27) 3.595(7) yes . 55501
N(5) C(28) 2.247(7) yes . 55501
N(5) C(31) 2.414(7) yes . 55501
N(5) H(18) 2.826(7) no . 55501
N(6) N(5) 2.212(6) yes . 55501
N(6) C(23) 2.238(7) yes . 55501
N(6) C(24) 3.558(7) yes . 55501
N(6) C(27) 2.541(7) yes . 55501
N(6) C(31) 2.552(7) yes . 55501
N(6) C(32) 3.251(7) yes . 55501
N(6) C(40) 3.439(7) yes . 55502
N(6) C(76) 3.494(8) yes . 66503
N(6) C(77) 3.572(7) yes . 66503
N(6) H(21) 2.825(7) no . 55501
N(6) H(22) 1.987(7) no . 55501
N(6) H(23) 1.985(7) no . 55501
N(6) H(24) 1.987(7) no . 55501
N(6) H(25) 3.081(7) no . 55501
N(6) H(32) 3.374(7) no . 55502
N(7) Ir(1) 2.037(4) yes . 55501
N(7) N(1) 3.119(6) yes . 55501
N(7) N(3) 3.216(6) yes . 55501
N(7) N(5) 2.586(6) yes . 55501
N(7) N(8) 2.580(6) yes . 55501
N(7) C(2) 3.487(7) yes . 55501
N(7) C(21) 3.570(7) yes . 55501
N(7) C(30) 2.326(7) yes . 55501
N(7) C(32) 2.379(7) yes . 55501
N(7) C(33) 2.733(7) yes . 55501
N(7) C(34) 2.388(7) yes . 55501
N(7) C(36) 2.316(7) yes . 55501
N(7) H(1) 2.783(7) no . 55501
N(7) H(17) 2.861(7) no . 55501
N(7) H(25) 3.237(7) no . 55501
N(7) H(27) 3.248(7) no . 55501
N(8) Ir(1) 2.068(4) yes . 55501
N(8) N(1) 2.977(6) yes . 55501
N(8) N(3) 3.039(6) yes . 55501
N(8) N(7) 2.580(6) yes . 55501
N(8) N(9) 2.236(6) yes . 55501
N(8) C(10) 3.251(6) yes . 55501
N(8) C(35) 2.428(7) yes . 55501
N(8) C(38) 2.250(7) yes . 55501
N(8) C(39) 3.588(7) yes . 55501
N(8) C(42) 2.553(7) yes . 55501
N(8) H(34) 2.838(7) no . 55501
N(9) N(8) 2.236(6) yes . 55501
N(9) C(34) 3.253(7) yes . 55501
N(9) C(35) 2.561(7) yes . 55501
N(9) C(39) 2.520(7) yes . 55501
N(9) C(42) 3.577(7) yes . 55501
N(9) C(43) 2.232(7) yes . 55501
N(9) H(27) 3.089(7) no . 55501
N(9) H(28) 2.004(7) no . 55501
N(9) H(29) 2.012(8) no . 55501
N(9) H(30) 1.999(7) no . 55501
N(9) H(31) 2.803(7) no . 55501
N(10) N(9) 3.297(9) yes . 55502
N(10) C(21) 3.41(1) yes . 55502
N(10) C(27) 3.53(1) yes . 55501
N(10) C(36) 3.49(1) yes . 55502
N(10) C(37) 3.35(1) yes . 55502
N(10) C(93) 2.62(1) yes . 55501
N(10) H(17) 3.11(1) no . 55502
N(10) H(21) 2.59(1) no . 55501
N(10) H(24) 3.01(1) no . 55501
N(10) H(28) 2.82(1) no . 55502
N(10) H(30) 3.46(1) no . 55502
N(10) H(75) 3.06(1) no . 55501
N(10) H(76) 3.06(1) no . 55501
N(10) H(77) 3.09(1) no . 55501
C(1) Ir(1) 3.236(5) yes . 55501
C(1) N(2) 2.216(7) yes . 55501
C(1) C(3) 2.386(8) yes . 55501
C(1) C(4) 2.746(8) yes . 55501
C(1) C(5) 2.440(7) yes . 55501
C(1) C(8) 2.186(7) yes . 55501
C(1) C(9) 3.571(8) yes . 55501
C(1) H(1) 2.055(7) no . 55501
C(1) H(2) 3.250(8) no . 55501
C(1) H(4) 3.299(7) no . 55501
C(1) H(6) 3.450(8) no . 55503
C(1) H(7) 3.261(8) no . 55503
C(1) H(61) 3.445(9) no . 66503
C(2) N(1) 2.534(7) yes . 55501
C(2) N(2) 3.545(7) yes . 55501
C(2) N(7) 3.487(7) yes . 55501
C(2) C(4) 2.408(8) yes . 55501
C(2) C(5) 2.834(8) yes . 55501
C(2) C(6) 2.422(8) yes . 55501
C(2) C(8) 3.567(8) yes . 55501
C(2) H(2) 2.028(8) no . 55501
C(2) H(3) 3.254(8) no . 55501
C(2) H(7) 3.134(8) no . 55503
C(2) H(60) 3.290(8) no . 66503
C(2) H(61) 3.211(9) no . 66503
C(3) C(1) 2.386(8) yes . 55501
C(3) C(5) 2.422(8) yes . 55501
C(3) C(6) 2.749(8) yes . 55501
C(3) H(1) 2.042(8) no . 55501
C(3) H(3) 2.028(8) no . 55501
C(3) H(4) 3.285(8) no . 55501
C(3) H(7) 2.944(8) no . 55503
C(3) H(56) 3.390(8) no . 66503
C(3) H(60) 3.268(8) no . 66503
C(3) H(61) 3.534(9) no . 66503
C(4) C(1) 2.746(8) yes . 55501
C(4) C(2) 2.408(8) yes . 55501
C(4) C(6) 2.346(8) yes . 55501
C(4) H(1) 3.273(8) no . 55501
C(4) H(2) 2.042(8) no . 55501
C(4) H(4) 2.032(8) no . 55501
C(4) H(7) 2.893(8) no . 55503
C(5) N(1) 3.581(7) yes . 55501
C(5) N(2) 2.528(7) yes . 55501
C(5) N(2) 3.464(7) yes . 55503
C(5) C(1) 2.440(7) yes . 55501
C(5) C(2) 2.834(8) yes . 55501
C(5) C(3) 2.422(8) yes . 55501
C(5) C(7) 3.168(8) yes . 55501
C(5) C(8) 3.577(8) yes . 55501
C(5) H(2) 3.267(8) no . 55501
C(5) H(3) 1.998(8) no . 55501
C(5) H(6) 2.789(8) no . 55501
C(5) H(7) 3.067(8) no . 55503
C(5) H(34) 3.541(7) no . 55503
C(6) N(1) 2.254(6) yes . 55501
C(6) N(2) 3.574(7) yes . 55503
C(6) C(2) 2.422(8) yes . 55501
C(6) C(3) 2.749(8) yes . 55501
C(6) C(4) 2.346(8) yes . 55501
C(6) C(7) 2.536(8) yes . 55501
C(6) C(8) 2.204(7) yes . 55501
C(6) H(1) 3.283(8) no . 55501
C(6) H(3) 3.208(8) no . 55501
C(6) H(4) 2.054(7) no . 55501
C(6) H(5) 3.114(8) no . 55501
C(6) H(6) 2.607(7) no . 55501
C(6) H(6) 3.595(8) no . 55503
C(6) H(7) 3.137(8) no . 55501
C(6) H(7) 3.227(8) no . 55503
C(7) C(5) 3.168(8) yes . 55501
C(7) C(6) 2.536(8) yes . 55501
C(7) C(8) 2.516(7) yes . 55501
C(7) C(9) 3.187(7) yes . 55501
C(7) C(14) 3.231(8) yes . 55501
C(7) H(4) 2.984(8) no . 55501
C(7) H(10) 2.651(8) no . 55501
C(8) Ir(1) 2.880(5) yes . 55501
C(8) C(1) 2.186(7) yes . 55501
C(8) C(2) 3.567(8) yes . 55501
C(8) C(5) 3.577(8) yes . 55501
C(8) C(6) 2.204(7) yes . 55501
C(8) C(7) 2.516(7) yes . 55501
C(8) C(10) 2.336(7) yes . 55501
C(8) C(14) 2.592(8) yes . 55501
C(8) H(4) 3.455(8) no . 55503
C(8) H(5) 2.772(7) no . 55501
C(8) H(6) 3.261(7) no . 55501
C(8) H(7) 2.772(7) no . 55501
C(8) H(10) 2.837(8) no . 55501
C(9) Ir(1) 2.928(5) yes . 55501
C(9) N(1) 2.418(7) yes . 55501
C(9) N(2) 2.564(7) yes . 55501
C(9) C(1) 3.571(8) yes . 55501
C(9) C(7) 3.187(7) yes . 55501
C(9) C(11) 2.389(7) yes . 55501
C(9) C(12) 2.785(8) yes . 55501
C(9) C(13) 2.404(8) yes . 55501
C(9) H(5) 3.157(7) no . 55501
C(9) H(7) 3.174(7) no . 55501
C(9) H(9) 3.266(8) no . 55501
C(9) H(10) 2.058(7) no . 55501
C(9) H(18) 3.045(8) no . 55501
C(9) H(34) 3.347(8) no . 55501
C(10) N(1) 2.591(6) yes . 55501
C(10) N(3) 2.572(6) yes . 55501
C(10) N(5) 3.074(6) yes . 55501
C(10) N(8) 3.251(6) yes . 55501
C(10) C(8) 2.336(7) yes . 55501
C(10) C(12) 2.390(8) yes . 55501
C(10) C(13) 2.747(8) yes . 55501
C(10) C(14) 2.397(7) yes . 55501
C(10) C(15) 2.319(7) yes . 55501
C(10) C(23) 3.545(7) yes . 55501
C(10) C(24) 3.406(8) yes . 55501
C(10) H(8) 3.245(8) no . 55501
C(10) H(10) 3.258(7) no . 55501
C(10) H(18) 2.708(8) no . 55501
C(10) H(34) 3.020(7) no . 55501
C(11) Ir(1) 2.941(6) yes . 55501
C(11) N(3) 2.418(7) yes . 55501
C(11) N(4) 2.583(7) yes . 55501
C(11) C(9) 2.389(7) yes . 55501
C(11) C(13) 2.395(8) yes . 55501
C(11) C(14) 2.784(7) yes . 55501
C(11) C(16) 3.218(8) yes . 55501
C(11) C(22) 3.586(8) yes . 55501
C(11) C(24) 3.460(8) yes . 55501
C(11) H(8) 2.040(8) no . 55501
C(11) H(9) 3.250(8) no . 55501
C(11) H(12) 2.823(8) no . 55501
C(11) H(18) 2.682(8) no . 55501
C(11) H(34) 3.392(8) no . 55501
C(12) N(4) 3.268(7) yes . 55501
C(12) C(9) 2.785(8) yes . 55501
C(12) C(10) 2.390(8) yes . 55501
C(12) C(14) 2.430(8) yes . 55501
C(12) C(15) 2.595(8) yes . 55501
C(12) C(16) 3.279(8) yes . 55501
C(12) H(9) 2.031(8) no . 55501
C(12) H(10) 3.287(8) no . 55501
C(12) H(12) 2.533(8) no . 55501
C(12) H(18) 3.022(9) no . 55501
C(13) C(9) 2.404(8) yes . 55501
C(13) C(10) 2.747(8) yes . 55501
C(13) C(11) 2.395(8) yes . 55501
C(13) H(8) 2.052(8) no . 55501
C(13) H(10) 2.051(8) no . 55501
C(13) H(18) 3.328(9) no . 55501
C(14) N(2) 3.246(7) yes . 55501
C(14) C(7) 3.231(8) yes . 55501
C(14) C(8) 2.592(8) yes . 55501
C(14) C(10) 2.397(7) yes . 55501
C(14) C(11) 2.784(7) yes . 55501
C(14) C(12) 2.430(8) yes . 55501
C(14) H(5) 2.947(8) no . 55501
C(14) H(7) 3.039(8) no . 55501
C(14) H(8) 3.291(8) no . 55501
C(14) H(9) 2.043(9) no . 55501
C(14) H(18) 3.349(8) no . 55501
C(15) Ir(1) 2.877(6) yes . 55501
C(15) N(5) 3.542(7) yes . 55501
C(15) C(10) 2.319(7) yes . 55501
C(15) C(12) 2.595(8) yes . 55501
C(15) C(16) 2.539(8) yes . 55501
C(15) C(17) 2.224(8) yes . 55501
C(15) C(18) 3.585(8) yes . 55501
C(15) C(21) 3.558(8) yes . 55501
C(15) C(22) 2.198(8) yes . 55501
C(15) H(8) 2.832(8) no . 55501
C(15) H(11) 3.133(8) no . 55501
C(15) H(12) 2.613(8) no . 55501
C(15) H(13) 3.123(8) no . 55501
C(15) H(18) 3.262(8) no . 55501
C(16) C(11) 3.218(8) yes . 55501
C(16) C(12) 3.279(8) yes . 55501
C(16) C(15) 2.539(8) yes . 55501
C(16) C(17) 2.537(8) yes . 55501
C(16) C(18) 3.156(9) yes . 55501
C(16) H(8) 2.692(8) no . 55501
C(16) H(14) 2.978(8) no . 55501
C(17) N(3) 2.259(7) yes . 55501
C(17) C(15) 2.224(8) yes . 55501
C(17) C(16) 2.537(8) yes . 55501
C(17) C(19) 2.332(8) yes . 55501
C(17) C(20) 2.742(8) yes . 55501
C(17) C(21) 2.432(8) yes . 55501
C(17) H(11) 2.786(8) no . 55501
C(17) H(12) 3.285(8) no . 55501
C(17) H(13) 2.790(8) no . 55501
C(17) H(14) 2.051(8) no . 55501
C(17) H(15) 3.194(8) no . 55501
C(17) H(17) 3.295(8) no . 55501
C(18) N(3) 3.576(7) yes . 55501
C(18) N(4) 2.523(8) yes . 55501
C(18) C(15) 3.585(8) yes . 55501
C(18) C(16) 3.156(9) yes . 55501
C(18) C(20) 2.438(9) yes . 55501
C(18) C(21) 2.862(9) yes . 55501
C(18) C(22) 2.449(8) yes . 55501
C(18) H(11) 3.154(9) no . 55501
C(18) H(13) 3.137(9) no . 55501
C(18) H(15) 2.003(9) no . 55501
C(18) H(16) 3.280(9) no . 55501
C(19) C(17) 2.332(8) yes . 55501
C(19) C(21) 2.429(8) yes . 55501
C(19) C(22) 2.737(8) yes . 55501
C(19) C(66) 3.394(8) yes . 55501
C(19) H(14) 2.038(9) no . 55501
C(19) H(16) 2.047(9) no . 55501
C(19) H(17) 3.297(8) no . 55501
C(19) H(52) 3.597(8) no . 55501
C(19) H(53) 3.157(8) no . 55501
C(20) C(17) 2.742(8) yes . 55501
C(20) C(18) 2.438(9) yes . 55501
C(20) C(22) 2.368(8) yes . 55501
C(20) H(14) 3.299(9) no . 55501
C(20) H(15) 2.034(8) no . 55501
C(20) H(17) 2.061(8) no . 55501
C(20) H(32) 3.124(8) no . 55502
C(20) H(53) 3.390(8) no . 55501
C(21) N(3) 2.515(7) yes . 55501
C(21) N(4) 3.549(7) yes . 55501
C(21) N(7) 3.570(7) yes . 55501
C(21) C(15) 3.558(8) yes . 55501
C(21) C(17) 2.432(8) yes . 55501
C(21) C(18) 2.862(9) yes . 55501
C(21) C(19) 2.429(8) yes . 55501
C(21) H(15) 3.274(8) no . 55501
C(21) H(16) 2.039(8) no . 55501
C(21) H(32) 2.848(8) no . 55502
C(22) Ir(1) 3.222(5) yes . 55501
C(22) N(4) 2.234(7) yes . 55501
C(22) C(11) 3.586(8) yes . 55501
C(22) C(15) 2.198(8) yes . 55501
C(22) C(18) 2.449(8) yes . 55501
C(22) C(19) 2.737(8) yes . 55501
C(22) C(20) 2.368(8) yes . 55501
C(22) H(14) 3.314(8) no . 55501
C(22) H(16) 3.232(8) no . 55501
C(22) H(17) 2.041(8) no . 55501
C(22) H(32) 3.244(8) no . 55502
C(23) Ir(1) 3.224(5) yes . 55501
C(23) N(6) 2.238(7) yes . 55501
C(23) C(10) 3.545(7) yes . 55501
C(23) C(25) 2.362(8) yes . 55501
C(23) C(26) 2.749(8) yes . 55501
C(23) C(27) 2.457(8) yes . 55501
C(23) C(30) 2.206(7) yes . 55501
C(23) C(31) 3.592(7) yes . 55501
C(23) H(18) 2.048(8) no . 55501
C(23) H(19) 3.226(8) no . 55501
C(23) H(21) 3.317(8) no . 55501
C(24) N(5) 2.545(7) yes . 55501
C(24) N(6) 3.558(7) yes . 55501
C(24) C(10) 3.406(8) yes . 55501
C(24) C(11) 3.460(8) yes . 55501
C(24) C(26) 2.428(9) yes . 55501
C(24) C(27) 2.860(8) yes . 55501
C(24) C(28) 2.415(8) yes . 55501
C(24) C(30) 3.573(8) yes . 55501
C(24) H(19) 2.023(8) no . 55501
C(24) H(20) 3.271(9) no . 55501
C(25) C(23) 2.362(8) yes . 55501
C(25) C(27) 2.429(9) yes . 55501
C(25) C(28) 2.726(8) yes . 55501
C(25) H(18) 2.044(9) no . 55501
C(25) H(20) 2.037(9) no . 55501
C(25) H(21) 3.296(9) no . 55501
C(25) H(37) 3.055(9) no . 55501
C(25) H(38) 3.432(9) no . 55501
C(26) C(23) 2.749(8) yes . 55501
C(26) C(24) 2.428(9) yes . 55501
C(26) C(28) 2.345(8) yes . 55501
C(26) H(18) 3.292(9) no . 55501
C(26) H(19) 2.039(9) no . 55501
C(26) H(21) 2.044(9) no . 55501
C(26) H(37) 3.040(9) no . 55501
C(27) N(5) 3.595(7) yes . 55501
C(27) N(6) 2.541(7) yes . 55501
C(27) N(10) 3.53(1) yes . 55501
C(27) C(23) 2.457(8) yes . 55501
C(27) C(24) 2.860(8) yes . 55501
C(27) C(25) 2.429(9) yes . 55501
C(27) C(29) 3.135(8) yes . 55501
C(27) C(30) 3.594(8) yes . 55501
C(27) H(19) 3.270(9) no . 55501
C(27) H(20) 2.009(9) no . 55501
C(27) H(24) 2.728(8) no . 55501
C(27) H(28) 3.370(8) no . 55502
C(27) H(31) 3.328(8) no . 55502
C(27) H(62) 3.534(8) no . 66503
C(28) N(5) 2.247(7) yes . 55501
C(28) C(24) 2.415(8) yes . 55501
C(28) C(25) 2.726(8) yes . 55501
C(28) C(26) 2.345(8) yes . 55501
C(28) C(29) 2.525(8) yes . 55501
C(28) C(30) 2.215(7) yes . 55501
C(28) H(18) 3.278(8) no . 55501
C(28) H(20) 3.213(8) no . 55501
C(28) H(21) 2.072(8) no . 55501
C(28) H(22) 3.128(8) no . 55501
C(28) H(23) 3.110(8) no . 55501
C(28) H(24) 2.579(8) no . 55501
C(28) H(31) 3.396(7) no . 55502
C(28) H(62) 3.526(8) no . 66503
C(29) C(27) 3.135(8) yes . 55501
C(29) C(28) 2.525(8) yes . 55501
C(29) C(30) 2.520(7) yes . 55501
C(29) C(31) 3.188(7) yes . 55501
C(29) C(32) 3.272(8) yes . 55501
C(29) C(40) 3.492(8) yes . 55502
C(29) C(77) 3.588(8) yes . 66503
C(29) C(78) 3.525(8) yes . 66503
C(29) C(79) 3.550(8) yes . 66503
C(29) C(87) 3.294(8) yes . 66503
C(29) C(88) 3.548(8) yes . 66503
C(29) H(21) 2.950(8) no . 55501
C(29) H(25) 2.696(8) no . 55501
C(29) H(70) 2.978(8) no . 66503
C(29) H(71) 3.436(8) no . 66503
C(30) Ir(1) 2.870(5) yes . 55501
C(30) N(7) 2.326(7) yes . 55501
C(30) C(23) 2.206(7) yes . 55501
C(30) C(24) 3.573(8) yes . 55501
C(30) C(27) 3.594(8) yes . 55501
C(30) C(28) 2.215(7) yes . 55501
C(30) C(29) 2.520(7) yes . 55501
C(30) C(32) 2.595(7) yes . 55501
C(30) H(22) 2.782(7) no . 55501
C(30) H(23) 2.782(7) no . 55501
C(30) H(24) 3.258(7) no . 55501
C(30) H(25) 2.834(8) no . 55501
C(30) H(32) 3.429(8) no . 55502
C(30) H(61) 3.544(8) no . 66503
C(31) Ir(1) 2.947(5) yes . 55501
C(31) N(5) 2.414(7) yes . 55501
C(31) N(6) 2.552(7) yes . 55501
C(31) C(23) 3.592(7) yes . 55501
C(31) C(29) 3.188(7) yes . 55501
C(31) C(33) 2.390(8) yes . 55501
C(31) C(34) 2.788(8) yes . 55501
C(31) C(35) 2.402(8) yes . 55501
C(31) H(1) 3.014(7) no . 55501
C(31) H(17) 3.247(7) no . 55501
C(31) H(22) 3.152(7) no . 55501
C(31) H(23) 3.197(7) no . 55501
C(31) H(25) 2.033(8) no . 55501
C(31) H(26) 3.243(8) no . 55501
C(32) N(6) 3.251(7) yes . 55501
C(32) N(7) 2.379(7) yes . 55501
C(32) C(29) 3.272(8) yes . 55501
C(32) C(30) 2.595(7) yes . 55501
C(32) C(34) 2.415(8) yes . 55501
C(32) C(35) 2.773(8) yes . 55501
C(32) H(1) 3.352(7) no . 55501
C(32) H(22) 3.033(8) no . 55501
C(32) H(23) 3.049(8) no . 55501
C(32) H(26) 2.017(8) no . 55501
C(32) H(27) 3.274(8) no . 55501
C(32) H(55) 3.235(8) no . 66503
C(33) N(7) 2.733(7) yes . 55501
C(33) C(31) 2.390(8) yes . 55501
C(33) C(35) 2.393(8) yes . 55501
C(33) H(1) 3.487(8) no . 55501
C(33) H(25) 2.033(8) no . 55501
C(33) H(27) 2.050(8) no . 55501
C(33) H(55) 3.093(8) no . 66503
C(34) N(7) 2.388(7) yes . 55501
C(34) N(9) 3.253(7) yes . 55501
C(34) C(31) 2.788(8) yes . 55501
C(34) C(32) 2.415(8) yes . 55501
C(34) C(36) 2.600(8) yes . 55501
C(34) C(37) 3.268(8) yes . 55501
C(34) H(1) 3.323(7) no . 55501
C(34) H(25) 3.273(8) no . 55501
C(34) H(26) 2.037(8) no . 55501
C(34) H(30) 2.521(8) no . 55501
C(35) Ir(1) 2.963(5) yes . 55501
C(35) N(8) 2.428(7) yes . 55501
C(35) N(9) 2.561(7) yes . 55501
C(35) C(31) 2.402(8) yes . 55501
C(35) C(32) 2.773(8) yes . 55501
C(35) C(33) 2.393(8) yes . 55501
C(35) C(37) 3.201(8) yes . 55501
C(35) C(43) 3.588(8) yes . 55501
C(35) H(1) 2.961(7) no . 55501
C(35) H(17) 3.131(8) no . 55501
C(35) H(26) 3.254(8) no . 55501
C(35) H(27) 2.047(8) no . 55501
C(35) H(30) 2.808(8) no . 55501
C(36) Ir(1) 2.895(5) yes . 55501
C(36) N(7) 2.316(7) yes . 55501
C(36) C(34) 2.600(8) yes . 55501
C(36) C(37) 2.543(8) yes . 55501
C(36) C(38) 2.206(8) yes . 55501
C(36) C(39) 3.577(8) yes . 55501
C(36) C(42) 3.590(8) yes . 55501
C(36) C(43) 2.197(8) yes . 55501
C(36) H(17) 3.588(8) no . 55501
C(36) H(27) 2.848(8) no . 55501
C(36) H(28) 3.097(8) no . 55501
C(36) H(29) 3.164(8) no . 55501
C(36) H(30) 2.620(8) no . 55501
C(37) C(34) 3.268(8) yes . 55501
C(37) C(35) 3.201(8) yes . 55501
C(37) C(36) 2.543(8) yes . 55501
C(37) C(38) 2.543(8) yes . 55501
C(37) C(39) 3.139(9) yes . 55501
C(37) H(27) 2.694(8) no . 55501
C(37) H(31) 2.947(9) no . 55501
C(38) N(8) 2.250(7) yes . 55501
C(38) C(36) 2.206(8) yes . 55501
C(38) C(37) 2.543(8) yes . 55501
C(38) C(40) 2.357(8) yes . 55501
C(38) C(41) 2.736(8) yes . 55501
C(38) C(42) 2.433(8) yes . 55501
C(38) H(28) 2.798(8) no . 55501
C(38) H(29) 2.798(8) no . 55501
C(38) H(30) 3.287(8) no . 55501
C(38) H(31) 2.066(8) no . 55501
C(38) H(32) 3.225(8) no . 55501
C(38) H(34) 3.297(8) no . 55501
C(39) N(8) 3.588(7) yes . 55501
C(39) N(9) 2.520(7) yes . 55501
C(39) C(36) 3.577(8) yes . 55501
C(39) C(37) 3.139(9) yes . 55501
C(39) C(41) 2.436(9) yes . 55501
C(39) C(42) 2.864(8) yes . 55501
C(39) C(43) 2.441(8) yes . 55501
C(39) H(28) 3.151(8) no . 55501
C(39) H(29) 3.105(9) no . 55501
C(39) H(32) 2.029(8) no . 55501
C(39) H(33) 3.279(9) no . 55501
C(40) C(38) 2.357(8) yes . 55501
C(40) C(42) 2.425(8) yes . 55501
C(40) C(43) 2.749(8) yes . 55501
C(40) H(31) 2.054(9) no . 55501
C(40) H(33) 2.036(9) no . 55501
C(40) H(34) 3.288(8) no . 55501
C(41) C(38) 2.736(8) yes . 55501
C(41) C(39) 2.436(9) yes . 55501
C(41) C(43) 2.369(8) yes . 55501
C(41) H(4) 3.272(8) no . 55503
C(41) H(31) 3.300(9) no . 55501
C(41) H(32) 2.032(8) no . 55501
C(41) H(34) 2.038(8) no . 55501
C(42) N(8) 2.553(7) yes . 55501
C(42) N(9) 3.577(7) yes . 55501
C(42) C(36) 3.590(8) yes . 55501
C(42) C(38) 2.433(8) yes . 55501
C(42) C(39) 2.864(8) yes . 55501
C(42) C(40) 2.425(8) yes . 55501
C(42) H(3) 3.452(8) no . 55503
C(42) H(4) 2.843(7) no . 55503
C(42) H(32) 3.264(8) no . 55501
C(42) H(33) 2.011(8) no . 55501
C(43) Ir(1) 3.259(5) yes . 55501
C(43) N(9) 2.232(7) yes . 55501
C(43) C(35) 3.588(8) yes . 55501
C(43) C(36) 2.197(8) yes . 55501
C(43) C(39) 2.441(8) yes . 55501
C(43) C(40) 2.749(8) yes . 55501
C(43) C(41) 2.369(8) yes . 55501
C(43) H(4) 3.208(7) no . 55503
C(43) H(31) 3.302(8) no . 55501
C(43) H(33) 3.234(8) no . 55501
C(43) H(34) 2.078(8) no . 55501
C(44) C(46) 2.435(8) yes . 55501
C(44) C(47) 2.832(8) yes . 55501
C(44) C(48) 2.466(9) yes . 55501
C(44) C(50) 2.729(8) yes . 55501
C(44) C(55) 3.252(8) yes . 55501
C(44) C(56) 2.554(8) yes . 55501
C(44) C(57) 3.527(8) yes . 55501
C(44) C(61) 3.196(8) yes . 55501
C(44) C(62) 2.707(8) yes . 55501
C(44) C(67) 3.040(8) yes . 55501
C(44) B(1) 1.640(9) yes . 55501
C(44) H(29) 3.307(9) no . 55502
C(44) H(35) 2.013(9) no . 55501
C(44) H(36) 3.285(8) no . 55501
C(44) H(38) 3.321(9) no . 55501
C(44) H(39) 2.041(9) no . 55501
C(44) H(44) 2.977(8) no . 55501
C(44) H(49) 3.121(9) no . 55501
C(44) H(54) 2.624(9) no . 55501
C(45) C(47) 2.411(9) yes . 55501
C(45) C(48) 2.77(1) yes . 55501
C(45) C(49) 2.364(9) yes . 55501
C(45) C(50) 3.087(8) yes . 55501
C(45) C(55) 3.286(8) yes . 55501
C(45) C(56) 3.527(8) yes . 55501
C(45) B(1) 2.666(9) yes . 55501
C(45) H(29) 2.749(9) no . 55502
C(45) H(36) 2.051(8) no . 55501
C(45) H(37) 3.270(8) no . 55501
C(45) H(39) 3.222(9) no . 55501
C(45) H(44) 2.996(8) no . 55501
C(45) H(49) 3.284(8) no . 55501
C(45) H(54) 3.541(8) no . 55501
C(46) C(37) 3.530(9) yes . 55502
C(46) C(44) 2.435(8) yes . 55501
C(46) C(48) 2.39(1) yes . 55501
C(46) C(49) 2.742(9) yes . 55501
C(46) H(28) 3.415(9) no . 55502
C(46) H(29) 2.900(8) no . 55502
C(46) H(35) 2.042(8) no . 55501
C(46) H(37) 2.030(9) no . 55501
C(46) H(38) 3.24(1) no . 55501
C(47) C(44) 2.832(8) yes . 55501
C(47) C(45) 2.411(9) yes . 55501
C(47) C(49) 2.391(9) yes . 55501
C(47) H(19) 3.499(9) no . 55501
C(47) H(20) 3.402(9) no . 55501
C(47) H(29) 3.560(9) no . 55502
C(47) H(35) 3.262(9) no . 55501
C(47) H(36) 2.02(1) no . 55501
C(47) H(38) 2.03(1) no . 55501
C(47) H(39) 3.243(9) no . 55501
C(48) C(44) 2.466(9) yes . 55501
C(48) C(45) 2.77(1) yes . 55501
C(48) C(46) 2.39(1) yes . 55501
C(48) H(36) 3.24(1) no . 55501
C(48) H(37) 2.03(1) no . 55501
C(48) H(39) 2.031(9) no . 55501
C(48) H(54) 3.565(9) no . 55501
C(49) C(45) 2.364(9) yes . 55501
C(49) C(46) 2.742(9) yes . 55501
C(49) C(47) 2.391(9) yes . 55501
C(49) C(56) 3.175(9) yes . 55501
C(49) C(62) 3.184(9) yes . 55501
C(49) C(67) 3.172(9) yes . 55501
C(49) B(1) 2.648(9) yes . 55501
C(49) H(35) 3.227(9) no . 55501
C(49) H(37) 3.253(9) no . 55501
C(49) H(38) 2.05(1) no . 55501
C(49) H(54) 2.636(9) no . 55501
C(50) C(44) 2.729(8) yes . 55501
C(50) C(45) 3.087(8) yes . 55501
C(50) C(52) 2.462(8) yes . 55501
C(50) C(53) 2.844(8) yes . 55501
C(50) C(54) 2.462(8) yes . 55501
C(50) C(56) 2.725(8) yes . 55501
C(50) C(61) 3.252(8) yes . 55501
C(50) C(62) 2.589(8) yes . 55501
C(50) C(63) 3.247(8) yes . 55501
C(50) C(67) 3.530(8) yes . 55501
C(50) B(1) 1.637(9) yes . 55501
C(50) H(5) 3.359(8) no . 55504
C(50) H(10) 3.599(8) no . 55504
C(50) H(35) 2.681(8) no . 55501
C(50) H(40) 2.015(8) no . 55501
C(50) H(41) 3.310(9) no . 55501
C(50) H(43) 3.312(8) no . 55501
C(50) H(44) 2.025(9) no . 55501
C(50) H(49) 2.989(8) no . 55501
C(50) H(50) 3.197(8) no . 55501
C(51) C(53) 2.391(9) yes . 55501
C(51) C(54) 2.743(9) yes . 55501
C(51) C(55) 2.346(9) yes . 55501
C(51) C(56) 3.112(8) yes . 55501
C(51) C(61) 3.264(9) yes . 55501
C(51) B(1) 2.688(9) yes . 55501
C(51) H(10) 3.429(8) no . 55504
C(51) H(41) 2.051(9) no . 55501
C(51) H(42) 3.252(9) no . 55501
C(51) H(44) 3.208(9) no . 55501
C(51) H(49) 2.967(8) no . 55501
C(51) H(50) 3.440(8) no . 55501
C(52) C(50) 2.462(8) yes . 55501
C(52) C(54) 2.38(1) yes . 55501
C(52) C(55) 2.751(9) yes . 55501
C(52) H(9) 3.072(8) no . 55504
C(52) H(10) 3.159(8) no . 55504
C(52) H(40) 2.034(9) no . 55501
C(52) H(42) 2.023(9) no . 55501
C(52) H(43) 3.241(9) no . 55501
C(53) C(50) 2.844(8) yes . 55501
C(53) C(51) 2.391(9) yes . 55501
C(53) C(55) 2.400(9) yes . 55501
C(53) H(9) 3.555(9) no . 55504
C(53) H(10) 3.005(8) no . 55504
C(53) H(40) 3.241(9) no . 55501
C(53) H(41) 2.03(1) no . 55501
C(53) H(43) 2.03(1) no . 55501
C(53) H(44) 3.250(9) no . 55501
C(54) C(7) 3.450(8) yes . 55504
C(54) C(50) 2.462(8) yes . 55501
C(54) C(51) 2.743(9) yes . 55501
C(54) C(52) 2.38(1) yes . 55501
C(54) H(2) 3.591(8) no . 55502
C(54) H(5) 3.134(8) no . 55504
C(54) H(7) 3.006(8) no . 55504
C(54) H(10) 3.130(8) no . 55504
C(54) H(41) 3.24(1) no . 55501
C(54) H(42) 2.029(9) no . 55501
C(54) H(44) 2.037(9) no . 55501
C(55) C(7) 3.382(8) yes . 55504
C(55) C(44) 3.252(8) yes . 55501
C(55) C(45) 3.286(8) yes . 55501
C(55) C(51) 2.346(9) yes . 55501
C(55) C(52) 2.751(9) yes . 55501
C(55) C(53) 2.400(9) yes . 55501
C(55) C(62) 3.135(8) yes . 55501
C(55) C(67) 3.598(8) yes . 55501
C(55) B(1) 2.633(9) yes . 55501
C(55) H(5) 2.800(7) no . 55504
C(55) H(6) 3.516(8) no . 55504
C(55) H(7) 3.326(7) no . 55504
C(55) H(10) 3.412(8) no . 55504
C(55) H(29) 3.458(9) no . 55502
C(55) H(35) 2.763(8) no . 55501
C(55) H(40) 3.206(9) no . 55501
C(55) H(42) 3.262(9) no . 55501
C(55) H(43) 2.053(8) no . 55501
C(56) C(44) 2.554(8) yes . 55501
C(56) C(45) 3.527(8) yes . 55501
C(56) C(49) 3.175(9) yes . 55501
C(56) C(50) 2.725(8) yes . 55501
C(56) C(51) 3.112(8) yes . 55501
C(56) C(58) 2.456(9) yes . 55501
C(56) C(59) 2.866(9) yes . 55501
C(56) C(60) 2.465(9) yes . 55501
C(56) C(62) 2.749(8) yes . 55501
C(56) C(63) 3.276(9) yes . 55501
C(56) B(1) 1.635(9) yes . 55501
C(56) H(39) 3.104(9) no . 55501
C(56) H(40) 2.704(8) no . 55501
C(56) H(45) 2.026(8) no . 55501
C(56) H(46) 3.301(9) no . 55501
C(56) H(48) 3.311(9) no . 55501
C(56) H(49) 2.042(9) no . 55501
C(56) H(50) 3.002(8) no . 55501
C(57) C(44) 3.527(8) yes . 55501
C(57) C(59) 2.416(9) yes . 55501
C(57) C(60) 2.749(9) yes . 55501
C(57) C(61) 2.368(9) yes . 55501
C(57) C(62) 3.110(8) yes . 55501
C(57) C(63) 3.266(9) yes . 55501
C(57) B(1) 2.673(9) yes . 55501
C(57) H(39) 3.242(9) no . 55501
C(57) H(46) 2.044(9) no . 55501
C(57) H(47) 3.278(9) no . 55501
C(57) H(49) 3.229(9) no . 55501
C(57) H(50) 2.943(8) no . 55501
C(58) C(56) 2.456(9) yes . 55501
C(58) C(60) 2.355(9) yes . 55501
C(58) C(61) 2.739(9) yes . 55501
C(58) H(45) 2.049(9) no . 55501
C(58) H(47) 2.03(1) no . 55501
C(58) H(48) 3.215(9) no . 55501
C(59) C(56) 2.866(9) yes . 55501
C(59) C(57) 2.416(9) yes . 55501
C(59) C(61) 2.41(1) yes . 55501
C(59) H(45) 3.265(9) no . 55501
C(59) H(46) 2.007(9) no . 55501
C(59) H(48) 2.03(1) no . 55501
C(59) H(49) 3.26(1) no . 55501
C(60) C(56) 2.465(9) yes . 55501
C(60) C(57) 2.749(9) yes . 55501
C(60) C(58) 2.355(9) yes . 55501
C(60) H(46) 3.214(9) no . 55501
C(60) H(47) 2.04(1) no . 55501
C(60) H(49) 2.036(9) no . 55501
C(61) C(44) 3.196(8) yes . 55501
C(61) C(50) 3.252(8) yes . 55501
C(61) C(51) 3.264(9) yes . 55501
C(61) C(57) 2.368(9) yes . 55501
C(61) C(58) 2.739(9) yes . 55501
C(61) C(59) 2.41(1) yes . 55501
C(61) B(1) 2.670(9) yes . 55501
C(61) H(40) 2.687(8) no . 55501
C(61) H(45) 3.230(9) no . 55501
C(61) H(47) 3.27(1) no . 55501
C(61) H(48) 2.036(9) no . 55501
C(62) C(44) 2.707(8) yes . 55501
C(62) C(49) 3.184(9) yes . 55501
C(62) C(50) 2.589(8) yes . 55501
C(62) C(55) 3.135(8) yes . 55501
C(62) C(56) 2.749(8) yes . 55501
C(62) C(57) 3.110(8) yes . 55501
C(62) C(64) 2.438(8) yes . 55501
C(62) C(65) 2.837(9) yes . 55501
C(62) C(66) 2.445(9) yes . 55501
C(62) B(1) 1.645(9) yes . 55501
C(62) H(5) 2.989(8) no . 55504
C(62) H(39) 2.900(9) no . 55501
C(62) H(44) 3.023(8) no . 55501
C(62) H(45) 2.697(8) no . 55501
C(62) H(50) 2.028(8) no . 55501
C(62) H(51) 3.286(8) no . 55501
C(62) H(53) 3.293(9) no . 55501
C(62) H(54) 2.027(8) no . 55501
C(63) C(50) 3.247(8) yes . 55501
C(63) C(56) 3.276(9) yes . 55501
C(63) C(57) 3.266(9) yes . 55501
C(63) C(65) 2.386(9) yes . 55501
C(63) C(66) 2.733(9) yes . 55501
C(63) C(67) 2.356(8) yes . 55501
C(63) B(1) 2.667(9) yes . 55501
C(63) H(5) 2.972(8) no . 55504
C(63) H(45) 2.716(9) no . 55501
C(63) H(51) 2.024(9) no . 55501
C(63) H(52) 3.245(9) no . 55501
C(63) H(54) 3.219(8) no . 55501
C(64) N(2) 3.568(8) yes . 55504
C(64) C(62) 2.438(8) yes . 55501
C(64) C(66) 2.356(9) yes . 55501
C(64) C(67) 2.736(8) yes . 55501
C(64) H(5) 3.060(8) no . 55504
C(64) H(18) 3.599(8) no . 55504
C(64) H(50) 2.019(9) no . 55501
C(64) H(52) 2.02(1) no . 55501
C(64) H(53) 3.216(9) no . 55501
C(65) N(2) 3.318(7) yes . 55504
C(65) C(6) 3.400(8) yes . 55504
C(65) C(7) 3.549(8) yes . 55504
C(65) C(62) 2.837(9) yes . 55501
C(65) C(63) 2.386(9) yes . 55501
C(65) C(67) 2.405(8) yes . 55501
C(65) H(5) 3.128(8) no . 55504
C(65) H(15) 3.039(8) no . 55501
C(65) H(50) 3.234(9) no . 55501
C(65) H(51) 2.009(9) no . 55501
C(65) H(53) 2.023(9) no . 55501
C(65) H(54) 3.255(8) no . 55501
C(66) C(7) 3.483(8) yes . 55504
C(66) C(19) 3.394(8) yes . 55501
C(66) C(62) 2.445(9) yes . 55501
C(66) C(63) 2.733(9) yes . 55501
C(66) C(64) 2.356(9) yes . 55501
C(66) H(4) 3.517(9) no . 55504
C(66) H(5) 3.074(8) no . 55504
C(66) H(6) 3.265(8) no . 55504
C(66) H(15) 3.116(8) no . 55501
C(66) H(51) 3.215(9) no . 55501
C(66) H(52) 2.033(8) no . 55501
C(66) H(54) 2.039(8) no . 55501
C(67) C(44) 3.040(8) yes . 55501
C(67) C(49) 3.172(9) yes . 55501
C(67) C(50) 3.530(8) yes . 55501
C(67) C(55) 3.598(8) yes . 55501
C(67) C(63) 2.356(8) yes . 55501
C(67) C(64) 2.736(8) yes . 55501
C(67) C(65) 2.405(8) yes . 55501
C(67) B(1) 2.669(9) yes . 55501
C(67) H(5) 3.007(8) no . 55504
C(67) H(6) 3.460(8) no . 55504
C(67) H(31) 3.500(8) no . 55502
C(67) H(39) 2.888(9) no . 55501
C(67) H(44) 3.120(8) no . 55501
C(67) H(50) 3.217(8) no . 55501
C(67) H(52) 3.268(8) no . 55501
C(67) H(53) 2.043(9) no . 55501
C(68) C(70) 2.447(8) yes . 55501
C(68) C(71) 2.857(8) yes . 55501
C(68) C(72) 2.468(8) yes . 55501
C(68) C(74) 2.659(8) yes . 55501
C(68) C(75) 3.004(8) yes . 55501
C(68) C(80) 2.668(8) yes . 55501
C(68) C(81) 3.565(8) yes . 55501
C(68) C(85) 3.418(8) yes . 55501
C(68) C(86) 2.724(8) yes . 55501
C(68) C(91) 3.108(7) yes . 55501
C(68) B(2) 1.642(8) yes . 55501
C(68) H(55) 2.034(8) no . 55501
C(68) H(56) 3.294(8) no . 55501
C(68) H(58) 3.314(8) no . 55501
C(68) H(59) 2.034(8) no . 55501
C(68) H(60) 2.617(8) no . 55501
C(68) H(69) 3.418(8) no . 55501
C(68) H(74) 2.734(7) no . 55501
C(69) C(71) 2.414(8) yes . 55501
C(69) C(72) 2.762(8) yes . 55501
C(69) C(73) 2.373(8) yes . 55501
C(69) C(74) 3.376(8) yes . 55501
C(69) C(75) 3.208(8) yes . 55501
C(69) C(86) 3.184(7) yes . 55501
C(69) C(91) 3.150(8) yes . 55501
C(69) B(2) 2.680(8) yes . 55501
C(69) H(2) 3.297(8) no . 66503
C(69) H(56) 2.021(8) no . 55501
C(69) H(57) 3.271(8) no . 55501
C(69) H(59) 3.234(8) no . 55501
C(69) H(60) 2.475(8) no . 55501
C(69) H(74) 2.664(7) no . 55501
C(70) C(68) 2.447(8) yes . 55501
C(70) C(72) 2.388(8) yes . 55501
C(70) C(73) 2.754(8) yes . 55501
C(70) H(2) 2.703(8) no . 66503
C(70) H(19) 2.920(9) no . 55502
C(70) H(37) 2.971(8) no . 55502
C(70) H(55) 2.020(8) no . 55501
C(70) H(57) 2.055(8) no . 55501
C(70) H(58) 3.253(8) no . 55501
C(70) H(60) 3.251(8) no . 55501
C(71) C(25) 3.572(9) yes . 55502
C(71) C(68) 2.857(8) yes . 55501
C(71) C(69) 2.414(8) yes . 55501
C(71) C(73) 2.414(9) yes . 55501
C(71) H(2) 3.180(9) no . 66503
C(71) H(19) 2.639(9) no . 55502
C(71) H(55) 3.267(8) no . 55501
C(71) H(56) 2.048(8) no . 55501
C(71) H(58) 2.027(9) no . 55501
C(71) H(59) 3.263(9) no . 55501
C(72) C(68) 2.468(8) yes . 55501
C(72) C(69) 2.762(8) yes . 55501
C(72) C(70) 2.388(8) yes . 55501
C(72) H(19) 3.337(9) no . 55502
C(72) H(56) 3.247(8) no . 55501
C(72) H(57) 2.033(9) no . 55501
C(72) H(59) 2.049(9) no . 55501
C(72) H(75) 3.58(1) no . 65501
C(72) H(77) 3.53(1) no . 65501
C(73) C(69) 2.373(8) yes . 55501
C(73) C(70) 2.754(8) yes . 55501
C(73) C(71) 2.414(9) yes . 55501
C(73) C(74) 3.550(8) yes . 55501
C(73) C(80) 2.990(8) yes . 55501
C(73) C(81) 3.501(8) yes . 55501
C(73) C(93) 3.58(1) yes . 65501
C(73) B(2) 2.665(8) yes . 55501
C(73) H(9) 3.481(9) no . 55502
C(73) H(55) 3.232(8) no . 55501
C(73) H(57) 3.278(9) no . 55501
C(73) H(58) 2.054(8) no . 55501
C(73) H(60) 3.513(8) no . 55501
C(73) H(75) 3.43(1) no . 65501
C(73) H(77) 2.92(1) no . 65501
C(74) C(68) 2.659(8) yes . 55501
C(74) C(69) 3.376(8) yes . 55501
C(74) C(73) 3.550(8) yes . 55501
C(74) C(76) 2.439(9) yes . 55501
C(74) C(77) 2.858(8) yes . 55501
C(74) C(78) 2.453(8) yes . 55501
C(74) C(80) 2.753(8) yes . 55501
C(74) C(81) 3.141(8) yes . 55501
C(74) C(86) 2.680(7) yes . 55501
C(74) C(87) 3.070(7) yes . 55501
C(74) B(2) 1.667(8) yes . 55501
C(74) H(23) 2.767(8) no . 66503
C(74) H(55) 3.386(8) no . 55501
C(74) H(60) 2.040(8) no . 55501
C(74) H(61) 3.283(9) no . 55501
C(74) H(63) 3.303(8) no . 55501
C(74) H(64) 2.043(9) no . 55501
C(74) H(65) 2.748(8) no . 55501
C(74) H(70) 2.762(7) no . 55501
C(74) H(76) 3.39(1) no . 65501
C(75) C(68) 3.004(8) yes . 55501
C(75) C(69) 3.208(8) yes . 55501
C(75) C(77) 2.395(9) yes . 55501
C(75) C(78) 2.732(9) yes . 55501
C(75) C(79) 2.369(9) yes . 55501
C(75) C(86) 3.556(8) yes . 55501
C(75) B(2) 2.703(9) yes . 55501
C(75) H(23) 2.862(8) no . 66503
C(75) H(55) 3.169(8) no . 55501
C(75) H(61) 2.008(9) no . 55501
C(75) H(62) 3.254(9) no . 55501
C(75) H(64) 3.235(9) no . 55501
C(75) H(76) 3.51(1) no . 65501
C(76) N(6) 3.494(8) yes . 66503
C(76) C(74) 2.439(9) yes . 55501
C(76) C(78) 2.34(1) yes . 55501
C(76) C(79) 2.73(1) yes . 55501
C(76) H(23) 3.025(8) no . 66503
C(76) H(52) 3.065(9) no . 65502
C(76) H(60) 2.013(9) no . 55501
C(76) H(62) 2.029(9) no . 55501
C(76) H(63) 3.20(1) no . 55501
C(77) N(6) 3.572(7) yes . 66503
C(77) C(29) 3.588(8) yes . 66503
C(77) C(74) 2.858(8) yes . 55501
C(77) C(75) 2.395(9) yes . 55501
C(77) C(79) 2.410(9) yes . 55501
C(77) H(15) 3.286(9) no . 65502
C(77) H(23) 3.137(8) no . 66503
C(77) H(24) 3.549(8) no . 66503
C(77) H(52) 3.404(9) no . 65502
C(77) H(60) 3.241(9) no . 55501
C(77) H(61) 2.01(1) no . 55501
C(77) H(63) 2.01(1) no . 55501
C(77) H(64) 3.257(9) no . 55501
C(78) C(29) 3.525(8) yes . 66503
C(78) C(74) 2.453(8) yes . 55501
C(78) C(75) 2.732(9) yes . 55501
C(78) C(76) 2.34(1) yes . 55501
C(78) H(23) 3.009(8) no . 66503
C(78) H(24) 3.276(8) no . 66503
C(78) H(61) 3.20(1) no . 55501
C(78) H(62) 2.036(9) no . 55501
C(78) H(64) 2.030(9) no . 55501
C(78) H(65) 3.577(9) no . 55501
C(78) H(76) 3.37(1) no . 66503
C(79) C(29) 3.550(8) yes . 66503
C(79) C(75) 2.369(9) yes . 55501
C(79) C(76) 2.73(1) yes . 55501
C(79) C(77) 2.410(9) yes . 55501
C(79) C(80) 3.189(8) yes . 55501
C(79) C(81) 3.139(8) yes . 55501
C(79) C(86) 3.505(8) yes . 55501
C(79) C(87) 3.391(8) yes . 55501
C(79) B(2) 2.711(9) yes . 55501
C(79) H(23) 2.797(8) no . 66503
C(79) H(24) 3.471(8) no . 66503
C(79) H(60) 3.233(9) no . 55501
C(79) H(62) 3.272(9) no . 55501
C(79) H(63) 2.036(8) no . 55501
C(79) H(65) 2.594(8) no . 55501
C(79) H(70) 2.705(8) no . 55501
C(79) H(76) 3.45(1) no . 65501
C(80) C(68) 2.668(8) yes . 55501
C(80) C(73) 2.990(8) yes . 55501
C(80) C(74) 2.753(8) yes . 55501
C(80) C(79) 3.189(8) yes . 55501
C(80) C(82) 2.452(8) yes . 55501
C(80) C(83) 2.846(8) yes . 55501
C(80) C(84) 2.435(8) yes . 55501
C(80) C(86) 2.684(7) yes . 55501
C(80) C(87) 3.407(7) yes . 55501
C(80) B(2) 1.646(8) yes . 55501
C(80) H(59) 2.569(8) no . 55501
C(80) H(64) 2.864(8) no . 55501
C(80) H(65) 2.032(8) no . 55501
C(80) H(66) 3.302(8) no . 55501
C(80) H(68) 3.282(8) no . 55501
C(80) H(69) 2.032(8) no . 55501
C(80) H(70) 3.317(8) no . 55501
C(81) C(68) 3.565(8) yes . 55501
C(81) C(73) 3.501(8) yes . 55501
C(81) C(74) 3.141(8) yes . 55501
C(81) C(79) 3.139(8) yes . 55501
C(81) C(83) 2.392(9) yes . 55501
C(81) C(84) 2.729(9) yes . 55501
C(81) C(85) 2.363(8) yes . 55501
C(81) C(93) 3.60(1) yes . 65501
C(81) B(2) 2.695(9) yes . 55501
C(81) H(59) 2.827(8) no . 55501
C(81) H(64) 2.721(8) no . 55501
C(81) H(66) 2.032(8) no . 55501
C(81) H(67) 3.256(9) no . 55501
C(81) H(69) 3.229(8) no . 55501
C(81) H(76) 3.45(1) no . 65501
C(81) H(77) 2.90(1) no . 65501
C(82) C(80) 2.452(8) yes . 55501
C(82) C(84) 2.378(9) yes . 55501
C(82) C(85) 2.759(8) yes . 55501
C(82) H(59) 3.579(8) no . 55501
C(82) H(65) 2.013(9) no . 55501
C(82) H(67) 2.044(9) no . 55501
C(82) H(68) 3.238(9) no . 55501
C(82) H(77) 3.54(1) no . 65501
C(83) C(80) 2.846(8) yes . 55501
C(83) C(81) 2.392(9) yes . 55501
C(83) C(85) 2.416(8) yes . 55501
C(83) H(9) 3.554(9) no . 55502
C(83) H(65) 3.241(9) no . 55501
C(83) H(66) 2.029(9) no . 55501
C(83) H(68) 2.032(9) no . 55501
C(83) H(69) 3.264(8) no . 55501
C(84) C(80) 2.435(8) yes . 55501
C(84) C(81) 2.729(9) yes . 55501
C(84) C(82) 2.378(9) yes . 55501
C(84) H(8) 3.442(9) no . 55502
C(84) H(9) 3.011(9) no . 55502
C(84) H(66) 3.239(9) no . 55501
C(84) H(67) 2.042(8) no . 55501
C(84) H(69) 2.025(8) no . 55501
C(84) H(73) 3.555(8) no . 66503
C(85) C(68) 3.418(8) yes . 55501
C(85) C(81) 2.363(8) yes . 55501
C(85) C(82) 2.759(8) yes . 55501
C(85) C(83) 2.416(8) yes . 55501
C(85) C(86) 3.071(7) yes . 55501
C(85) B(2) 2.650(8) yes . 55501
C(85) H(8) 3.094(8) no . 55502
C(85) H(9) 3.134(8) no . 55502
C(85) H(59) 3.183(8) no . 55501
C(85) H(65) 3.223(8) no . 55501
C(85) H(67) 3.273(8) no . 55501
C(85) H(68) 2.028(8) no . 55501
C(86) C(68) 2.724(8) yes . 55501
C(86) C(69) 3.184(7) yes . 55501
C(86) C(74) 2.680(7) yes . 55501
C(86) C(75) 3.556(8) yes . 55501
C(86) C(79) 3.505(8) yes . 55501
C(86) C(80) 2.684(7) yes . 55501
C(86) C(85) 3.071(7) yes . 55501
C(86) C(88) 2.446(8) yes . 55501
C(86) C(89) 2.831(8) yes . 55501
C(86) C(90) 2.451(8) yes . 55501
C(86) B(2) 1.647(8) yes . 55501
C(86) H(23) 3.350(8) no . 66503
C(86) H(25) 3.045(8) no . 66503
C(86) H(55) 2.838(7) no . 55501
C(86) H(64) 3.512(8) no . 55501
C(86) H(69) 2.725(8) no . 55501
C(86) H(70) 2.022(8) no . 55501
C(86) H(71) 3.297(8) no . 55501
C(86) H(73) 3.301(8) no . 55501
C(86) H(74) 2.026(8) no . 55501
C(87) C(29) 3.294(8) yes . 66503
C(87) C(74) 3.070(7) yes . 55501
C(87) C(79) 3.391(8) yes . 55501
C(87) C(80) 3.407(7) yes . 55501
C(87) C(89) 2.387(8) yes . 55501
C(87) C(90) 2.744(8) yes . 55501
C(87) C(91) 2.351(8) yes . 55501
C(87) B(2) 2.648(8) yes . 55501
C(87) H(22) 3.092(8) no . 66503
C(87) H(23) 2.727(8) no . 66503
C(87) H(25) 2.947(8) no . 66503
C(87) H(64) 3.259(8) no . 55501
C(87) H(69) 3.520(8) no . 55501
C(87) H(71) 2.035(8) no . 55501
C(87) H(72) 3.248(8) no . 55501
C(87) H(74) 3.214(8) no . 55501
C(88) C(29) 3.548(8) yes . 66503
C(88) C(86) 2.446(8) yes . 55501
C(88) C(90) 2.388(9) yes . 55501
C(88) C(91) 2.746(8) yes . 55501
C(88) H(22) 2.981(8) no . 66503
C(88) H(23) 3.308(8) no . 66503
C(88) H(25) 3.041(8) no . 66503
C(88) H(70) 2.016(8) no . 55501
C(88) H(72) 2.037(8) no . 55501
C(88) H(73) 3.249(9) no . 55501
C(89) C(86) 2.831(8) yes . 55501
C(89) C(87) 2.387(8) yes . 55501
C(89) C(91) 2.389(8) yes . 55501
C(89) H(25) 3.221(8) no . 66503
C(89) H(26) 3.536(8) no . 66503
C(89) H(68) 3.387(9) no . 66503
C(89) H(70) 3.239(8) no . 55501
C(89) H(71) 2.034(9) no . 55501
C(89) H(73) 2.029(9) no . 55501
C(89) H(74) 3.239(8) no . 55501
C(90) C(86) 2.451(8) yes . 55501
C(90) C(87) 2.744(8) yes . 55501
C(90) C(88) 2.388(9) yes . 55501
C(90) H(11) 3.195(9) no . 55502
C(90) H(25) 3.330(8) no . 66503
C(90) H(26) 2.968(9) no . 66503
C(90) H(68) 3.302(8) no . 66503
C(90) H(71) 3.246(9) no . 55501
C(90) H(72) 2.027(9) no . 55501
C(90) H(74) 2.025(8) no . 55501
C(91) C(68) 3.108(7) yes . 55501
C(91) C(69) 3.150(8) yes . 55501
C(91) C(87) 2.351(8) yes . 55501
C(91) C(88) 2.746(8) yes . 55501
C(91) C(89) 2.389(8) yes . 55501
C(91) B(2) 2.697(8) yes . 55501
C(91) H(11) 3.398(8) no . 55502
C(91) H(12) 3.430(8) no . 55502
C(91) H(25) 3.226(8) no . 66503
C(91) H(26) 3.162(8) no . 66503
C(91) H(55) 2.684(8) no . 55501
C(91) H(69) 2.946(8) no . 55501
C(91) H(70) 3.212(8) no . 55501
C(91) H(72) 3.249(8) no . 55501
C(91) H(73) 2.041(8) no . 55501
C(92) C(20) 3.47(1) yes . 55502
C(92) C(21) 3.57(1) yes . 55502
C(92) H(16) 3.17(1) no . 55502
C(92) H(17) 3.36(1) no . 55502
C(92) H(21) 3.02(1) no . 55501
C(92) H(63) 3.25(1) no . 66503
C(92) H(75) 2.02(1) no . 55501
C(92) H(76) 2.04(1) no . 55501
C(92) H(77) 2.04(1) no . 55501
C(93) N(10) 2.62(1) yes . 55501
C(93) H(16) 3.01(1) no . 55502
C(93) H(63) 3.11(1) no . 66503
B(1) C(44) 1.640(9) yes . 55501
B(1) C(45) 2.666(9) yes . 55501
B(1) C(49) 2.648(9) yes . 55501
B(1) C(50) 1.637(9) yes . 55501
B(1) C(51) 2.688(9) yes . 55501
B(1) C(55) 2.633(9) yes . 55501
B(1) C(56) 1.635(9) yes . 55501
B(1) C(57) 2.673(9) yes . 55501
B(1) C(61) 2.670(9) yes . 55501
B(1) C(62) 1.645(9) yes . 55501
B(1) C(63) 2.667(9) yes . 55501
B(1) C(67) 2.669(9) yes . 55501
B(1) H(35) 2.795(9) no . 55501
B(1) H(39) 2.752(9) no . 55501
B(1) H(40) 2.815(9) no . 55501
B(1) H(44) 2.731(9) no . 55501
B(1) H(45) 2.792(9) no . 55501
B(1) H(49) 2.783(9) no . 55501
B(1) H(50) 2.781(9) no . 55501
B(1) H(54) 2.790(9) no . 55501
B(2) C(68) 1.642(8) yes . 55501
B(2) C(69) 2.680(8) yes . 55501
B(2) C(73) 2.665(8) yes . 55501
B(2) C(74) 1.667(8) yes . 55501
B(2) C(75) 2.703(9) yes . 55501
B(2) C(79) 2.711(9) yes . 55501
B(2) C(80) 1.646(8) yes . 55501
B(2) C(81) 2.695(9) yes . 55501
B(2) C(85) 2.650(8) yes . 55501
B(2) C(86) 1.647(8) yes . 55501
B(2) C(87) 2.648(8) yes . 55501
B(2) C(91) 2.697(8) yes . 55501
B(2) H(55) 2.800(8) no . 55501
B(2) H(59) 2.786(8) no . 55501
B(2) H(60) 2.814(9) no . 55501
B(2) H(64) 2.836(9) no . 55501
B(2) H(65) 2.820(8) no . 55501
B(2) H(69) 2.763(8) no . 55501
B(2) H(70) 2.743(8) no . 55501
B(2) H(74) 2.827(8) no . 55501
H(1) N(1) 2.806(7) no . 55501
H(1) N(7) 2.783(7) no . 55501
H(1) C(1) 2.055(7) no . 55501
H(1) C(3) 2.042(8) no . 55501
H(1) C(4) 3.273(8) no . 55501
H(1) C(6) 3.283(8) no . 55501
H(1) C(31) 3.014(7) no . 55501
H(1) C(32) 3.352(7) no . 55501
H(1) C(33) 3.487(8) no . 55501
H(1) C(34) 3.323(7) no . 55501
H(1) C(35) 2.961(7) no . 55501
H(2) C(1) 3.250(8) no . 55501
H(2) C(2) 2.028(8) no . 55501
H(2) C(4) 2.042(8) no . 55501
H(2) C(5) 3.267(8) no . 55501
H(2) C(69) 3.297(8) no . 66503
H(2) C(70) 2.703(8) no . 66503
H(2) C(71) 3.180(9) no . 66503
H(3) C(2) 3.254(8) no . 55501
H(3) C(3) 2.028(8) no . 55501
H(3) C(5) 1.998(8) no . 55501
H(3) C(6) 3.208(8) no . 55501
H(3) C(42) 3.452(8) no . 55503
H(4) N(2) 2.813(7) no . 55501
H(4) N(2) 3.531(7) no . 55503
H(4) C(1) 3.299(7) no . 55501
H(4) C(3) 3.285(8) no . 55501
H(4) C(4) 2.032(8) no . 55501
H(4) C(6) 2.054(7) no . 55501
H(4) C(7) 2.984(8) no . 55501
H(4) C(8) 3.455(8) no . 55503
H(4) C(41) 3.272(8) no . 55503
H(4) C(42) 2.843(7) no . 55503
H(4) C(43) 3.208(7) no . 55503
H(5) N(2) 2.004(7) no . 55501
H(5) C(6) 3.114(8) no . 55501
H(5) C(8) 2.772(7) no . 55501
H(5) C(9) 3.157(7) no . 55501
H(5) C(14) 2.947(8) no . 55501
H(6) N(2) 2.006(6) no . 55501
H(6) C(1) 3.450(8) no . 55503
H(6) C(5) 2.789(8) no . 55501
H(6) C(6) 2.607(7) no . 55501
H(6) C(6) 3.595(8) no . 55503
H(6) C(8) 3.261(7) no . 55501
H(7) N(2) 2.000(7) no . 55501
H(7) C(1) 3.261(8) no . 55503
H(7) C(2) 3.134(8) no . 55503
H(7) C(3) 2.944(8) no . 55503
H(7) C(4) 2.893(8) no . 55503
H(7) C(5) 3.067(8) no . 55503
H(7) C(6) 3.137(8) no . 55501
H(7) C(6) 3.227(8) no . 55503
H(7) C(8) 2.772(7) no . 55501
H(7) C(9) 3.174(7) no . 55501
H(7) C(14) 3.039(8) no . 55501
H(8) N(4) 3.092(7) no . 55501
H(8) C(10) 3.245(8) no . 55501
H(8) C(11) 2.040(8) no . 55501
H(8) C(13) 2.052(8) no . 55501
H(8) C(14) 3.291(8) no . 55501
H(8) C(15) 2.832(8) no . 55501
H(8) C(16) 2.692(8) no . 55501
H(9) C(9) 3.266(8) no . 55501
H(9) C(11) 3.250(8) no . 55501
H(9) C(12) 2.031(8) no . 55501
H(9) C(14) 2.043(9) no . 55501
H(10) N(2) 3.081(7) no . 55501
H(10) C(7) 2.651(8) no . 55501
H(10) C(8) 2.837(8) no . 55501
H(10) C(9) 2.058(7) no . 55501
H(10) C(10) 3.258(7) no . 55501
H(10) C(12) 3.287(8) no . 55501
H(10) C(13) 2.051(8) no . 55501
H(11) N(4) 2.004(7) no . 55501
H(11) C(15) 3.133(8) no . 55501
H(11) C(17) 2.786(8) no . 55501
H(11) C(18) 3.154(9) no . 55501
H(12) N(4) 2.001(8) no . 55501
H(12) C(11) 2.823(8) no . 55501
H(12) C(12) 2.533(8) no . 55501
H(12) C(15) 2.613(8) no . 55501
H(12) C(17) 3.285(8) no . 55501
H(13) N(4) 2.006(7) no . 55501
H(13) C(15) 3.123(8) no . 55501
H(13) C(17) 2.790(8) no . 55501
H(13) C(18) 3.137(9) no . 55501
H(14) N(4) 2.815(7) no . 55501
H(14) C(16) 2.978(8) no . 55501
H(14) C(17) 2.051(8) no . 55501
H(14) C(19) 2.038(9) no . 55501
H(14) C(20) 3.299(9) no . 55501
H(14) C(22) 3.314(8) no . 55501
H(15) C(17) 3.194(8) no . 55501
H(15) C(18) 2.003(9) no . 55501
H(15) C(20) 2.034(8) no . 55501
H(15) C(21) 3.274(8) no . 55501
H(15) C(65) 3.039(8) no . 55501
H(15) C(66) 3.116(8) no . 55501
H(16) C(18) 3.280(9) no . 55501
H(16) C(19) 2.047(9) no . 55501
H(16) C(21) 2.039(8) no . 55501
H(16) C(22) 3.232(8) no . 55501
H(17) Ir(1) 3.584(5) no . 55501
H(17) N(3) 2.789(7) no . 55501
H(17) N(7) 2.861(7) no . 55501
H(17) C(17) 3.295(8) no . 55501
H(17) C(19) 3.297(8) no . 55501
H(17) C(20) 2.061(8) no . 55501
H(17) C(22) 2.041(8) no . 55501
H(17) C(31) 3.247(7) no . 55501
H(17) C(35) 3.131(8) no . 55501
H(17) C(36) 3.588(8) no . 55501
H(18) N(5) 2.826(7) no . 55501
H(18) C(9) 3.045(8) no . 55501
H(18) C(10) 2.708(8) no . 55501
H(18) C(11) 2.682(8) no . 55501
H(18) C(12) 3.022(9) no . 55501
H(18) C(13) 3.328(9) no . 55501
H(18) C(14) 3.349(8) no . 55501
H(18) C(15) 3.262(8) no . 55501
H(18) C(23) 2.048(8) no . 55501
H(18) C(25) 2.044(9) no . 55501
H(18) C(26) 3.292(9) no . 55501
H(18) C(28) 3.278(8) no . 55501
H(19) C(23) 3.226(8) no . 55501
H(19) C(24) 2.023(8) no . 55501
H(19) C(26) 2.039(9) no . 55501
H(19) C(27) 3.270(9) no . 55501
H(19) C(47) 3.499(9) no . 55501
H(20) C(24) 3.271(9) no . 55501
H(20) C(25) 2.037(9) no . 55501
H(20) C(27) 2.009(9) no . 55501
H(20) C(28) 3.213(8) no . 55501
H(20) C(47) 3.402(9) no . 55501
H(21) N(6) 2.825(7) no . 55501
H(21) N(10) 2.59(1) no . 55501
H(21) C(23) 3.317(8) no . 55501
H(21) C(25) 3.296(9) no . 55501
H(21) C(26) 2.044(9) no . 55501
H(21) C(28) 2.072(8) no . 55501
H(21) C(29) 2.950(8) no . 55501
H(21) C(92) 3.02(1) no . 55501
H(22) N(6) 1.987(7) no . 55501
H(22) C(28) 3.128(8) no . 55501
H(22) C(30) 2.782(7) no . 55501
H(22) C(31) 3.152(7) no . 55501
H(22) C(32) 3.033(8) no . 55501
H(22) C(38) 3.481(8) no . 55502
H(22) C(39) 3.263(8) no . 55502
H(22) C(40) 2.886(8) no . 55502
H(22) C(41) 2.800(8) no . 55502
H(22) C(42) 3.097(7) no . 55502
H(22) C(43) 3.407(7) no . 55502
H(22) C(87) 3.092(8) no . 66503
H(22) C(88) 2.981(8) no . 66503
H(23) N(6) 1.985(7) no . 55501
H(23) C(28) 3.110(8) no . 55501
H(23) C(30) 2.782(7) no . 55501
H(23) C(31) 3.197(7) no . 55501
H(23) C(32) 3.049(8) no . 55501
H(23) C(74) 2.767(8) no . 66503
H(23) C(75) 2.862(8) no . 66503
H(23) C(76) 3.025(8) no . 66503
H(23) C(77) 3.137(8) no . 66503
H(23) C(78) 3.009(8) no . 66503
H(23) C(79) 2.797(8) no . 66503
H(23) C(86) 3.350(8) no . 66503
H(23) C(87) 2.727(8) no . 66503
H(23) C(88) 3.308(8) no . 66503
H(24) N(6) 1.987(7) no . 55501
H(24) N(10) 3.01(1) no . 55501
H(24) C(27) 2.728(8) no . 55501
H(24) C(28) 2.579(8) no . 55501
H(24) C(30) 3.258(7) no . 55501
H(24) C(38) 3.535(8) no . 55502
H(24) C(39) 3.501(8) no . 55502
H(24) C(77) 3.549(8) no . 66503
H(24) C(78) 3.276(8) no . 66503
H(24) C(79) 3.471(8) no . 66503
H(25) N(6) 3.081(7) no . 55501
H(25) N(7) 3.237(7) no . 55501
H(25) C(29) 2.696(8) no . 55501
H(25) C(30) 2.834(8) no . 55501
H(25) C(31) 2.033(8) no . 55501
H(25) C(33) 2.033(8) no . 55501
H(25) C(34) 3.273(8) no . 55501
H(25) C(86) 3.045(8) no . 66503
H(25) C(87) 2.947(8) no . 66503
H(25) C(88) 3.041(8) no . 66503
H(25) C(89) 3.221(8) no . 66503
H(25) C(90) 3.330(8) no . 66503
H(25) C(91) 3.226(8) no . 66503
H(26) C(31) 3.243(8) no . 55501
H(26) C(32) 2.017(8) no . 55501
H(26) C(34) 2.037(8) no . 55501
H(26) C(35) 3.254(8) no . 55501
H(26) C(89) 3.536(8) no . 66503
H(26) C(90) 2.968(9) no . 66503
H(26) C(91) 3.162(8) no . 66503
H(27) N(7) 3.248(7) no . 55501
H(27) N(9) 3.089(7) no . 55501
H(27) C(32) 3.274(8) no . 55501
H(27) C(33) 2.050(8) no . 55501
H(27) C(35) 2.047(8) no . 55501
H(27) C(36) 2.848(8) no . 55501
H(27) C(37) 2.694(8) no . 55501
H(28) N(9) 2.004(7) no . 55501
H(28) C(36) 3.097(8) no . 55501
H(28) C(38) 2.798(8) no . 55501
H(28) C(39) 3.151(8) no . 55501
H(29) N(9) 2.012(8) no . 55501
H(29) C(36) 3.164(8) no . 55501
H(29) C(38) 2.798(8) no . 55501
H(29) C(39) 3.105(9) no . 55501
H(30) N(9) 1.999(7) no . 55501
H(30) C(34) 2.521(8) no . 55501
H(30) C(35) 2.808(8) no . 55501
H(30) C(36) 2.620(8) no . 55501
H(30) C(38) 3.287(8) no . 55501
H(31) N(9) 2.803(7) no . 55501
H(31) C(37) 2.947(9) no . 55501
H(31) C(38) 2.066(8) no . 55501
H(31) C(40) 2.054(9) no . 55501
H(31) C(41) 3.300(9) no . 55501
H(31) C(43) 3.302(8) no . 55501
H(32) C(38) 3.225(8) no . 55501
H(32) C(39) 2.029(8) no . 55501
H(32) C(41) 2.032(8) no . 55501
H(32) C(42) 3.264(8) no . 55501
H(33) C(39) 3.279(9) no . 55501
H(33) C(40) 2.036(9) no . 55501
H(33) C(42) 2.011(8) no . 55501
H(33) C(43) 3.234(8) no . 55501
H(34) N(8) 2.838(7) no . 55501
H(34) C(5) 3.541(7) no . 55503
H(34) C(9) 3.347(8) no . 55501
H(34) C(10) 3.020(7) no . 55501
H(34) C(11) 3.392(8) no . 55501
H(34) C(38) 3.297(8) no . 55501
H(34) C(40) 3.288(8) no . 55501
H(34) C(41) 2.038(8) no . 55501
H(34) C(43) 2.078(8) no . 55501
H(35) C(44) 2.013(9) no . 55501
H(35) C(46) 2.042(8) no . 55501
H(35) C(47) 3.262(9) no . 55501
H(35) C(49) 3.227(9) no . 55501
H(35) C(50) 2.681(8) no . 55501
H(35) C(55) 2.763(8) no . 55501
H(35) B(1) 2.795(9) no . 55501
H(36) C(37) 3.547(8) no . 55502
H(36) C(44) 3.285(8) no . 55501
H(36) C(45) 2.051(8) no . 55501
H(36) C(47) 2.02(1) no . 55501
H(36) C(48) 3.24(1) no . 55501
H(37) C(25) 3.055(9) no . 55501
H(37) C(26) 3.040(9) no . 55501
H(37) C(45) 3.270(8) no . 55501
H(37) C(46) 2.030(9) no . 55501
H(37) C(48) 2.03(1) no . 55501
H(37) C(49) 3.253(9) no . 55501
H(38) C(25) 3.432(9) no . 55501
H(38) C(44) 3.321(9) no . 55501
H(38) C(46) 3.24(1) no . 55501
H(38) C(47) 2.03(1) no . 55501
H(38) C(49) 2.05(1) no . 55501
H(39) C(44) 2.041(9) no . 55501
H(39) C(45) 3.222(9) no . 55501
H(39) C(47) 3.243(9) no . 55501
H(39) C(48) 2.031(9) no . 55501
H(39) C(56) 3.104(9) no . 55501
H(39) C(57) 3.242(9) no . 55501
H(39) C(62) 2.900(9) no . 55501
H(39) C(67) 2.888(9) no . 55501
H(39) B(1) 2.752(9) no . 55501
H(40) C(50) 2.015(8) no . 55501
H(40) C(52) 2.034(9) no . 55501
H(40) C(53) 3.241(9) no . 55501
H(40) C(55) 3.206(9) no . 55501
H(40) C(56) 2.704(8) no . 55501
H(40) C(61) 2.687(8) no . 55501
H(40) B(1) 2.815(9) no . 55501
H(41) C(50) 3.310(9) no . 55501
H(41) C(51) 2.051(9) no . 55501
H(41) C(53) 2.03(1) no . 55501
H(41) C(54) 3.24(1) no . 55501
H(42) C(51) 3.252(9) no . 55501
H(42) C(52) 2.023(9) no . 55501
H(42) C(54) 2.029(9) no . 55501
H(42) C(55) 3.262(9) no . 55501
H(43) C(2) 3.367(8) no . 55502
H(43) C(3) 3.181(8) no . 55502
H(43) C(7) 3.388(8) no . 55504
H(43) C(50) 3.312(8) no . 55501
H(43) C(52) 3.241(9) no . 55501
H(43) C(53) 2.03(1) no . 55501
H(43) C(55) 2.053(8) no . 55501
H(44) C(7) 3.247(7) no . 55504
H(44) C(37) 3.332(9) no . 55502
H(44) C(44) 2.977(8) no . 55501
H(44) C(45) 2.996(8) no . 55501
H(44) C(50) 2.025(9) no . 55501
H(44) C(51) 3.208(9) no . 55501
H(44) C(53) 3.250(9) no . 55501
H(44) C(54) 2.037(9) no . 55501
H(44) C(62) 3.023(8) no . 55501
H(44) C(67) 3.120(8) no . 55501
H(44) B(1) 2.731(9) no . 55501
H(45) C(56) 2.026(8) no . 55501
H(45) C(58) 2.049(9) no . 55501
H(45) C(59) 3.265(9) no . 55501
H(45) C(61) 3.230(9) no . 55501
H(45) C(62) 2.697(8) no . 55501
H(45) C(63) 2.716(9) no . 55501
H(45) B(1) 2.792(9) no . 55501
H(46) C(56) 3.301(9) no . 55501
H(46) C(57) 2.044(9) no . 55501
H(46) C(59) 2.007(9) no . 55501
H(46) C(60) 3.214(9) no . 55501
H(47) C(57) 3.278(9) no . 55501
H(47) C(58) 2.03(1) no . 55501
H(47) C(60) 2.04(1) no . 55501
H(47) C(61) 3.27(1) no . 55501
H(48) C(56) 3.311(9) no . 55501
H(48) C(58) 3.215(9) no . 55501
H(48) C(59) 2.03(1) no . 55501
H(48) C(61) 2.036(9) no . 55501
H(49) C(44) 3.121(9) no . 55501
H(49) C(45) 3.284(8) no . 55501
H(49) C(50) 2.989(8) no . 55501
H(49) C(51) 2.967(8) no . 55501
H(49) C(56) 2.042(9) no . 55501
H(49) C(57) 3.229(9) no . 55501
H(49) C(59) 3.26(1) no . 55501
H(49) C(60) 2.036(9) no . 55501
H(49) B(1) 2.783(9) no . 55501
H(50) C(50) 3.197(8) no . 55501
H(50) C(51) 3.440(8) no . 55501
H(50) C(56) 3.002(8) no . 55501
H(50) C(57) 2.943(8) no . 55501
H(50) C(62) 2.028(8) no . 55501
H(50) C(64) 2.019(9) no . 55501
H(50) C(65) 3.234(9) no . 55501
H(50) C(67) 3.217(8) no . 55501
H(50) B(1) 2.781(9) no . 55501
H(51) C(8) 3.525(8) no . 55504
H(51) C(23) 3.107(8) no . 55504
H(51) C(24) 2.723(8) no . 55504
H(51) C(25) 3.124(9) no . 55504
H(51) C(62) 3.286(8) no . 55501
H(51) C(63) 2.024(9) no . 55501
H(51) C(65) 2.009(9) no . 55501
H(51) C(66) 3.215(9) no . 55501
H(52) N(2) 3.376(7) no . 55504
H(52) C(1) 3.427(8) no . 55504
H(52) C(5) 3.421(9) no . 55504
H(52) C(6) 3.123(8) no . 55504
H(52) C(19) 3.597(8) no . 55501
H(52) C(63) 3.245(9) no . 55501
H(52) C(64) 2.02(1) no . 55501
H(52) C(66) 2.033(8) no . 55501
H(52) C(67) 3.268(8) no . 55501
H(53) C(5) 3.359(9) no . 55504
H(53) C(19) 3.157(8) no . 55501
H(53) C(20) 3.390(8) no . 55501
H(53) C(39) 3.259(8) no . 55502
H(53) C(40) 2.904(8) no . 55502
H(53) C(41) 3.308(8) no . 55502
H(53) C(62) 3.293(9) no . 55501
H(53) C(64) 3.216(9) no . 55501
H(53) C(65) 2.023(9) no . 55501
H(53) C(67) 2.043(9) no . 55501
H(54) C(39) 2.947(8) no . 55502
H(54) C(40) 3.513(9) no . 55502
H(54) C(44) 2.624(9) no . 55501
H(54) C(45) 3.541(8) no . 55501
H(54) C(48) 3.565(9) no . 55501
H(54) C(49) 2.636(9) no . 55501
H(54) C(62) 2.027(8) no . 55501
H(54) C(63) 3.219(8) no . 55501
H(54) C(65) 3.255(8) no . 55501
H(54) C(66) 2.039(8) no . 55501
H(54) B(1) 2.790(9) no . 55501
H(55) C(32) 3.235(8) no . 66503
H(55) C(33) 3.093(8) no . 66503
H(55) C(68) 2.034(8) no . 55501
H(55) C(70) 2.020(8) no . 55501
H(55) C(71) 3.267(8) no . 55501
H(55) C(73) 3.232(8) no . 55501
H(55) C(74) 3.386(8) no . 55501
H(55) C(75) 3.169(8) no . 55501
H(55) C(86) 2.838(7) no . 55501
H(55) C(91) 2.684(8) no . 55501
H(55) B(2) 2.800(8) no . 55501
H(56) C(3) 3.390(8) no . 66503
H(56) C(47) 3.069(8) no . 55502
H(56) C(68) 3.294(8) no . 55501
H(56) C(69) 2.021(8) no . 55501
H(56) C(71) 2.048(8) no . 55501
H(56) C(72) 3.247(8) no . 55501
H(57) C(25) 3.404(9) no . 55502
H(57) C(69) 3.271(8) no . 55501
H(57) C(70) 2.055(8) no . 55501
H(57) C(72) 2.033(9) no . 55501
H(57) C(73) 3.278(9) no . 55501
H(58) C(68) 3.314(8) no . 55501
H(58) C(70) 3.253(8) no . 55501
H(58) C(71) 2.027(9) no . 55501
H(58) C(73) 2.054(8) no . 55501
H(59) C(68) 2.034(8) no . 55501
H(59) C(69) 3.234(8) no . 55501
H(59) C(71) 3.263(9) no . 55501
H(59) C(72) 2.049(9) no . 55501
H(59) C(80) 2.569(8) no . 55501
H(59) C(81) 2.827(8) no . 55501
H(59) C(82) 3.579(8) no . 55501
H(59) C(85) 3.183(8) no . 55501
H(59) C(93) 3.27(1) no . 65501
H(59) B(2) 2.786(8) no . 55501
H(60) C(2) 3.290(8) no . 66503
H(60) C(3) 3.268(8) no . 66503
H(60) C(68) 2.617(8) no . 55501
H(60) C(69) 2.475(8) no . 55501
H(60) C(70) 3.251(8) no . 55501
H(60) C(73) 3.513(8) no . 55501
H(60) C(74) 2.040(8) no . 55501
H(60) C(76) 2.013(9) no . 55501
H(60) C(77) 3.241(9) no . 55501
H(60) C(79) 3.233(9) no . 55501
H(60) B(2) 2.814(9) no . 55501
H(61) C(1) 3.445(9) no . 66503
H(61) C(2) 3.211(9) no . 66503
H(61) C(3) 3.534(9) no . 66503
H(61) C(30) 3.544(8) no . 66503
H(61) C(65) 3.222(9) no . 65502
H(61) C(74) 3.283(9) no . 55501
H(61) C(75) 2.008(9) no . 55501
H(61) C(77) 2.01(1) no . 55501
H(61) C(78) 3.20(1) no . 55501
H(62) C(27) 3.534(8) no . 66503
H(62) C(28) 3.526(8) no . 66503
H(62) C(65) 3.536(9) no . 65502
H(62) C(75) 3.254(9) no . 55501
H(62) C(76) 2.029(9) no . 55501
H(62) C(78) 2.036(9) no . 55501
H(62) C(79) 3.272(9) no . 55501
H(63) C(74) 3.303(8) no . 55501
H(63) C(76) 3.20(1) no . 55501
H(63) C(77) 2.01(1) no . 55501
H(63) C(79) 2.036(8) no . 55501
H(63) C(92) 3.25(1) no . 66503
H(63) C(93) 3.11(1) no . 66503
H(64) C(74) 2.043(9) no . 55501
H(64) C(75) 3.235(9) no . 55501
H(64) C(77) 3.257(9) no . 55501
H(64) C(78) 2.030(9) no . 55501
H(64) C(80) 2.864(8) no . 55501
H(64) C(81) 2.721(8) no . 55501
H(64) C(86) 3.512(8) no . 55501
H(64) C(87) 3.259(8) no . 55501
H(64) B(2) 2.836(9) no . 55501
H(65) C(74) 2.748(8) no . 55501
H(65) C(78) 3.577(9) no . 55501
H(65) C(79) 2.594(8) no . 55501
H(65) C(80) 2.032(8) no . 55501
H(65) C(82) 2.013(9) no . 55501
H(65) C(83) 3.241(9) no . 55501
H(65) C(85) 3.223(8) no . 55501
H(65) C(93) 2.91(1) no . 65501
H(65) B(2) 2.820(8) no . 55501
H(66) C(26) 3.199(8) no . 65501
H(66) C(27) 3.428(8) no . 65501
H(66) C(80) 3.302(8) no . 55501
H(66) C(81) 2.032(8) no . 55501
H(66) C(83) 2.029(9) no . 55501
H(66) C(84) 3.239(9) no . 55501
H(67) C(81) 3.256(9) no . 55501
H(67) C(82) 2.044(9) no . 55501
H(67) C(84) 2.042(8) no . 55501
H(67) C(85) 3.273(8) no . 55501
H(68) C(13) 3.599(9) no . 55502
H(68) C(80) 3.282(8) no . 55501
H(68) C(82) 3.238(9) no . 55501
H(68) C(83) 2.032(9) no . 55501
H(68) C(85) 2.028(8) no . 55501
H(68) C(89) 3.387(9) no . 66503
H(68) C(90) 3.302(8) no . 66503
H(69) C(12) 3.361(8) no . 55502
H(69) C(68) 3.418(8) no . 55501
H(69) C(80) 2.032(8) no . 55501
H(69) C(81) 3.229(8) no . 55501
H(69) C(83) 3.264(8) no . 55501
H(69) C(84) 2.025(8) no . 55501
H(69) C(86) 2.725(8) no . 55501
H(69) C(87) 3.520(8) no . 55501
H(69) C(91) 2.946(8) no . 55501
H(69) B(2) 2.763(8) no . 55501
H(70) C(29) 2.978(8) no . 66503
H(70) C(74) 2.762(7) no . 55501
H(70) C(79) 2.705(8) no . 55501
H(70) C(80) 3.317(8) no . 55501
H(70) C(86) 2.022(8) no . 55501
H(70) C(88) 2.016(8) no . 55501
H(70) C(89) 3.239(8) no . 55501
H(70) C(91) 3.212(8) no . 55501
H(70) B(2) 2.743(8) no . 55501
H(71) C(29) 3.436(8) no . 66503
H(71) C(86) 3.297(8) no . 55501
H(71) C(87) 2.035(8) no . 55501
H(71) C(89) 2.034(9) no . 55501
H(71) C(90) 3.246(9) no . 55501
H(72) C(58) 3.033(9) no . 55502
H(72) C(59) 3.193(9) no . 55502
H(72) C(87) 3.248(8) no . 55501
H(72) C(88) 2.037(8) no . 55501
H(72) C(90) 2.027(9) no . 55501
H(72) C(91) 3.249(8) no . 55501
H(73) C(16) 3.361(9) no . 55502
H(73) C(49) 3.513(9) no . 55502
H(73) C(57) 3.595(8) no . 55502
H(73) C(58) 3.576(9) no . 55502
H(73) C(84) 3.555(8) no . 66503
H(73) C(86) 3.301(8) no . 55501
H(73) C(88) 3.249(9) no . 55501
H(73) C(89) 2.029(9) no . 55501
H(73) C(91) 2.041(8) no . 55501
H(74) C(16) 3.428(8) no . 55502
H(74) C(68) 2.734(7) no . 55501
H(74) C(69) 2.664(7) no . 55501
H(74) C(86) 2.026(8) no . 55501
H(74) C(87) 3.214(8) no . 55501
H(74) C(89) 3.239(8) no . 55501
H(74) C(90) 2.025(8) no . 55501
H(74) B(2) 2.827(8) no . 55501
H(75) N(10) 3.06(1) no . 55501
H(75) C(20) 3.41(1) no . 55502
H(75) C(92) 2.02(1) no . 55501
H(76) N(10) 3.06(1) no . 55501
H(76) C(20) 3.39(1) no . 55502
H(76) C(78) 3.37(1) no . 66503
H(76) C(92) 2.04(1) no . 55501
H(77) N(10) 3.09(1) no . 55501
H(77) C(92) 2.04(1) no . 55501

loop_
_geom_torsion_atom_site_label_1
_geom_torsion_atom_site_label_2
_geom_torsion_atom_site_label_3
_geom_torsion_atom_site_label_4
_geom_torsion
_geom_torsion_publ_flag
_geom_torsion_site_symmetry_1
_geom_torsion_site_symmetry_2
_geom_torsion_site_symmetry_3
_geom_torsion_site_symmetry_4
N(3) Ir(1) N(1) C(1) 175.2(4) yes . . . .
N(3) Ir(1) N(1) C(8) -4.4(6) yes . . . .
N(5) Ir(1) N(1) C(1) 80.6(5) yes . . . .
N(5) Ir(1) N(1) C(8) -99.0(3) yes . . . .
N(7) Ir(1) N(1) C(1) 1.7(5) yes . . . .
N(7) Ir(1) N(1) C(8) -177.9(3) yes . . . .
N(8) Ir(1) N(1) C(1) -76.4(5) yes . . . .
N(8) Ir(1) N(1) C(8) 104.0(3) yes . . . .
C(10) Ir(1) N(1) C(1) 178.4(5) yes . . . .
C(10) Ir(1) N(1) C(8) -1.2(3) yes . . . .
N(1) Ir(1) N(3) C(15) -2.5(6) yes . . . .
N(1) Ir(1) N(3) C(22) -176.4(3) yes . . . .
N(5) Ir(1) N(3) C(15) 92.9(4) yes . . . .
N(5) Ir(1) N(3) C(22) -81.0(5) yes . . . .
N(7) Ir(1) N(3) C(15) 170.9(3) yes . . . .
N(7) Ir(1) N(3) C(22) -3.0(5) yes . . . .
N(8) Ir(1) N(3) C(15) -110.5(4) yes . . . .
N(8) Ir(1) N(3) C(22) 75.6(5) yes . . . .
C(10) Ir(1) N(3) C(15) -5.7(3) yes . . . .
C(10) Ir(1) N(3) C(22) -179.6(5) yes . . . .
N(1) Ir(1) N(5) C(23) 88.6(5) yes . . . .
N(1) Ir(1) N(5) C(30) -98.8(3) yes . . . .
N(3) Ir(1) N(5) C(23) -68.6(5) yes . . . .
N(3) Ir(1) N(5) C(30) 104.0(3) yes . . . .
N(7) Ir(1) N(5) C(23) -172.6(5) yes . . . .
N(7) Ir(1) N(5) C(30) 0.1(3) yes . . . .
N(8) Ir(1) N(5) C(23) -168.4(3) yes . . . .
N(8) Ir(1) N(5) C(30) 4.3(5) yes . . . .
C(10) Ir(1) N(5) C(23) 9.3(5) yes . . . .
C(10) Ir(1) N(5) C(30) -178.1(3) yes . . . .
N(1) Ir(1) N(7) C(31) 88.8(4) yes . . . .
N(1) Ir(1) N(7) C(35) -86.8(4) yes . . . .
N(3) Ir(1) N(7) C(31) -88.6(4) yes . . . .
N(3) Ir(1) N(7) C(35) 95.8(4) yes . . . .
N(5) Ir(1) N(7) C(31) -2.5(3) yes . . . .
N(5) Ir(1) N(7) C(35) -178.1(4) yes . . . .
N(8) Ir(1) N(7) C(31) 179.2(4) yes . . . .
N(8) Ir(1) N(7) C(35) 3.7(3) yes . . . .
N(1) Ir(1) N(8) C(36) 96.8(3) yes . . . .
N(1) Ir(1) N(8) C(43) -83.0(5) yes . . . .
N(3) Ir(1) N(8) C(36) -104.9(3) yes . . . .
N(3) Ir(1) N(8) C(43) 75.3(5) yes . . . .
N(5) Ir(1) N(8) C(36) -6.4(5) yes . . . .
N(5) Ir(1) N(8) C(43) 173.8(3) yes . . . .
N(7) Ir(1) N(8) C(36) -2.2(3) yes . . . .
N(7) Ir(1) N(8) C(43) 178.0(5) yes . . . .
C(10) Ir(1) N(8) C(36) 176.0(3) yes . . . .
C(10) Ir(1) N(8) C(43) -3.7(5) yes . . . .
N(1) Ir(1) C(10) C(9) -1.0(4) yes . . . .
N(1) Ir(1) C(10) C(11) -173.6(4) yes . . . .
N(3) Ir(1) C(10) C(9) 177.7(4) yes . . . .
N(3) Ir(1) C(10) C(11) 5.1(4) yes . . . .
N(5) Ir(1) C(10) C(9) 90.5(4) yes . . . .
N(5) Ir(1) C(10) C(11) -82.1(4) yes . . . .
N(8) Ir(1) C(10) C(9) -90.5(4) yes . . . .
N(8) Ir(1) C(10) C(11) 96.9(4) yes . . . .
Ir(1) N(1) C(1) C(2) -3.1(9) yes . . . .
Ir(1) N(1) C(1) C(6) 179.4(4) yes . . . .
C(8) N(1) C(1) C(2) 176.5(5) yes . . . .
C(8) N(1) C(1) C(6) -1.0(5) yes . . . .
Ir(1) N(1) C(8) N(2) -178.7(3) yes . . . .
Ir(1) N(1) C(8) C(9) 3.2(6) yes . . . .
C(1) N(1) C(8) N(2) 1.6(5) yes . . . .
C(1) N(1) C(8) C(9) -176.6(4) yes . . . .
C(7) N(2) C(6) C(1) 178.1(4) yes . . . .
C(7) N(2) C(6) C(5) -0.3(9) yes . . . .
C(8) N(2) C(6) C(1) 0.9(6) yes . . . .
C(8) N(2) C(6) C(5) -177.6(6) yes . . . .
C(6) N(2) C(7) H(5) -117.4(6) no . . . .
C(6) N(2) C(7) H(6) 2.8(8) no . . . .
C(6) N(2) C(7) H(7) 122.8(6) no . . . .
C(8) N(2) C(7) H(5) 59.4(8) no . . . .
C(8) N(2) C(7) H(6) 179.6(6) no . . . .
C(8) N(2) C(7) H(7) -60.5(8) no . . . .
C(6) N(2) C(8) N(1) -1.6(6) yes . . . .
C(6) N(2) C(8) C(9) 176.3(5) yes . . . .
C(7) N(2) C(8) N(1) -178.8(4) yes . . . .
C(7) N(2) C(8) C(9) -1.0(9) yes . . . .
Ir(1) N(3) C(15) N(4) -174.1(4) yes . . . .
Ir(1) N(3) C(15) C(11) 5.8(6) yes . . . .
C(22) N(3) C(15) N(4) 1.6(6) yes . . . .
C(22) N(3) C(15) C(11) -178.5(4) yes . . . .
Ir(1) N(3) C(22) C(17) 173.3(4) yes . . . .
Ir(1) N(3) C(22) C(21) -5.7(9) yes . . . .
C(15) N(3) C(22) C(17) -0.8(6) yes . . . .
C(15) N(3) C(22) C(21) -179(359) yes . . . .
C(16) N(4) C(15) N(3) 179.3(5) yes . . . .
C(16) N(4) C(15) C(11) -0.6(9) yes . . . .
C(17) N(4) C(15) N(3) -1.8(6) yes . . . .
C(17) N(4) C(15) C(11) 178.3(5) yes . . . .
C(15) N(4) C(16) H(11) -121.3(7) no . . . .
C(15) N(4) C(16) H(12) -1.4(9) no . . . .
C(15) N(4) C(16) H(13) 118.6(7) no . . . .
C(17) N(4) C(16) H(11) 60.0(8) no . . . .
C(17) N(4) C(16) H(12) 179(508) no . . . .
C(17) N(4) C(16) H(13) -60.1(8) no . . . .
C(15) N(4) C(17) C(18) -176.6(6) yes . . . .
C(15) N(4) C(17) C(22) 1.2(6) yes . . . .
C(16) N(4) C(17) C(18) 2.3(9) yes . . . .
C(16) N(4) C(17) C(22) -179(359) yes . . . .
Ir(1) N(5) C(23) C(24) -6.2(9) yes . . . .
Ir(1) N(5) C(23) C(28) 173.3(4) yes . . . .
C(30) N(5) C(23) C(24) -179.2(5) yes . . . .
C(30) N(5) C(23) C(28) 0.4(5) yes . . . .
Ir(1) N(5) C(30) N(6) -175.1(3) yes . . . .
Ir(1) N(5) C(30) C(31) 2.2(6) yes . . . .
C(23) N(5) C(30) N(6) -0.3(5) yes . . . .
C(23) N(5) C(30) C(31) 177.0(4) yes . . . .
C(29) N(6) C(28) C(23) 179.0(4) yes . . . .
C(29) N(6) C(28) C(27) -1.5(8) yes . . . .
C(30) N(6) C(28) C(23) 0.2(5) yes . . . .
C(30) N(6) C(28) C(27) 179(359) yes . . . .
C(28) N(6) C(29) H(22) 121.7(6) no . . . .
C(28) N(6) C(29) H(23) -118.3(6) no . . . .
C(28) N(6) C(29) H(24) 1.6(8) no . . . .
C(30) N(6) C(29) H(22) -59.8(8) no . . . .
C(30) N(6) C(29) H(23) 60.2(8) no . . . .
C(30) N(6) C(29) H(24) -179(508) no . . . .
C(28) N(6) C(30) N(5) 0.0(5) yes . . . .
C(28) N(6) C(30) C(31) -176.9(5) yes . . . .
C(29) N(6) C(30) N(5) -178.7(4) yes . . . .
C(29) N(6) C(30) C(31) 4.4(8) yes . . . .
Ir(1) N(7) C(31) C(30) 4.1(5) yes . . . .
Ir(1) N(7) C(31) C(32) -174.2(4) yes . . . .
C(35) N(7) C(31) C(30) 179.5(4) yes . . . .
C(35) N(7) C(31) C(32) 1.2(7) yes . . . .
Ir(1) N(7) C(35) C(34) 174.8(4) yes . . . .
Ir(1) N(7) C(35) C(36) -4.2(6) yes . . . .
C(31) N(7) C(35) C(34) -0.6(7) yes . . . .
C(31) N(7) C(35) C(36) -179.6(4) yes . . . .
Ir(1) N(8) C(36) N(9) 178.8(3) yes . . . .
Ir(1) N(8) C(36) C(35) 0.7(6) yes . . . .
C(43) N(8) C(36) N(9) -1.3(5) yes . . . .
C(43) N(8) C(36) C(35) -179.5(4) yes . . . .
Ir(1) N(8) C(43) C(38) -178.2(4) yes . . . .
Ir(1) N(8) C(43) C(42) 1.5(9) yes . . . .
C(36) N(8) C(43) C(38) 2.0(5) yes . . . .
C(36) N(8) C(43) C(42) -178.3(5) yes . . . .
C(37) N(9) C(36) N(8) -175.0(4) yes . . . .
C(37) N(9) C(36) C(35) 2.8(8) yes . . . .
C(38) N(9) C(36) N(8) 0.1(5) yes . . . .
C(38) N(9) C(36) C(35) 178.0(5) yes . . . .
C(36) N(9) C(37) H(28) 113.4(7) no . . . .
C(36) N(9) C(37) H(29) -126.3(7) no . . . .
C(36) N(9) C(37) H(30) -6.2(9) no . . . .
C(38) N(9) C(37) H(28) -60.9(8) no . . . .
C(38) N(9) C(37) H(29) 59.4(8) no . . . .
C(38) N(9) C(37) H(30) 179.4(6) no . . . .
C(36) N(9) C(38) C(39) -179.3(5) yes . . . .
C(36) N(9) C(38) C(43) 1.1(6) yes . . . .
C(37) N(9) C(38) C(39) -4.0(9) yes . . . .
C(37) N(9) C(38) C(43) 176.4(4) yes . . . .
N(1) C(1) C(2) C(3) -177.4(6) yes . . . .
N(1) C(1) C(2) H(1) 2(1) no . . . .
C(6) C(1) C(2) C(3) -0.2(8) yes . . . .
C(6) C(1) C(2) H(1) 179.6(6) no . . . .
N(1) C(1) C(6) N(2) 0.1(6) yes . . . .
N(1) C(1) C(6) C(5) 178.7(5) yes . . . .
C(2) C(1) C(6) N(2) -177.7(5) yes . . . .
C(2) C(1) C(6) C(5) 0.9(8) yes . . . .
C(1) C(2) C(3) C(4) -0.7(8) yes . . . .
C(1) C(2) C(3) H(2) 179.1(7) no . . . .
H(1) C(2) C(3) C(4) 179.5(7) no . . . .
H(1) C(2) C(3) H(2) 0(1) no . . . .
C(2) C(3) C(4) C(5) 0.9(9) yes . . . .
C(2) C(3) C(4) H(3) -178.9(7) no . . . .
H(2) C(3) C(4) C(5) -178.9(7) no . . . .
H(2) C(3) C(4) H(3) 1(1) no . . . .
C(3) C(4) C(5) C(6) -0.3(9) yes . . . .
C(3) C(4) C(5) H(4) 179(359) no . . . .
H(3) C(4) C(5) C(6) 179.6(7) no . . . .
H(3) C(4) C(5) H(4) 0(1) no . . . .
C(4) C(5) C(6) N(2) 177.6(6) yes . . . .
C(4) C(5) C(6) C(1) -0.7(8) yes . . . .
H(4) C(5) C(6) N(2) -2(1) no . . . .
H(4) C(5) C(6) C(1) 179.4(7) no . . . .
N(1) C(8) C(9) C(10) -3.9(7) yes . . . .
N(1) C(8) C(9) C(14) 171.8(6) yes . . . .
N(2) C(8) C(9) C(10) 178.4(5) yes . . . .
N(2) C(8) C(9) C(14) -5(1) yes . . . .
C(8) C(9) C(10) Ir(1) 2.8(6) yes . . . .
C(8) C(9) C(10) C(11) 175.2(5) yes . . . .
C(14) C(9) C(10) Ir(1) -173.4(4) yes . . . .
C(14) C(9) C(10) C(11) -0.9(8) yes . . . .
C(8) C(9) C(14) C(13) -175.5(6) yes . . . .
C(8) C(9) C(14) H(10) 4(1) no . . . .
C(10) C(9) C(14) C(13) -0.1(8) yes . . . .
C(10) C(9) C(14) H(10) 179(359) no . . . .
Ir(1) C(10) C(11) C(12) 173.8(5) yes . . . .
Ir(1) C(10) C(11) C(15) -3.5(6) yes . . . .
C(9) C(10) C(11) C(12) 1.4(8) yes . . . .
C(9) C(10) C(11) C(15) -175.9(5) yes . . . .
C(10) C(11) C(12) C(13) -0.8(9) yes . . . .
C(10) C(11) C(12) H(8) 179.5(7) no . . . .
C(15) C(11) C(12) C(13) 175.9(6) yes . . . .
C(15) C(11) C(12) H(8) -3(1) no . . . .
C(10) C(11) C(15) N(3) -1.7(7) yes . . . .
C(10) C(11) C(15) N(4) 178.2(6) yes . . . .
C(12) C(11) C(15) N(3) -178.6(5) yes . . . .
C(12) C(11) C(15) N(4) 1(1) yes . . . .
C(11) C(12) C(13) C(14) 0(1) yes . . . .
C(11) C(12) C(13) H(9) 179.1(8) no . . . .
H(8) C(12) C(13) C(14) 179.4(7) no . . . .
H(8) C(12) C(13) H(9) -1(1) no . . . .
C(12) C(13) C(14) C(9) 0.7(9) yes . . . .
C(12) C(13) C(14) H(10) -179.0(7) no . . . .
H(9) C(13) C(14) C(9) -178.7(7) no . . . .
H(9) C(13) C(14) H(10) 1(1) no . . . .
N(4) C(17) C(18) C(19) 179.3(6) yes . . . .
N(4) C(17) C(18) H(14) -1(1) no . . . .
C(22) C(17) C(18) C(19) 1.8(8) yes . . . .
C(22) C(17) C(18) H(14) -178.7(7) no . . . .
N(4) C(17) C(22) N(3) -0.3(6) yes . . . .
N(4) C(17) C(22) C(21) 178.9(5) yes . . . .
C(18) C(17) C(22) N(3) 177.8(5) yes . . . .
C(18) C(17) C(22) C(21) -3.0(8) yes . . . .
C(17) C(18) C(19) C(20) -0.1(9) yes . . . .
C(17) C(18) C(19) H(15) -179.2(7) no . . . .
H(14) C(18) C(19) C(20) -179.6(7) no . . . .
H(14) C(18) C(19) H(15) 1(1) no . . . .
C(18) C(19) C(20) C(21) -0.5(9) yes . . . .
C(18) C(19) C(20) H(16) 178.8(7) no . . . .
H(15) C(19) C(20) C(21) 178.6(7) no . . . .
H(15) C(19) C(20) H(16) -2(1) no . . . .
C(19) C(20) C(21) C(22) -0.7(8) yes . . . .
C(19) C(20) C(21) H(17) 179(359) no . . . .
H(16) C(20) C(21) C(22) -179(623) no . . . .
H(16) C(20) C(21) H(17) 0(1) no . . . .
C(20) C(21) C(22) N(3) -178.7(5) yes . . . .
C(20) C(21) C(22) C(17) 2.3(8) yes . . . .
H(17) C(21) C(22) N(3) 0(1) no . . . .
H(17) C(21) C(22) C(17) -178.1(6) no . . . .
N(5) C(23) C(24) C(25) 179(623) yes . . . .
N(5) C(23) C(24) H(18) 0(1) no . . . .
C(28) C(23) C(24) C(25) 0.3(8) yes . . . .
C(28) C(23) C(24) H(18) 179(719) no . . . .
N(5) C(23) C(28) N(6) -0.4(5) yes . . . .
N(5) C(23) C(28) C(27) -179(719) yes . . . .
C(24) C(23) C(28) N(6) 179.3(4) yes . . . .
C(24) C(23) C(28) C(27) -0.3(8) yes . . . .
C(23) C(24) C(25) C(26) 0.7(8) yes . . . .
C(23) C(24) C(25) H(19) -179.1(7) no . . . .
H(18) C(24) C(25) C(26) -178.9(7) no . . . .
H(18) C(24) C(25) H(19) 1(1) no . . . .
C(24) C(25) C(26) C(27) -1.8(9) yes . . . .
C(24) C(25) C(26) H(20) 177.5(7) no . . . .
H(19) C(25) C(26) C(27) 177.9(7) no . . . .
H(19) C(25) C(26) H(20) -2(1) no . . . .
C(25) C(26) C(27) C(28) 1.7(8) yes . . . .
C(25) C(26) C(27) H(21) -177.6(7) no . . . .
H(20) C(26) C(27) C(28) -177.6(7) no . . . .
H(20) C(26) C(27) H(21) 3(1) no . . . .
C(26) C(27) C(28) N(6) 179(359) yes . . . .
C(26) C(27) C(28) C(23) -0.7(8) yes . . . .
H(21) C(27) C(28) N(6) 0(1) no . . . .
H(21) C(27) C(28) C(23) 178.6(7) no . . . .
N(5) C(30) C(31) N(7) -4.1(6) yes . . . .
N(5) C(30) C(31) C(32) 174.0(5) yes . . . .
N(6) C(30) C(31) N(7) 172.6(5) yes . . . .
N(6) C(30) C(31) C(32) -9.4(9) yes . . . .
N(7) C(31) C(32) C(33) -1.1(8) yes . . . .
N(7) C(31) C(32) H(25) 178.6(6) no . . . .
C(30) C(31) C(32) C(33) -179.0(5) yes . . . .
C(30) C(31) C(32) H(25) 0(1) no . . . .
C(31) C(32) C(33) C(34) 0.3(8) yes . . . .
C(31) C(32) C(33) H(26) -178.1(6) no . . . .
H(25) C(32) C(33) C(34) -179.3(6) no . . . .
H(25) C(32) C(33) H(26) 2(1) no . . . .
C(32) C(33) C(34) C(35) 0.3(8) yes . . . .
C(32) C(33) C(34) H(27) 179.0(7) no . . . .
H(26) C(33) C(34) C(35) 178.7(7) no . . . .
H(26) C(33) C(34) H(27) -2(1) no . . . .
C(33) C(34) C(35) N(7) -0.1(8) yes . . . .
C(33) C(34) C(35) C(36) 178.6(5) yes . . . .
H(27) C(34) C(35) N(7) -178.9(6) no . . . .
H(27) C(34) C(35) C(36) 0(1) no . . . .
N(7) C(35) C(36) N(8) 2.2(6) yes . . . .
N(7) C(35) C(36) N(9) -175.6(5) yes . . . .
C(34) C(35) C(36) N(8) -176.6(5) yes . . . .
C(34) C(35) C(36) N(9) 5.6(9) yes . . . .
N(9) C(38) C(39) C(40) -178.5(6) yes . . . .
N(9) C(38) C(39) H(31) 1(1) no . . . .
C(43) C(38) C(39) C(40) 1.0(8) yes . . . .
C(43) C(38) C(39) H(31) -178.9(7) no . . . .
N(9) C(38) C(43) N(8) -2.0(6) yes . . . .
N(9) C(38) C(43) C(42) 178.3(5) yes . . . .
C(39) C(38) C(43) N(8) 178.5(5) yes . . . .
C(39) C(38) C(43) C(42) -1.3(8) yes . . . .
C(38) C(39) C(40) C(41) -0.3(8) yes . . . .
C(38) C(39) C(40) H(32) 179(359) no . . . .
H(31) C(39) C(40) C(41) 179.6(7) no . . . .
H(31) C(39) C(40) H(32) 0(1) no . . . .
C(39) C(40) C(41) C(42) -0.1(9) yes . . . .
C(39) C(40) C(41) H(33) -179.5(7) no . . . .
H(32) C(40) C(41) C(42) 179(508) no . . . .
H(32) C(40) C(41) H(33) 0(1) no . . . .
C(40) C(41) C(42) C(43) -0.1(8) yes . . . .
C(40) C(41) C(42) H(34) 179.0(6) no . . . .
H(33) C(41) C(42) C(43) 179.2(6) no . . . .
H(33) C(41) C(42) H(34) -1(1) no . . . .
C(41) C(42) C(43) N(8) -178.9(5) yes . . . .
C(41) C(42) C(43) C(38) 0.8(7) yes . . . .
H(34) C(42) C(43) N(8) 2(1) no . . . .
H(34) C(42) C(43) C(38) -178.3(6) no . . . .
C(49) C(44) C(45) C(46) -0.3(9) yes . . . .
C(49) C(44) C(45) H(35) -179.6(7) no . . . .
B(1) C(44) C(45) C(46) -176.4(5) yes . . . .
B(1) C(44) C(45) H(35) 4(1) no . . . .
C(45) C(44) C(49) C(48) 0(1) yes . . . .
C(45) C(44) C(49) H(39) 179.5(8) no . . . .
B(1) C(44) C(49) C(48) 176.9(6) yes . . . .
B(1) C(44) C(49) H(39) -4(1) no . . . .
C(45) C(44) B(1) C(50) -16.6(8) yes . . . .
C(45) C(44) B(1) C(56) 105.1(6) yes . . . .
C(45) C(44) B(1) C(62) -133.0(6) yes . . . .
C(49) C(44) B(1) C(50) 167.5(5) yes . . . .
C(49) C(44) B(1) C(56) -70.9(7) yes . . . .
C(49) C(44) B(1) C(62) 51.0(7) yes . . . .
C(44) C(45) C(46) C(47) 0.4(9) yes . . . .
C(44) C(45) C(46) H(36) 179(881) no . . . .
H(35) C(45) C(46) C(47) 179(623) no . . . .
H(35) C(45) C(46) H(36) 0(1) no . . . .
C(45) C(46) C(47) C(48) 0(1) yes . . . .
C(45) C(46) C(47) H(37) 179.0(8) no . . . .
H(36) C(46) C(47) C(48) 179.5(8) no . . . .
H(36) C(46) C(47) H(37) 0(1) no . . . .
C(46) C(47) C(48) C(49) 1(1) yes . . . .
C(46) C(47) C(48) H(38) -179(508) no . . . .
H(37) C(47) C(48) C(49) -178.7(8) no . . . .
H(37) C(47) C(48) H(38) 0(1) no . . . .
C(47) C(48) C(49) C(44) -1(1) yes . . . .
C(47) C(48) C(49) H(39) 179(881) no . . . .
H(38) C(48) C(49) C(44) 179(719) no . . . .
H(38) C(48) C(49) H(39) 0(1) no . . . .
C(55) C(50) C(51) C(52) 0.2(8) yes . . . .
C(55) C(50) C(51) H(40) -179(508) no . . . .
B(1) C(50) C(51) C(52) 172.1(5) yes . . . .
B(1) C(50) C(51) H(40) -7(1) no . . . .
C(51) C(50) C(55) C(54) 0.2(8) yes . . . .
C(51) C(50) C(55) H(44) 179(359) no . . . .
B(1) C(50) C(55) C(54) -172.1(5) yes . . . .
B(1) C(50) C(55) H(44) 7.4(9) no . . . .
C(51) C(50) B(1) C(44) 132.1(6) yes . . . .
C(51) C(50) B(1) C(56) 16.5(8) yes . . . .
C(51) C(50) B(1) C(62) -107.5(6) yes . . . .
C(55) C(50) B(1) C(44) -56.5(7) yes . . . .
C(55) C(50) B(1) C(56) -172.1(5) yes . . . .
C(55) C(50) B(1) C(62) 64.0(6) yes . . . .
C(50) C(51) C(52) C(53) -0.1(9) yes . . . .
C(50) C(51) C(52) H(41) 179.0(7) no . . . .
H(40) C(51) C(52) C(53) 179(719) no . . . .
H(40) C(51) C(52) H(41) 0(1) no . . . .
C(51) C(52) C(53) C(54) -0.3(9) yes . . . .
C(51) C(52) C(53) H(42) -178.9(7) no . . . .
H(41) C(52) C(53) C(54) -179.5(7) no . . . .
H(41) C(52) C(53) H(42) 1(1) no . . . .
C(52) C(53) C(54) C(55) 0.7(8) yes . . . .
C(52) C(53) C(54) H(43) 179.5(7) no . . . .
H(42) C(53) C(54) C(55) 179.3(7) no . . . .
H(42) C(53) C(54) H(43) -1(1) no . . . .
C(53) C(54) C(55) C(50) -0.6(8) yes . . . .
C(53) C(54) C(55) H(44) 179(623) no . . . .
H(43) C(54) C(55) C(50) -179.4(7) no . . . .
H(43) C(54) C(55) H(44) 1(1) no . . . .
C(61) C(56) C(57) C(58) -2.9(8) yes . . . .
C(61) C(56) C(57) H(45) 177.3(7) no . . . .
B(1) C(56) C(57) C(58) -177.4(5) yes . . . .
B(1) C(56) C(57) H(45) 2(1) no . . . .
C(57) C(56) C(61) C(60) 1.8(8) yes . . . .
C(57) C(56) C(61) H(49) -177.7(7) no . . . .
B(1) C(56) C(61) C(60) 176.4(5) yes . . . .
B(1) C(56) C(61) H(49) -3(1) no . . . .
C(57) C(56) B(1) C(44) 103.8(6) yes . . . .
C(57) C(56) B(1) C(50) -134.5(6) yes . . . .
C(57) C(56) B(1) C(62) -16.1(8) yes . . . .
C(61) C(56) B(1) C(44) -70.2(7) yes . . . .
C(61) C(56) B(1) C(50) 51.4(7) yes . . . .
C(61) C(56) B(1) C(62) 169.8(5) yes . . . .
C(56) C(57) C(58) C(59) 1.3(9) yes . . . .
C(56) C(57) C(58) H(46) -178.9(7) no . . . .
H(45) C(57) C(58) C(59) -178.9(7) no . . . .
H(45) C(57) C(58) H(46) 0(1) no . . . .
C(57) C(58) C(59) C(60) 1(1) yes . . . .
C(57) C(58) C(59) H(47) -178.8(8) no . . . .
H(46) C(58) C(59) C(60) -178.1(7) no . . . .
H(46) C(58) C(59) H(47) 1(1) no . . . .
C(58) C(59) C(60) C(61) -2(1) yes . . . .
C(58) C(59) C(60) H(48) 177.6(8) no . . . .
H(47) C(59) C(60) C(61) 177.7(8) no . . . .
H(47) C(59) C(60) H(48) -2(1) no . . . .
C(59) C(60) C(61) C(56) 0.9(9) yes . . . .
C(59) C(60) C(61) H(49) -179.5(7) no . . . .
H(48) C(60) C(61) C(56) -179.3(7) no . . . .
H(48) C(60) C(61) H(49) 0(1) no . . . .
C(67) C(62) C(63) C(64) -1.0(8) yes . . . .
C(67) C(62) C(63) H(50) 179.3(7) no . . . .
B(1) C(62) C(63) C(64) -174.9(5) yes . . . .
B(1) C(62) C(63) H(50) 5.5(9) no . . . .
C(63) C(62) C(67) C(66) -0.1(8) yes . . . .
C(63) C(62) C(67) H(54) 178.8(7) no . . . .
B(1) C(62) C(67) C(66) 173.8(5) yes . . . .
B(1) C(62) C(67) H(54) -7(1) no . . . .
C(63) C(62) B(1) C(44) -166.4(5) yes . . . .
C(63) C(62) B(1) C(50) 72.0(6) yes . . . .
C(63) C(62) B(1) C(56) -51.3(7) yes . . . .
C(67) C(62) B(1) C(44) 20.2(8) yes . . . .
C(67) C(62) B(1) C(50) -101.5(6) yes . . . .
C(67) C(62) B(1) C(56) 135.3(5) yes . . . .
C(62) C(63) C(64) C(65) 0.7(9) yes . . . .
C(62) C(63) C(64) H(51) -179.5(7) no . . . .
H(50) C(63) C(64) C(65) -179(359) no . . . .
H(50) C(63) C(64) H(51) 0(1) no . . . .
C(63) C(64) C(65) C(66) 0.8(9) yes . . . .
C(63) C(64) C(65) H(52) -178.9(7) no . . . .
H(51) C(64) C(65) C(66) -179.0(7) no . . . .
H(51) C(64) C(65) H(52) 1(1) no . . . .
C(64) C(65) C(66) C(67) -1.9(9) yes . . . .
C(64) C(65) C(66) H(53) 176.8(7) no . . . .
H(52) C(65) C(66) C(67) 177.9(7) no . . . .
H(52) C(65) C(66) H(53) -3(1) no . . . .
C(65) C(66) C(67) C(62) 1.5(9) yes . . . .
C(65) C(66) C(67) H(54) -177.4(7) no . . . .
H(53) C(66) C(67) C(62) -177.2(7) no . . . .
H(53) C(66) C(67) H(54) 3(1) no . . . .
C(73) C(68) C(69) C(70) 3.0(8) yes . . . .
C(73) C(68) C(69) H(55) -176.7(6) no . . . .
B(2) C(68) C(69) C(70) -169.8(5) yes . . . .
B(2) C(68) C(69) H(55) 10.5(9) no . . . .
C(69) C(68) C(73) C(72) -4.6(8) yes . . . .
C(69) C(68) C(73) H(59) 175.6(7) no . . . .
B(2) C(68) C(73) C(72) 168.2(5) yes . . . .
B(2) C(68) C(73) H(59) -11.6(9) no . . . .
C(69) C(68) B(2) C(74) 76.2(6) yes . . . .
C(69) C(68) B(2) C(80) -162.2(5) yes . . . .
C(69) C(68) B(2) C(86) -41.8(7) yes . . . .
C(73) C(68) B(2) C(74) -96.1(6) yes . . . .
C(73) C(68) B(2) C(80) 25.4(7) yes . . . .
C(73) C(68) B(2) C(86) 145.9(5) yes . . . .
C(68) C(69) C(70) C(71) 0.6(9) yes . . . .
C(68) C(69) C(70) H(56) 179(508) no . . . .
H(55) C(69) C(70) C(71) -179(359) no . . . .
H(55) C(69) C(70) H(56) 0(1) no . . . .
C(69) C(70) C(71) C(72) -2.7(9) yes . . . .
C(69) C(70) C(71) H(57) 177.8(7) no . . . .
H(56) C(70) C(71) C(72) 178.1(7) no . . . .
H(56) C(70) C(71) H(57) -1(1) no . . . .
C(70) C(71) C(72) C(73) 1.2(9) yes . . . .
C(70) C(71) C(72) H(58) -179.3(7) no . . . .
H(57) C(71) C(72) C(73) -179.4(7) no . . . .
H(57) C(71) C(72) H(58) 0(1) no . . . .
C(71) C(72) C(73) C(68) 2.7(9) yes . . . .
C(71) C(72) C(73) H(59) -177.5(7) no . . . .
H(58) C(72) C(73) C(68) -176.9(7) no . . . .
H(58) C(72) C(73) H(59) 2(1) no . . . .
C(79) C(74) C(75) C(76) 0.7(8) yes . . . .
C(79) C(74) C(75) H(60) -179.0(7) no . . . .
B(2) C(74) C(75) C(76) -178.0(5) yes . . . .
B(2) C(74) C(75) H(60) 2.3(9) no . . . .
C(75) C(74) C(79) C(78) 1.7(8) yes . . . .
C(75) C(74) C(79) H(64) -178.4(6) no . . . .
B(2) C(74) C(79) C(78) -179.7(5) yes . . . .
B(2) C(74) C(79) H(64) 0.3(9) no . . . .
C(75) C(74) B(2) C(68) -28.0(7) yes . . . .
C(75) C(74) B(2) C(80) -147.0(5) yes . . . .
C(75) C(74) B(2) C(86) 92.5(6) yes . . . .
C(79) C(74) B(2) C(68) 153.5(5) yes . . . .
C(79) C(74) B(2) C(80) 34.4(7) yes . . . .
C(79) C(74) B(2) C(86) -86.0(6) yes . . . .
C(74) C(75) C(76) C(77) -2(1) yes . . . .
C(74) C(75) C(76) H(61) 176.8(7) no . . . .
H(60) C(75) C(76) C(77) 177.1(7) no . . . .
H(60) C(75) C(76) H(61) -3(1) no . . . .
C(75) C(76) C(77) C(78) 2(1) yes . . . .
C(75) C(76) C(77) H(62) -176.7(8) no . . . .
H(61) C(76) C(77) C(78) -177.3(8) no . . . .
H(61) C(76) C(77) H(62) 3(1) no . . . .
C(76) C(77) C(78) C(79) 0.3(9) yes . . . .
C(76) C(77) C(78) H(63) 179.6(7) no . . . .
H(62) C(77) C(78) C(79) 179.1(7) no . . . .
H(62) C(77) C(78) H(63) -1(1) no . . . .
C(77) C(78) C(79) C(74) -2.2(9) yes . . . .
C(77) C(78) C(79) H(64) 177.9(7) no . . . .
H(63) C(78) C(79) C(74) 178.5(7) no . . . .
H(63) C(78) C(79) H(64) -1(1) no . . . .
C(85) C(80) C(81) C(82) -1.3(8) yes . . . .
C(85) C(80) C(81) H(65) 178.9(7) no . . . .
B(2) C(80) C(81) C(82) 174.7(5) yes . . . .
B(2) C(80) C(81) H(65) -5(1) no . . . .
C(81) C(80) C(85) C(84) 0.8(8) yes . . . .
C(81) C(80) C(85) H(69) -178.9(6) no . . . .
B(2) C(80) C(85) C(84) -175.4(5) yes . . . .
B(2) C(80) C(85) H(69) 5.0(9) no . . . .
C(81) C(80) B(2) C(68) -93.5(6) yes . . . .
C(81) C(80) B(2) C(74) 24.6(7) yes . . . .
C(81) C(80) B(2) C(86) 144.4(5) yes . . . .
C(85) C(80) B(2) C(68) 82.3(6) yes . . . .
C(85) C(80) B(2) C(74) -159.6(5) yes . . . .
C(85) C(80) B(2) C(86) -39.8(7) yes . . . .
C(80) C(81) C(82) C(83) 0.2(9) yes . . . .
C(80) C(81) C(82) H(66) 179(508) no . . . .
H(65) C(81) C(82) C(83) -179(719) no . . . .
H(65) C(81) C(82) H(66) 0(1) no . . . .
C(81) C(82) C(83) C(84) 1.4(9) yes . . . .
C(81) C(82) C(83) H(67) -178.1(7) no . . . .
H(66) C(82) C(83) C(84) -178.2(7) no . . . .
H(66) C(82) C(83) H(67) 2(1) no . . . .
C(82) C(83) C(84) C(85) -1.8(9) yes . . . .
C(82) C(83) C(84) H(68) 177.9(7) no . . . .
H(67) C(83) C(84) C(85) 177.7(7) no . . . .
H(67) C(83) C(84) H(68) -2(1) no . . . .
C(83) C(84) C(85) C(80) 0.8(8) yes . . . .
C(83) C(84) C(85) H(69) -179.6(6) no . . . .
H(68) C(84) C(85) C(80) -179.0(7) no . . . .
H(68) C(84) C(85) H(69) 0(1) no . . . .
C(91) C(86) C(87) C(88) 3.5(8) yes . . . .
C(91) C(86) C(87) H(70) -176.7(6) no . . . .
B(2) C(86) C(87) C(88) -177.0(5) yes . . . .
B(2) C(86) C(87) H(70) 2.9(9) no . . . .
C(87) C(86) C(91) C(90) -2.6(8) yes . . . .
C(87) C(86) C(91) H(74) 177.2(7) no . . . .
B(2) C(86) C(91) C(90) 177.9(5) yes . . . .
B(2) C(86) C(91) H(74) -2.3(9) no . . . .
C(87) C(86) B(2) C(68) 160.2(5) yes . . . .
C(87) C(86) B(2) C(74) 42.8(7) yes . . . .
C(87) C(86) B(2) C(80) -79.7(6) yes . . . .
C(91) C(86) B(2) C(68) -20.3(7) yes . . . .
C(91) C(86) B(2) C(74) -137.7(5) yes . . . .
C(91) C(86) B(2) C(80) 99.8(6) yes . . . .
C(86) C(87) C(88) C(89) -1.6(9) yes . . . .
C(86) C(87) C(88) H(71) 178.8(7) no . . . .
H(70) C(87) C(88) C(89) 178.5(7) no . . . .
H(70) C(87) C(88) H(71) -1(1) no . . . .
C(87) C(88) C(89) C(90) -1.4(9) yes . . . .
C(87) C(88) C(89) H(72) 178.5(7) no . . . .
H(71) C(88) C(89) C(90) 178.2(7) no . . . .
H(71) C(88) C(89) H(72) -1(1) no . . . .
C(88) C(89) C(90) C(91) 2.2(9) yes . . . .
C(88) C(89) C(90) H(73) -178.1(7) no . . . .
H(72) C(89) C(90) C(91) -177.7(7) no . . . .
H(72) C(89) C(90) H(73) 2(1) no . . . .
C(89) C(90) C(91) C(86) -0.1(9) yes . . . .
C(89) C(90) C(91) H(74) -179(881) no . . . .
H(73) C(90) C(91) C(86) -179(719) no . . . .
H(73) C(90) C(91) H(74) 0(1) no . . . .
